data_4124879
loop_
_publ_author_name
'Mosquera, Jes\'us'
'Ronson, Tanya K.'
'Nitschke, Jonathan R.'

_publ_section_title
;
 Subcomponent Flexibility Enables Conversion between D4-Symmetric
 Cd(II)8L8 and T-Symmetric Cd(II)4L4 Assemblies.
;
_journal_issue 6
_journal_name_full 'Journal of the American Chemical Society'
_journal_page_first 1812
_journal_page_last 1815
_journal_paper_doi 10.1021/jacs.5b12955
_journal_volume 138
_journal_year 2016
_chemical_formula_moiety 'C352 H336 Cd8 N48 O24, 16(C F3 O3 S), 15.5(C2 H3 N)'
_chemical_formula_sum 'C399 H382.5 Cd8 F48 N63.5 O72 S16'
_chemical_formula_weight 9543.32
_space_group_crystal_system monoclinic
_space_group_IT_number 15
_space_group_name_Hall '-C 2yc'
_space_group_name_H-M_alt 'C 1 2/c 1'
_symmetry_space_group_name_Hall '-C 2yc'
_symmetry_space_group_name_H-M 'C 1 2/c 1'
_atom_sites_solution_hydrogens mixed
_audit_creation_method SHELXL-2014/7
_cell_angle_alpha 90
_cell_angle_beta 119.129(3)
_cell_angle_gamma 90
_cell_formula_units_Z 8
_cell_length_a 90.538(7)
_cell_length_b 27.809(2)
_cell_length_c 48.343(3)
_cell_measurement_reflns_used 47815
_cell_measurement_temperature 180(2)
_cell_measurement_theta_max 46.6810
_cell_measurement_theta_min 1.9210
_cell_volume 106323(13)
_computing_cell_refinement
;
CrysAlisPro, Agilent Technologies,
Version 1.171.37.35 (release 13-08-2014 CrysAlis171 .NET)
(compiled Aug 13 2014,18:06:01)
;
_computing_data_collection 'Bruker APEX2'
_computing_data_reduction
;
CrysAlisPro, Agilent Technologies,
Version 1.171.37.35 (release 13-08-2014 CrysAlis171 .NET)
(compiled Aug 13 2014,18:06:01)
;
_computing_structure_refinement 'SHELXL-2014/7 (Sheldrick, 2014)'
_computing_structure_solution 'SHELXT (Sheldrick, 2014)'
_diffrn_ambient_temperature 180(2)
_diffrn_measured_fraction_theta_full 1.000
_diffrn_measured_fraction_theta_max 1.000
_diffrn_measurement_device_type 'Bruker APEX-II CCD'
_diffrn_measurement_method '\f and \w scans'
_diffrn_radiation_monochromator graphite
_diffrn_radiation_source 'sealed tube'
_diffrn_radiation_type CuK\a
_diffrn_radiation_wavelength 1.54178
_diffrn_reflns_av_R_equivalents 0.0994
_diffrn_reflns_av_unetI/netI 0.0659
_diffrn_reflns_laue_measured_fraction_full 1.000
_diffrn_reflns_laue_measured_fraction_max 1.000
_diffrn_reflns_limit_h_max 69
_diffrn_reflns_limit_h_min -82
_diffrn_reflns_limit_k_max 25
_diffrn_reflns_limit_k_min -25
_diffrn_reflns_limit_l_max 43
_diffrn_reflns_limit_l_min -43
_diffrn_reflns_number 267920
_diffrn_reflns_point_group_measured_fraction_full 1.000
_diffrn_reflns_point_group_measured_fraction_max 1.000
_diffrn_reflns_theta_full 44.492
_diffrn_reflns_theta_max 44.492
_diffrn_reflns_theta_min 1.684
_diffrn_standards_number 0
_exptl_absorpt_coefficient_mu 3.795
_exptl_absorpt_correction_T_max 1.00000
_exptl_absorpt_correction_T_min 0.58118
_exptl_absorpt_correction_type multi-scan
_exptl_absorpt_process_details
;
CrysAlisPro, Agilent Technologies,
Version 1.171.37.35 (release 13-08-2014 CrysAlis171 .NET)
(compiled Aug 13 2014,18:06:01)
Empirical absorption correction using spherical harmonics,
 implemented in SCALE3 ABSPACK scaling algorithm.
;
_exptl_crystal_colour colourless
_exptl_crystal_density_diffrn 1.192
_exptl_crystal_description block
_exptl_crystal_F_000 38952
_exptl_crystal_size_max 0.280
_exptl_crystal_size_mid 0.150
_exptl_crystal_size_min 0.040
_refine_diff_density_max 2.504
_refine_diff_density_min -0.808
_refine_diff_density_rms 0.133
_refine_ls_extinction_method none
_refine_ls_goodness_of_fit_ref 1.372
_refine_ls_hydrogen_treatment constr
_refine_ls_matrix_type full
_refine_ls_number_parameters 5204
_refine_ls_number_reflns 41793
_refine_ls_number_restraints 12757
_refine_ls_restrained_S_all 1.293
_refine_ls_R_factor_all 0.1460
_refine_ls_R_factor_gt 0.1192
_refine_ls_shift/su_max 0.001
_refine_ls_shift/su_mean 0.000
_refine_ls_structure_factor_coef Fsqd
_refine_ls_weighting_details 'w=1/[\s^2^(Fo^2^)+(0.2000P)^2^] where P=(Fo^2^+2Fc^2^)/3'
_refine_ls_weighting_scheme calc
_refine_ls_wR_factor_gt 0.3429
_refine_ls_wR_factor_ref 0.3588
_reflns_Friedel_coverage 0.000
_reflns_number_gt 28657
_reflns_number_total 41793
_reflns_threshold_expression 'I > 2\s(I)'
_cod_data_source_file ja5b12955_si_003.cif
_cod_data_source_block jnb16_sqd
_cod_depositor_comments 'Adding full bibliography for 4124879--4124880.cif.'
_cod_original_cell_volume 106326(14)
_cod_original_formula_sum 'C399 H382.50 Cd8 F48 N63.50 O72 S16'
_cod_database_code 4124879
_shelx_shelxl_version_number 2014/7
_shelx_space_group_comment
;
The symmetry employed for this shelxl refinement is uniquely defined
by the following loop, which should always be used as a source of
symmetry information in preference to the above space-group names.
They are only intended as comments.
;
_shelx_estimated_absorpt_t_min 0.416
_shelx_estimated_absorpt_t_max 0.863
_platon_squeeze_void_probe_radius 1.20

loop_
_space_group_symop_operation_xyz
'x, y, z'
'-x, y, -z+1/2'
'x+1/2, y+1/2, z'
'-x+1/2, y+1/2, -z+1/2'
'-x, -y, -z'
'x, -y, z-1/2'
'-x+1/2, -y+1/2, -z'
'x+1/2, -y+1/2, z-1/2'

loop_
_atom_site_label
_atom_site_type_symbol
_atom_site_fract_x
_atom_site_fract_y
_atom_site_fract_z
_atom_site_U_iso_or_equiv
_atom_site_adp_type
_atom_site_occupancy
_atom_site_site_symmetry_order
_atom_site_calc_flag
_atom_site_refinement_flags_posn
_atom_site_refinement_flags_adp
_atom_site_refinement_flags_occupancy
_atom_site_disorder_assembly
_atom_site_disorder_group
Cd1 Cd 0.29328(2) 0.33569(4) 0.49773(3) 0.0784(4) Uani 1 1 d . . . . .
Cd2 Cd 0.39255(2) -0.00795(4) 0.55405(3) 0.0828(4) Uani 1 1 d . . . . .
Cd3 Cd 0.34598(2) -0.04839(4) 0.23361(3) 0.0893(5) Uani 1 1 d . . . . .
Cd4 Cd 0.25255(2) 0.31195(4) 0.18579(3) 0.0710(4) Uani 1 1 d . . . . .
Cd5 Cd 0.35577(2) 0.62132(4) 0.39758(3) 0.0775(4) Uani 1 1 d . . . . .
Cd6 Cd 0.45398(2) 0.36350(5) 0.62451(4) 0.1052(5) Uani 1 1 d . . . . .
Cd7 Cd 0.46622(2) 0.13702(5) 0.39949(3) 0.1000(5) Uani 1 1 d . . . . .
Cd8 Cd 0.37444(2) 0.37889(4) 0.17284(3) 0.0756(4) Uani 1 1 d . . . . .
O1B O 0.27486(15) 0.4370(3) 0.3856(2) 0.098(3) Uani 1 1 d D U . . .
O2B O 0.26108(13) 0.4154(3) 0.2914(2) 0.083(3) Uani 1 1 d D U . . .
O3B O 0.29826(12) 0.5025(3) 0.3560(2) 0.083(3) Uani 1 1 d D U . . .
N1B N 0.28414(17) 0.3957(4) 0.5196(3) 0.089(4) Uani 1 1 d D U . . .
N2B N 0.28068(16) 0.3959(4) 0.4597(3) 0.077(3) Uani 1 1 d D U . . .
N3B N 0.23099(15) 0.2605(4) 0.1842(2) 0.071(3) Uani 1 1 d D U . . .
N4B N 0.24657(14) 0.3363(4) 0.2252(2) 0.065(3) Uani 1 1 d D U . . .
N5B N 0.37452(14) 0.5562(4) 0.4125(3) 0.086(4) Uani 1 1 d D U . . .
N6B N 0.33960(15) 0.5496(4) 0.3848(3) 0.076(3) Uani 1 1 d D U . . .
C1B C 0.2846(2) 0.3934(6) 0.5492(3) 0.093(4) Uani 1 1 d D U . . .
C2B C 0.2705(2) 0.4026(7) 0.5521(4) 0.115(5) Uani 1 1 d D U . . .
H2B H 0.2600 0.4097 0.5339 0.138 Uiso 1 1 calc R U . . .
C3B C 0.2716(2) 0.4017(7) 0.5817(4) 0.122(6) Uani 1 1 d D U . . .
H3B H 0.2622 0.4120 0.5838 0.147 Uiso 1 1 calc R U . . .
C4B C 0.2859(2) 0.3864(7) 0.6081(4) 0.118(5) Uani 1 1 d D U . . .
C5B C 0.2998(2) 0.3773(7) 0.6050(4) 0.120(5) Uani 1 1 d D U . . .
H5B H 0.3101 0.3699 0.6234 0.144 Uiso 1 1 calc R U . . .
C6B C 0.2992(2) 0.3786(6) 0.5751(3) 0.110(5) Uani 1 1 d D U . . .
H6B H 0.3087 0.3695 0.5731 0.132 Uiso 1 1 calc R U . . .
C7B C 0.2859(3) 0.3759(8) 0.6390(4) 0.153(8) Uani 1 1 d D U . . .
H7BA H 0.2837 0.3417 0.6400 0.229 Uiso 1 1 calc R U . . .
H7BB H 0.2772 0.3952 0.6401 0.229 Uiso 1 1 calc R U . . .
H7BC H 0.2970 0.3842 0.6568 0.229 Uiso 1 1 calc R U . . .
C8B C 0.2769(2) 0.4313(5) 0.5014(3) 0.094(5) Uani 1 1 d D U . . .
H8B H 0.2728 0.4570 0.5086 0.113 Uiso 1 1 calc R U . . .
C9B C 0.2749(2) 0.4334(5) 0.4695(3) 0.088(4) Uani 1 1 d D U . . .
C10B C 0.2681(3) 0.4731(5) 0.4510(3) 0.114(6) Uani 1 1 d D U . . .
H10B H 0.2640 0.4990 0.4583 0.136 Uiso 1 1 calc R U . . .
C11B C 0.2673(2) 0.4755(5) 0.4217(4) 0.106(5) Uani 1 1 d D U . . .
H11B H 0.2626 0.5028 0.4084 0.127 Uiso 1 1 calc R U . . .
C12B C 0.2733(2) 0.4377(5) 0.4124(3) 0.088(4) Uani 1 1 d D U . . .
C13B C 0.2799(2) 0.3990(4) 0.4314(3) 0.080(4) Uani 1 1 d D U . . .
H13B H 0.2840 0.3730 0.4244 0.096 Uiso 1 1 calc R U . . .
C14B C 0.2689(2) 0.4788(5) 0.3654(3) 0.085(4) Uani 1 1 d D U . . .
H14A H 0.2759 0.5072 0.3765 0.102 Uiso 1 1 calc R U . . .
H14B H 0.2570 0.4856 0.3592 0.102 Uiso 1 1 calc R U . . .
C15B C 0.22263(19) 0.2225(4) 0.1619(3) 0.073(4) Uani 1 1 d D U . . .
C16B C 0.21834(19) 0.2295(5) 0.1310(3) 0.079(4) Uani 1 1 d D U . . .
H16B H 0.2200 0.2604 0.1246 0.095 Uiso 1 1 calc R U . . .
C17B C 0.2117(2) 0.1940(5) 0.1089(3) 0.089(4) Uani 1 1 d D U . . .
H17B H 0.2089 0.2002 0.0876 0.106 Uiso 1 1 calc R U . . .
C18B C 0.2091(2) 0.1485(4) 0.1178(3) 0.079(4) Uani 1 1 d D U . . .
C19B C 0.2126(2) 0.1413(5) 0.1479(3) 0.083(4) Uani 1 1 d D U . . .
H19B H 0.2101 0.1109 0.1537 0.100 Uiso 1 1 calc R U . . .
C20B C 0.2199(2) 0.1782(4) 0.1713(3) 0.082(4) Uani 1 1 d D U . . .
H20B H 0.2228 0.1723 0.1928 0.099 Uiso 1 1 calc R U . . .
C21B C 0.2017(2) 0.1068(5) 0.0941(4) 0.099(5) Uani 1 1 d D U . . .
H21A H 0.1998 0.1173 0.0733 0.149 Uiso 1 1 calc R U . . .
H21B H 0.2096 0.0797 0.1015 0.149 Uiso 1 1 calc R U . . .
H21C H 0.1909 0.0966 0.0925 0.149 Uiso 1 1 calc R U . . .
C22B C 0.22952(19) 0.2643(5) 0.2091(3) 0.079(4) Uani 1 1 d D U . . .
H22B H 0.2228 0.2415 0.2126 0.094 Uiso 1 1 calc R U . . .
C23B C 0.23786(18) 0.3029(4) 0.2324(3) 0.070(4) Uani 1 1 d D U . . .
C24B C 0.23588(19) 0.3069(5) 0.2582(3) 0.082(4) Uani 1 1 d D U . . .
H24B H 0.2288 0.2846 0.2611 0.098 Uiso 1 1 calc R U . . .
C25B C 0.2439(2) 0.3428(5) 0.2808(3) 0.085(4) Uani 1 1 d D U . . .
H25B H 0.2432 0.3441 0.2998 0.102 Uiso 1 1 calc R U . . .
C26B C 0.2529(2) 0.3766(5) 0.2738(3) 0.085(4) Uani 1 1 d D U . . .
C27B C 0.25378(18) 0.3722(4) 0.2457(3) 0.072(4) Uani 1 1 d D U . . .
H27B H 0.2598 0.3960 0.2410 0.087 Uiso 1 1 calc R U . . .
C28B C 0.26020(19) 0.4215(4) 0.3202(3) 0.081(4) Uani 1 1 d D U . . .
H28A H 0.2650 0.3931 0.3341 0.098 Uiso 1 1 calc R U . . .
H28B H 0.2483 0.4257 0.3154 0.098 Uiso 1 1 calc R U . . .
C29B C 0.39262(17) 0.5589(6) 0.4257(4) 0.099(4) Uani 1 1 d D U . . .
C30B C 0.4019(2) 0.5308(7) 0.4167(5) 0.135(6) Uani 1 1 d D U . . .
H30B H 0.3964 0.5068 0.4010 0.162 Uiso 1 1 calc R U . . .
C31B C 0.4191(2) 0.5366(9) 0.4299(6) 0.171(8) Uani 1 1 d D U . . .
H31B H 0.4254 0.5159 0.4239 0.206 Uiso 1 1 calc R U . . .
C32B C 0.4272(2) 0.5722(9) 0.4519(6) 0.161(7) Uani 1 1 d D U . . .
C33B C 0.4184(2) 0.6010(8) 0.4606(5) 0.145(7) Uani 1 1 d D U . . .
H33B H 0.4239 0.6255 0.4759 0.174 Uiso 1 1 calc R U . . .
C34B C 0.4010(2) 0.5946(6) 0.4469(4) 0.113(5) Uani 1 1 d D U . . .
H34B H 0.3947 0.6160 0.4526 0.136 Uiso 1 1 calc R U . . .
C35B C 0.4464(2) 0.5784(12) 0.4671(8) 0.232(13) Uani 1 1 d D U . . .
H35A H 0.4490 0.6017 0.4548 0.348 Uiso 1 1 calc R U . . .
H35B H 0.4516 0.5474 0.4673 0.348 Uiso 1 1 calc R U . . .
H35C H 0.4509 0.5901 0.4888 0.348 Uiso 1 1 calc R U . . .
C36B C 0.36737(17) 0.5158(5) 0.4050(4) 0.095(5) Uani 1 1 d D U . . .
H36B H 0.3743 0.4880 0.4094 0.114 Uiso 1 1 calc R U . . .
C37B C 0.34906(16) 0.5094(5) 0.3899(4) 0.087(4) Uani 1 1 d D U . . .
C38B C 0.34172(19) 0.4647(5) 0.3835(5) 0.113(6) Uani 1 1 d D U . . .
H38B H 0.3486 0.4369 0.3873 0.135 Uiso 1 1 calc R U . . .
C39B C 0.32431(18) 0.4596(5) 0.3714(4) 0.103(5) Uani 1 1 d D U . . .
H39B H 0.3191 0.4288 0.3667 0.123 Uiso 1 1 calc R U . . .
C40B C 0.31512(16) 0.5002(5) 0.3665(3) 0.079(4) Uani 1 1 d D U . . .
C41B C 0.32352(17) 0.5445(5) 0.3732(3) 0.080(4) Uani 1 1 d D U . . .
H41B H 0.3169 0.5728 0.3688 0.096 Uiso 1 1 calc R U . . .
C42B C 0.28896(16) 0.4575(4) 0.3459(4) 0.085(4) Uani 1 1 d D U . . .
H42A H 0.2938 0.4338 0.3634 0.101 Uiso 1 1 calc R U . . .
H42B H 0.2898 0.4441 0.3277 0.101 Uiso 1 1 calc R U . . .
C43B C 0.27064(17) 0.4669(4) 0.3364(3) 0.084(3) Uani 1 1 d D U . . .
C44B C 0.2632(2) 0.5094(5) 0.3124(3) 0.088(4) Uani 1 1 d D U . . .
H44A H 0.2630 0.5007 0.2926 0.132 Uiso 1 1 calc R U . . .
H44B H 0.2702 0.5380 0.3215 0.132 Uiso 1 1 calc R U . . .
H44C H 0.2516 0.5160 0.3082 0.132 Uiso 1 1 calc R U . . .
O1C O 0.40226(13) -0.0761(4) 0.4550(2) 0.087(3) Uani 1 1 d D U . . .
O2C O 0.39232(13) -0.0872(4) 0.3605(2) 0.092(3) Uani 1 1 d D U . . .
O3C O 0.42349(13) -0.0065(3) 0.4078(2) 0.091(3) Uani 1 1 d D U . . .
N1C N 0.37220(15) -0.0663(4) 0.5467(3) 0.079(3) Uani 1 1 d D U . . .
N2C N 0.38952(15) -0.0598(4) 0.5132(3) 0.079(3) Uani 1 1 d D U . . .
N3C N 0.36131(17) -0.0899(4) 0.2135(2) 0.087(4) Uani 1 1 d D U . . .
N4C N 0.36991(15) -0.0829(4) 0.2766(2) 0.080(3) Uani 1 1 d D U . . .
N5C N 0.44775(19) 0.1991(4) 0.3958(3) 0.112(4) Uani 1 1 d D U . . .
N6C N 0.44256(15) 0.1025(4) 0.4024(3) 0.083(3) Uani 1 1 d D U . . .
C1C C 0.36331(18) -0.0656(5) 0.5638(3) 0.076(4) Uani 1 1 d D U . . .
C2C C 0.34619(19) -0.0720(6) 0.5501(4) 0.099(5) Uani 1 1 d D U . . .
H2C H 0.3398 -0.0784 0.5281 0.119 Uiso 1 1 calc R U . . .
C3C C 0.3380(2) -0.0692(6) 0.5681(4) 0.106(5) Uani 1 1 d D U . . .
H3C H 0.3263 -0.0765 0.5587 0.127 Uiso 1 1 calc R U . . .
C4C C 0.3468(2) -0.0560(6) 0.5992(4) 0.096(4) Uani 1 1 d D U . . .
C5C C 0.3640(2) -0.0511(6) 0.6134(4) 0.103(5) Uani 1 1 d D U . . .
H5C H 0.3705 -0.0460 0.6356 0.124 Uiso 1 1 calc R U . . .
C6C C 0.37240(19) -0.0537(6) 0.5949(3) 0.092(4) Uani 1 1 d D U . . .
H6C H 0.3842 -0.0471 0.6042 0.111 Uiso 1 1 calc R U . . .
C7C C 0.3383(2) -0.0470(7) 0.6189(4) 0.114(6) Uani 1 1 d D U . . .
H7CA H 0.3260 -0.0495 0.6055 0.171 Uiso 1 1 calc R U . . .
H7CB H 0.3411 -0.0147 0.6281 0.171 Uiso 1 1 calc R U . . .
H7CC H 0.3421 -0.0709 0.6359 0.171 Uiso 1 1 calc R U . . .
C8C C 0.36812(19) -0.0938(5) 0.5225(3) 0.080(4) Uani 1 1 d D U . . .
H8C H 0.3595 -0.1172 0.5172 0.096 Uiso 1 1 calc R U . . .
C9C C 0.37623(18) -0.0903(5) 0.5030(3) 0.074(4) Uani 1 1 d D U . . .
C10C C 0.37086(18) -0.1183(5) 0.4765(3) 0.080(4) Uani 1 1 d D U . . .
H10C H 0.3617 -0.1402 0.4703 0.096 Uiso 1 1 calc R U . . .
C11C C 0.37902(18) -0.1137(5) 0.4591(3) 0.085(4) Uani 1 1 d D U . . .
H11C H 0.3754 -0.1319 0.4403 0.102 Uiso 1 1 calc R U . . .
C12C C 0.39233(18) -0.0830(5) 0.4690(3) 0.079(4) Uani 1 1 d D U . . .
C13C C 0.39749(19) -0.0573(5) 0.4962(3) 0.083(4) Uani 1 1 d D U . . .
H13C H 0.4071 -0.0369 0.5032 0.099 Uiso 1 1 calc R U . . .
C14C C 0.39812(18) -0.0969(5) 0.4248(3) 0.085(4) Uani 1 1 d D U . . .
H14C H 0.3867 -0.0866 0.4084 0.102 Uiso 1 1 calc R U . . .
H14D H 0.3983 -0.1324 0.4261 0.102 Uiso 1 1 calc R U . . .
C15C C 0.35639(19) -0.0884(5) 0.1807(3) 0.078(4) Uani 1 1 d D U . . .
C16C C 0.33998(19) -0.0952(5) 0.1584(3) 0.082(4) Uani 1 1 d D U . . .
H16C H 0.3320 -0.1031 0.1650 0.099 Uiso 1 1 calc R U . . .
C17C C 0.3346(2) -0.0910(5) 0.1266(3) 0.093(4) Uani 1 1 d D U . . .
H17C H 0.3231 -0.0962 0.1115 0.111 Uiso 1 1 calc R U . . .
C18C C 0.3461(2) -0.0792(5) 0.1166(3) 0.091(4) Uani 1 1 d D U . . .
C19C C 0.3625(2) -0.0729(6) 0.1386(3) 0.098(5) Uani 1 1 d D U . . .
H19C H 0.3704 -0.0650 0.1317 0.117 Uiso 1 1 calc R U . . .
C20C C 0.36839(19) -0.0775(5) 0.1716(3) 0.086(4) Uani 1 1 d D U . . .
H20C H 0.3800 -0.0734 0.1868 0.103 Uiso 1 1 calc R U . . .
C21C C 0.3413(2) -0.0736(6) 0.0811(3) 0.108(5) Uani 1 1 d D U . . .
H21D H 0.3318 -0.0950 0.0681 0.162 Uiso 1 1 calc R U . . .
H21E H 0.3511 -0.0820 0.0785 0.162 Uiso 1 1 calc R U . . .
H21F H 0.3380 -0.0402 0.0744 0.162 Uiso 1 1 calc R U . . .
C22C C 0.3753(2) -0.1075(6) 0.2350(3) 0.087(4) Uani 1 1 d D U . . .
H22C H 0.3826 -0.1223 0.2287 0.105 Uiso 1 1 calc DR U . . .
C23C C 0.38052(19) -0.1058(5) 0.2688(3) 0.085(4) Uani 1 1 d D U . . .
C24C C 0.3959(2) -0.1219(6) 0.2911(3) 0.098(5) Uani 1 1 d D U . . .
H24C H 0.4035 -0.1352 0.2848 0.118 Uiso 1 1 calc DR U . . .
C25C C 0.4007(2) -0.1190(6) 0.3232(3) 0.094(5) Uani 1 1 d D U . . .
H25C H 0.4112 -0.1316 0.3390 0.113 Uiso 1 1 calc R U . . .
C26C C 0.38952(18) -0.0968(6) 0.3313(3) 0.087(4) Uani 1 1 d D U . . .
C27C C 0.37421(19) -0.0794(5) 0.3071(3) 0.089(4) Uani 1 1 d D U . . .
H27C H 0.3666 -0.0644 0.3125 0.107 Uiso 1 1 calc R U . . .
C28C C 0.40875(18) -0.1017(6) 0.3858(3) 0.093(4) Uani 1 1 d D U . . .
H28C H 0.4177 -0.0913 0.3810 0.112 Uiso 1 1 calc R U . . .
H28D H 0.4092 -0.1372 0.3879 0.112 Uiso 1 1 calc R U . . .
C29C C 0.4524(3) 0.2489(6) 0.3970(5) 0.147(6) Uani 1 1 d D U . . .
C30C C 0.4535(3) 0.2782(6) 0.4206(5) 0.155(7) Uani 1 1 d D U . . .
H30C H 0.4512 0.2656 0.4364 0.186 Uiso 1 1 calc R U . . .
C31C C 0.4578(3) 0.3253(7) 0.4217(5) 0.172(7) Uani 1 1 d D U . . .
H31C H 0.4577 0.3457 0.4373 0.206 Uiso 1 1 calc R U . . .
C32C C 0.4624(4) 0.3437(7) 0.4008(6) 0.172(8) Uani 1 1 d D U . . .
C33C C 0.4615(3) 0.3155(7) 0.3778(5) 0.175(8) Uani 1 1 d D U . . .
H33C H 0.4650 0.3276 0.3634 0.209 Uiso 1 1 calc R U . . .
C34C C 0.4556(3) 0.2681(6) 0.3746(5) 0.157(7) Uani 1 1 d D U . . .
H34C H 0.4539 0.2494 0.3568 0.188 Uiso 1 1 calc R U . . .
C35C C 0.4686(5) 0.3966(7) 0.4051(8) 0.240(14) Uani 1 1 d D U . . .
H35D H 0.4656 0.4104 0.3844 0.360 Uiso 1 1 calc R U . . .
H35E H 0.4809 0.3975 0.4186 0.360 Uiso 1 1 calc R U . . .
H35F H 0.4632 0.4153 0.4149 0.360 Uiso 1 1 calc R U . . .
C36C C 0.4360(2) 0.1875(5) 0.4013(4) 0.103(5) Uani 1 1 d D U . . .
H36C H 0.4296 0.2119 0.4045 0.124 Uiso 1 1 calc R U . . .
C37C C 0.4320(2) 0.1361(5) 0.4028(4) 0.095(4) Uani 1 1 d D U . . .
C38C C 0.4195(2) 0.1248(5) 0.4098(4) 0.099(5) Uani 1 1 d D U . . .
H38C H 0.4136 0.1495 0.4139 0.119 Uiso 1 1 calc R U . . .
C39C C 0.41538(19) 0.0763(5) 0.4107(4) 0.092(4) Uani 1 1 d D U . . .
H39C H 0.4061 0.0676 0.4137 0.111 Uiso 1 1 calc R U . . .
C40C C 0.42511(19) 0.0422(4) 0.4072(4) 0.085(4) Uani 1 1 d D U . . .
C41C C 0.43862(18) 0.0578(5) 0.4025(3) 0.082(4) Uani 1 1 d D U . . .
H41C H 0.4452 0.0341 0.3994 0.098 Uiso 1 1 calc R U . . .
C42C C 0.41016(19) -0.0237(4) 0.4139(4) 0.090(4) Uani 1 1 d D U . . .
H42C H 0.3989 -0.0144 0.3963 0.109 Uiso 1 1 calc R U . . .
H42D H 0.4115 -0.0096 0.4337 0.109 Uiso 1 1 calc R U . . .
C43C C 0.41165(17) -0.0787(5) 0.4167(3) 0.089(3) Uani 1 1 d D U . . .
C44C C 0.42979(17) -0.0932(6) 0.4428(3) 0.090(4) Uani 1 1 d D U . . .
H44D H 0.4302 -0.1280 0.4463 0.135 Uiso 1 1 calc R U . . .
H44E H 0.4325 -0.0764 0.4626 0.135 Uiso 1 1 calc R U . . .
H44F H 0.4380 -0.0843 0.4360 0.135 Uiso 1 1 calc R U . . .
O1D O 0.31176(13) 0.0956(3) 0.1424(2) 0.089(3) Uani 1 1 d D U . . .
O2D O 0.28521(12) 0.2199(3) 0.1288(2) 0.078(3) Uani 1 1 d D U . . .
O3D O 0.32564(12) 0.2343(3) 0.1433(2) 0.082(3) Uani 1 1 d D U . . .
N1D N 0.32250(18) -0.0986(4) 0.2159(3) 0.103(4) Uani 1 1 d D U . . .
N2D N 0.32360(16) -0.0120(4) 0.1879(3) 0.079(3) Uani 1 1 d D U . . .
N3D N 0.23544(14) 0.3592(4) 0.1426(3) 0.070(3) Uani 1 1 d D U . . .
N4D N 0.25842(14) 0.2920(4) 0.1459(2) 0.068(3) Uani 1 1 d D U . . .
N5D N 0.38533(16) 0.3704(5) 0.2289(3) 0.092(4) Uani 1 1 d D U . . .
N6D N 0.35951(14) 0.3172(4) 0.1817(2) 0.065(3) Uani 1 1 d D U . . .
C1D C 0.3228(2) -0.1474(5) 0.2244(4) 0.115(5) Uani 1 1 d D U . . .
C2D C 0.3358(3) -0.1647(5) 0.2526(4) 0.144(7) Uani 1 1 d D U . . .
H2D H 0.3439 -0.1429 0.2672 0.173 Uiso 1 1 calc R U . . .
C3D C 0.3371(3) -0.2136(6) 0.2599(5) 0.182(9) Uani 1 1 d D U . . .
H3D H 0.3462 -0.2250 0.2792 0.219 Uiso 1 1 calc R U . . .
C4D C 0.3253(3) -0.2453(5) 0.2391(5) 0.153(7) Uani 1 1 d D U . . .
C5D C 0.3116(3) -0.2275(6) 0.2123(5) 0.181(9) Uani 1 1 d D U . . .
H5D H 0.3032 -0.2490 0.1980 0.217 Uiso 1 1 calc R U . . .
C6D C 0.3099(3) -0.1773(6) 0.2057(5) 0.177(10) Uani 1 1 d D U . . .
H6D H 0.2999 -0.1648 0.1885 0.212 Uiso 1 1 calc R U . . .
C7D C 0.3255(4) -0.2982(5) 0.2468(6) 0.184(9) Uani 1 1 d D U . . .
H7DA H 0.3277 -0.3173 0.2321 0.276 Uiso 1 1 calc R U . . .
H7DB H 0.3146 -0.3073 0.2448 0.276 Uiso 1 1 calc R U . . .
H7DC H 0.3345 -0.3041 0.2686 0.276 Uiso 1 1 calc R U . . .
C8D C 0.3091(2) -0.0771(6) 0.1961(5) 0.132(7) Uani 1 1 d D U . . .
H8D H 0.2986 -0.0926 0.1899 0.158 Uiso 1 1 calc R U . . .
C9D C 0.30873(19) -0.0306(5) 0.1822(5) 0.116(6) Uani 1 1 d D U . . .
C10D C 0.2940(2) -0.0049(6) 0.1663(5) 0.135(7) Uani 1 1 d D U . . .
H10D H 0.2836 -0.0171 0.1640 0.162 Uiso 1 1 calc R U . . .
C11D C 0.2946(2) 0.0388(6) 0.1539(5) 0.138(7) Uani 1 1 d D U . . .
H11D H 0.2847 0.0581 0.1436 0.166 Uiso 1 1 calc R U . . .
C12D C 0.30941(19) 0.0546(5) 0.1562(4) 0.105(5) Uani 1 1 d D U . . .
C13D C 0.32369(18) 0.0303(4) 0.1750(3) 0.077(4) Uani 1 1 d D U . . .
H13D H 0.3342 0.0438 0.1793 0.092 Uiso 1 1 calc R U . . .
C14D C 0.29756(17) 0.1270(4) 0.1258(4) 0.084(4) Uani 1 1 d D U . . .
H14E H 0.2922 0.1341 0.1389 0.101 Uiso 1 1 calc R U . . .
H14F H 0.2891 0.1118 0.1058 0.101 Uiso 1 1 calc R U . . .
C15D C 0.22316(19) 0.3948(5) 0.1412(4) 0.085(4) Uani 1 1 d D U . . .
C16D C 0.2127(2) 0.3835(5) 0.1530(4) 0.093(4) Uani 1 1 d D U . . .
H16D H 0.2138 0.3531 0.1627 0.111 Uiso 1 1 calc R U . . .
C17D C 0.2006(2) 0.4154(5) 0.1512(4) 0.101(5) Uani 1 1 d D U . . .
H17D H 0.1930 0.4062 0.1584 0.122 Uiso 1 1 calc R U . . .
C18D C 0.1997(2) 0.4611(5) 0.1388(4) 0.101(5) Uani 1 1 d D U . . .
C19D C 0.2111(2) 0.4733(5) 0.1299(4) 0.098(5) Uani 1 1 d D U . . .
H19D H 0.2113 0.5056 0.1236 0.118 Uiso 1 1 calc R U . . .
C20D C 0.2231(2) 0.4401(5) 0.1295(4) 0.091(4) Uani 1 1 d D U . . .
H20D H 0.2306 0.4487 0.1217 0.109 Uiso 1 1 calc R U . . .
C21D C 0.1870(2) 0.4993(6) 0.1375(5) 0.128(7) Uani 1 1 d D U . . .
H21G H 0.1757 0.4921 0.1199 0.193 Uiso 1 1 calc R U . . .
H21H H 0.1906 0.5312 0.1345 0.193 Uiso 1 1 calc R U . . .
H21I H 0.1866 0.4988 0.1574 0.193 Uiso 1 1 calc R U . . .
C22D C 0.23763(17) 0.3541(4) 0.1185(3) 0.070(4) Uani 1 1 d D U . . .
H22D H 0.2313 0.3733 0.1002 0.083 Uiso 1 1 calc R U . . .
C23D C 0.24984(17) 0.3188(4) 0.1188(3) 0.065(3) Uani 1 1 d D U . . .
C24D C 0.25218(18) 0.3120(5) 0.0933(3) 0.075(4) Uani 1 1 d D U . . .
H24D H 0.2458 0.3304 0.0746 0.090 Uiso 1 1 calc R U . . .
C25D C 0.26382(16) 0.2784(4) 0.0939(3) 0.064(3) Uani 1 1 d D U . . .
H25D H 0.2656 0.2737 0.0763 0.077 Uiso 1 1 calc R U . . .
C26D C 0.27279(17) 0.2520(4) 0.1220(3) 0.066(3) Uani 1 1 d D U . . .
C27D C 0.26965(17) 0.2606(4) 0.1473(3) 0.064(3) Uani 1 1 d D U . . .
H27D H 0.2760 0.2430 0.1664 0.077 Uiso 1 1 calc R U . . .
C28D C 0.28992(17) 0.2101(5) 0.1048(3) 0.073(3) Uani 1 1 d D U . . .
H28E H 0.2937 0.2399 0.0990 0.087 Uiso 1 1 calc R U . . .
H28F H 0.2802 0.1969 0.0856 0.087 Uiso 1 1 calc R U . . .
C29D C 0.40070(19) 0.3923(6) 0.2520(4) 0.109(5) Uani 1 1 d D U . . .
C30D C 0.4155(2) 0.3672(7) 0.2705(6) 0.177(9) Uani 1 1 d D U . . .
H30D H 0.4158 0.3334 0.2682 0.212 Uiso 1 1 calc R U . . .
C31D C 0.4299(3) 0.3920(7) 0.2928(6) 0.187(9) Uani 1 1 d D U . . .
H31D H 0.4401 0.3747 0.3052 0.225 Uiso 1 1 calc R U . . .
C32D C 0.4295(2) 0.4412(7) 0.2967(5) 0.155(7) Uani 1 1 d D U . . .
C33D C 0.4151(2) 0.4653(7) 0.2786(5) 0.160(8) Uani 1 1 d D U . . .
H33D H 0.4146 0.4989 0.2814 0.192 Uiso 1 1 calc R U . . .
C34D C 0.4011(2) 0.4409(6) 0.2555(4) 0.123(6) Uani 1 1 d D U . . .
H34D H 0.3913 0.4590 0.2416 0.148 Uiso 1 1 calc R U . . .
C35D C 0.4454(3) 0.4691(9) 0.3208(5) 0.211(12) Uani 1 1 d D U . . .
H35G H 0.4513 0.4507 0.3405 0.316 Uiso 1 1 calc R U . . .
H35H H 0.4421 0.5005 0.3251 0.316 Uiso 1 1 calc R U . . .
H35I H 0.4531 0.4737 0.3119 0.316 Uiso 1 1 calc R U . . .
C36D C 0.38031(19) 0.3326(5) 0.2360(3) 0.093(5) Uani 1 1 d D U . . .
H36D H 0.3860 0.3218 0.2574 0.112 Uiso 1 1 calc R U . . .
C37D C 0.36588(19) 0.3045(5) 0.2125(3) 0.089(4) Uani 1 1 d D U . . .
C38D C 0.3593(2) 0.2684(6) 0.2220(3) 0.104(5) Uani 1 1 d D U . . .
H38D H 0.3642 0.2605 0.2438 0.125 Uiso 1 1 calc R U . . .
C39D C 0.3455(2) 0.2429(6) 0.1996(3) 0.102(5) Uani 1 1 d D U . . .
H39D H 0.3408 0.2171 0.2057 0.122 Uiso 1 1 calc R U . . .
C40D C 0.33887(18) 0.2558(5) 0.1687(3) 0.080(4) Uani 1 1 d D U . . .
C41D C 0.34685(16) 0.2927(4) 0.1608(3) 0.067(4) Uani 1 1 d D U . . .
H41D H 0.3427 0.2998 0.1390 0.080 Uiso 1 1 calc R U . . .
C42D C 0.31900(17) 0.1912(4) 0.1497(3) 0.078(4) Uani 1 1 d D U . . .
H42E H 0.3151 0.1981 0.1652 0.094 Uiso 1 1 calc R U . . .
H42F H 0.3279 0.1663 0.1588 0.094 Uiso 1 1 calc R U . . .
C43D C 0.30432(15) 0.1733(4) 0.1188(3) 0.073(3) Uani 1 1 d D U . . .
C44D C 0.31059(19) 0.1650(5) 0.0945(3) 0.080(4) Uani 1 1 d D U . . .
H44G H 0.3012 0.1528 0.0747 0.119 Uiso 1 1 calc R U . . .
H44H H 0.3198 0.1414 0.1030 0.119 Uiso 1 1 calc R U . . .
H44I H 0.3147 0.1954 0.0905 0.119 Uiso 1 1 calc R U . . .
O1E O 0.34859(13) 0.2504(4) 0.6005(2) 0.091(3) Uani 1 1 d D U . . .
O2E O 0.38569(13) 0.1532(3) 0.6166(2) 0.086(3) Uani 1 1 d D U . . .
O3E O 0.39745(14) 0.2706(4) 0.6218(2) 0.096(3) Uani 1 1 d D U . . .
N1E N 0.27373(14) 0.2758(4) 0.4934(3) 0.081(3) Uani 1 1 d D U . . .
N2E N 0.30726(14) 0.2826(4) 0.5407(3) 0.078(3) Uani 1 1 d D U . . .
N3E N 0.41576(16) -0.0386(4) 0.5996(3) 0.088(4) Uani 1 1 d D U . . .
N4E N 0.39795(15) 0.0431(4) 0.5966(3) 0.079(3) Uani 1 1 d D U . . .
N5E N 0.44167(18) 0.3600(5) 0.5683(3) 0.110(4) Uani 1 1 d D U . . .
N6E N 0.42674(16) 0.3271(4) 0.6032(3) 0.092(4) Uani 1 1 d D U . . .
C1E C 0.25668(17) 0.2723(5) 0.4695(3) 0.083(4) Uani 1 1 d D U . . .
C2E C 0.24900(19) 0.2288(5) 0.4564(4) 0.102(5) Uani 1 1 d D U . . .
H2E H 0.2551 0.1996 0.4642 0.122 Uiso 1 1 calc R U . . .
C3E C 0.2324(2) 0.2278(6) 0.4321(4) 0.108(5) Uani 1 1 d D U . . .
H3E H 0.2269 0.1978 0.4246 0.129 Uiso 1 1 calc R U . . .
C4E C 0.2239(2) 0.2694(6) 0.4187(4) 0.109(5) Uani 1 1 d D U . . .
C5E C 0.23140(19) 0.3127(6) 0.4321(4) 0.105(5) Uani 1 1 d D U . . .
H5E H 0.2253 0.3418 0.4238 0.126 Uiso 1 1 calc R U . . .
C6E C 0.24799(19) 0.3142(5) 0.4581(4) 0.100(5) Uani 1 1 d D U . . .
H6E H 0.2530 0.3441 0.4674 0.120 Uiso 1 1 calc R U . . .
C7E C 0.2064(2) 0.2694(7) 0.3899(4) 0.128(6) Uani 1 1 d D U . . .
H7EA H 0.2019 0.3022 0.3858 0.192 Uiso 1 1 calc R U . . .
H7EB H 0.1990 0.2483 0.3938 0.192 Uiso 1 1 calc R U . . .
H7EC H 0.2071 0.2577 0.3715 0.192 Uiso 1 1 calc R U . . .
C8E C 0.28079(17) 0.2412(5) 0.5134(3) 0.085(4) Uani 1 1 d D U . . .
H8E H 0.2740 0.2144 0.5124 0.102 Uiso 1 1 calc R U . . .
C9E C 0.29848(17) 0.2412(5) 0.5373(3) 0.088(4) Uani 1 1 d D U . . .
C10E C 0.30620(19) 0.2011(5) 0.5554(4) 0.101(5) Uani 1 1 d D U . . .
H10E H 0.2997 0.1733 0.5535 0.121 Uiso 1 1 calc R U . . .
C11E C 0.32320(18) 0.2011(5) 0.5763(4) 0.095(5) Uani 1 1 d D U . . .
H11E H 0.3288 0.1731 0.5880 0.114 Uiso 1 1 calc R U . . .
C12E C 0.33186(16) 0.2428(5) 0.5795(3) 0.086(4) Uani 1 1 d D U . . .
C13E C 0.32370(17) 0.2823(5) 0.5621(3) 0.080(4) Uani 1 1 d D U . . .
H13E H 0.3300 0.3110 0.5652 0.096 Uiso 1 1 calc R U . . .
C14E C 0.35924(15) 0.2088(5) 0.6145(4) 0.091(4) Uani 1 1 d D U . . .
H14G H 0.3574 0.1850 0.5979 0.109 Uiso 1 1 calc R U . . .
H14H H 0.3565 0.1934 0.6299 0.109 Uiso 1 1 calc R U . . .
C15E C 0.4253(2) -0.0804(5) 0.5996(4) 0.104(5) Uani 1 1 d D U . . .
C16E C 0.4174(2) -0.1191(6) 0.5810(5) 0.132(6) Uani 1 1 d D U . . .
H16E H 0.4054 -0.1188 0.5684 0.159 Uiso 1 1 calc R U . . .
C17E C 0.4262(2) -0.1588(7) 0.5798(5) 0.149(8) Uani 1 1 d D U . . .
H17E H 0.4204 -0.1849 0.5662 0.178 Uiso 1 1 calc R U . . .
C18E C 0.4437(2) -0.1606(7) 0.5984(6) 0.147(7) Uani 1 1 d D U . . .
C19E C 0.4514(2) -0.1231(7) 0.6176(6) 0.177(9) Uani 1 1 d D U . . .
H19E H 0.4634 -0.1241 0.6304 0.212 Uiso 1 1 calc R U . . .
C20E C 0.4427(2) -0.0819(8) 0.6198(6) 0.186(10) Uani 1 1 d D U . . .
H20E H 0.4485 -0.0567 0.6343 0.223 Uiso 1 1 calc R U . . .
C21E C 0.4547(3) -0.2009(8) 0.5956(7) 0.207(13) Uani 1 1 d D U . . .
H21J H 0.4474 -0.2238 0.5792 0.311 Uiso 1 1 calc R U . . .
H21K H 0.4609 -0.2177 0.6160 0.311 Uiso 1 1 calc R U . . .
H21L H 0.4628 -0.1868 0.5900 0.311 Uiso 1 1 calc R U . . .
C22E C 0.4200(2) -0.0157(5) 0.6256(4) 0.090(5) Uani 1 1 d D U . . .
H22E H 0.4289 -0.0276 0.6451 0.108 Uiso 1 1 calc R U . . .
C23E C 0.41122(19) 0.0288(5) 0.6251(3) 0.090(4) Uani 1 1 d D U . . .
C24E C 0.4153(2) 0.0541(5) 0.6523(3) 0.099(5) Uani 1 1 d D U . . .
H24E H 0.4241 0.0426 0.6719 0.119 Uiso 1 1 calc R U . . .
C25E C 0.40689(19) 0.0961(5) 0.6517(3) 0.087(4) Uani 1 1 d D U . . .
H25E H 0.4094 0.1131 0.6706 0.104 Uiso 1 1 calc R U . . .
C26E C 0.39452(19) 0.1123(5) 0.6221(3) 0.080(4) Uani 1 1 d D U . . .
C27E C 0.39004(19) 0.0839(5) 0.5953(3) 0.082(4) Uani 1 1 d D U . . .
H27E H 0.3811 0.0942 0.5755 0.098 Uiso 1 1 calc R U . . .
C28E C 0.38962(19) 0.1835(4) 0.6438(3) 0.089(4) Uani 1 1 d D U . . .
H28G H 0.4015 0.1947 0.6538 0.106 Uiso 1 1 calc R U . . .
H28H H 0.3879 0.1656 0.6598 0.106 Uiso 1 1 calc R U . . .
C29E C 0.4485(2) 0.3794(7) 0.5493(5) 0.152(7) Uani 1 1 d D U . . .
C30E C 0.4391(3) 0.4014(8) 0.5207(5) 0.206(9) Uani 1 1 d D U . . .
H30E H 0.4272 0.4040 0.5125 0.247 Uiso 1 1 calc R U . . .
C31E C 0.4462(3) 0.4198(10) 0.5034(6) 0.252(11) Uani 1 1 d D U . . .
H31E H 0.4394 0.4348 0.4835 0.302 Uiso 1 1 calc R U . . .
C32E C 0.4637(3) 0.4161(13) 0.5158(6) 0.240(10) Uani 1 1 d D U . . .
C33E C 0.4732(3) 0.3933(9) 0.5436(6) 0.182(8) Uani 1 1 d D U . . .
H33E H 0.4850 0.3888 0.5514 0.218 Uiso 1 1 calc R U . . .
C34E C 0.4655(2) 0.3766(8) 0.5608(5) 0.152(7) Uani 1 1 d D U . . .
H34E H 0.4724 0.3629 0.5812 0.182 Uiso 1 1 calc R U . . .
C35E C 0.4714(4) 0.4368(14) 0.4961(8) 0.307(19) Uani 1 1 d D U . . .
H35J H 0.4625 0.4518 0.4768 0.460 Uiso 1 1 calc R U . . .
H35K H 0.4800 0.4610 0.5086 0.460 Uiso 1 1 calc R U . . .
H35L H 0.4767 0.4109 0.4903 0.460 Uiso 1 1 calc R U . . .
C36E C 0.4265(2) 0.3481(6) 0.5545(4) 0.103(5) Uani 1 1 d D U . . .
H36E H 0.4202 0.3512 0.5321 0.124 Uiso 1 1 calc R U . . .
C37E C 0.41776(19) 0.3297(6) 0.5713(3) 0.098(5) Uani 1 1 d D U . . .
C38E C 0.40139(19) 0.3150(6) 0.5548(4) 0.097(4) Uani 1 1 d D U . . .
H38E H 0.3953 0.3175 0.5324 0.116 Uiso 1 1 calc R U . . .
C39E C 0.39367(19) 0.2965(6) 0.5711(3) 0.094(4) Uani 1 1 d D U . . .
H39E H 0.3821 0.2871 0.5601 0.112 Uiso 1 1 calc R U . . .
C40E C 0.40279(19) 0.2918(6) 0.6030(3) 0.095(4) Uani 1 1 d D U . . .
C41E C 0.41983(19) 0.3074(5) 0.6181(3) 0.091(4) Uani 1 1 d D U . . .
H41E H 0.4265 0.3032 0.6403 0.109 Uiso 1 1 calc R U . . .
C42E C 0.38012(17) 0.2535(5) 0.6064(3) 0.088(4) Uani 1 1 d D U . . .
H42G H 0.3780 0.2321 0.5885 0.106 Uiso 1 1 calc R U . . .
H42H H 0.3722 0.2810 0.5981 0.106 Uiso 1 1 calc R U . . .
C43E C 0.37750(16) 0.2261(4) 0.6311(3) 0.086(3) Uani 1 1 d D U . . .
C44E C 0.3809(2) 0.2597(5) 0.6597(3) 0.105(5) Uani 1 1 d D U . . .
H44J H 0.3733 0.2875 0.6520 0.158 Uiso 1 1 calc R U . . .
H44K H 0.3927 0.2709 0.6699 0.158 Uiso 1 1 calc R U . . .
H44L H 0.3790 0.2418 0.6751 0.158 Uiso 1 1 calc R U . . .
O1F O 0.47878(14) 0.1293(4) 0.5251(2) 0.100(3) Uani 1 1 d D U . . .
O2F O 0.47303(15) 0.1894(4) 0.5966(2) 0.101(3) Uani 1 1 d D U . . .
O3F O 0.44670(13) 0.0936(4) 0.5586(2) 0.096(3) Uani 1 1 d D U . . .
N1F N 0.4883(2) 0.1924(6) 0.4111(4) 0.141(6) Uani 1 1 d D U . . .
N2F N 0.47914(17) 0.1564(5) 0.4536(3) 0.096(4) Uani 1 1 d D U . . .
N3F N 0.46098(19) 0.3437(5) 0.6763(3) 0.111(4) Uani 1 1 d D U . . .
N4F N 0.46659(18) 0.2890(5) 0.6350(3) 0.105(4) Uani 1 1 d D U . . .
N5F N 0.37174(14) 0.0376(4) 0.5094(3) 0.081(3) Uani 1 1 d D U . . .
N6F N 0.40637(14) 0.0473(4) 0.5381(3) 0.082(3) Uani 1 1 d D U . . .
C1F C 0.4934(3) 0.2066(8) 0.3889(5) 0.165(7) Uani 1 1 d D U . . .
C2F C 0.4981(3) 0.2527(8) 0.3872(5) 0.186(7) Uani 1 1 d D U . . .
H2F H 0.4981 0.2760 0.4016 0.223 Uiso 1 1 calc R U . . .
C3F C 0.5029(4) 0.2665(9) 0.3651(6) 0.206(8) Uani 1 1 d D U . . .
H3F H 0.5057 0.2990 0.3639 0.247 Uiso 1 1 calc R U . . .
C4F C 0.5035(4) 0.2327(9) 0.3450(7) 0.223(9) Uani 1 1 d D U . . .
C5F C 0.4992(4) 0.1862(9) 0.3478(6) 0.206(8) Uani 1 1 d D U . . .
H5F H 0.4985 0.1632 0.3327 0.247 Uiso 1 1 calc R U . . .
C6F C 0.4956(3) 0.1701(8) 0.3724(5) 0.169(7) Uani 1 1 d D U . . .
H6F H 0.4948 0.1372 0.3766 0.202 Uiso 1 1 calc R U . . .
C7F C 0.5086(4) 0.2477(12) 0.3205(7) 0.259(14) Uani 1 1 d D U . . .
H7FA H 0.5013 0.2315 0.3004 0.388 Uiso 1 1 calc R U . . .
H7FB H 0.5204 0.2386 0.3279 0.388 Uiso 1 1 calc R U . . .
H7FC H 0.5074 0.2826 0.3174 0.388 Uiso 1 1 calc R U . . .
C8F C 0.4945(2) 0.2107(7) 0.4391(4) 0.121(6) Uani 1 1 d D U . . .
H8F H 0.5020 0.2370 0.4444 0.145 Uiso 1 1 calc R U . . .
C9F C 0.4904(2) 0.1929(6) 0.4628(3) 0.107(5) Uani 1 1 d D U . . .
C10F C 0.4984(2) 0.2096(7) 0.4931(4) 0.114(5) Uani 1 1 d D U . . .
H10F H 0.5068 0.2340 0.4990 0.137 Uiso 1 1 calc R U . . .
C11F C 0.4945(2) 0.1915(6) 0.5149(4) 0.099(5) Uani 1 1 d D U . . .
H11F H 0.4991 0.2049 0.5356 0.119 Uiso 1 1 calc R U . . .
C12F C 0.48364(19) 0.1536(5) 0.5061(3) 0.088(4) Uani 1 1 d D U . . .
C13F C 0.4754(2) 0.1395(6) 0.4753(3) 0.090(5) Uani 1 1 d D U . . .
H13F H 0.4666 0.1166 0.4689 0.108 Uiso 1 1 calc R U . . .
C14F C 0.4841(2) 0.1475(6) 0.5567(3) 0.102(4) Uani 1 1 d D U . . .
H14I H 0.4815 0.1823 0.5560 0.123 Uiso 1 1 calc R U . . .
H14J H 0.4965 0.1429 0.5704 0.123 Uiso 1 1 calc R U . . .
C15F C 0.4564(3) 0.3727(6) 0.6959(5) 0.127(5) Uani 1 1 d D U . . .
C16F C 0.4582(2) 0.4210(6) 0.6959(4) 0.126(5) Uani 1 1 d D U . . .
H16F H 0.4623 0.4355 0.6832 0.151 Uiso 1 1 calc R U . . .
C17F C 0.4539(3) 0.4491(6) 0.7145(5) 0.142(6) Uani 1 1 d D U . . .
H17F H 0.4554 0.4830 0.7148 0.170 Uiso 1 1 calc R U . . .
C18F C 0.4475(3) 0.4290(7) 0.7329(5) 0.149(6) Uani 1 1 d D U . . .
C19F C 0.4466(3) 0.3814(7) 0.7343(5) 0.140(6) Uani 1 1 d D U . . .
H19F H 0.4425 0.3675 0.7473 0.168 Uiso 1 1 calc R U . . .
C20F C 0.4517(3) 0.3511(6) 0.7164(5) 0.131(6) Uani 1 1 d D U . . .
H20F H 0.4518 0.3171 0.7186 0.157 Uiso 1 1 calc R U . . .
C21F C 0.4424(4) 0.4617(9) 0.7527(7) 0.206(11) Uani 1 1 d D U . . .
H21M H 0.4525 0.4759 0.7703 0.309 Uiso 1 1 calc R U . . .
H21N H 0.4364 0.4425 0.7611 0.309 Uiso 1 1 calc R U . . .
H21O H 0.4349 0.4874 0.7392 0.309 Uiso 1 1 calc R U . . .
C22F C 0.4679(3) 0.3021(6) 0.6850(4) 0.122(6) Uani 1 1 d D U . . .
H22F H 0.4715 0.2920 0.7061 0.146 Uiso 1 1 calc R U . . .
C23F C 0.4705(2) 0.2697(5) 0.6640(4) 0.110(5) Uani 1 1 d D U . . .
C24F C 0.4777(2) 0.2255(5) 0.6734(4) 0.110(5) Uani 1 1 d D U . . .
H24F H 0.4817 0.2151 0.6946 0.132 Uiso 1 1 calc R U . . .
C25F C 0.4794(2) 0.1955(6) 0.6516(3) 0.112(5) Uani 1 1 d D U . . .
H25F H 0.4844 0.1646 0.6577 0.134 Uiso 1 1 calc R U . . .
C26F C 0.4735(2) 0.2122(5) 0.6213(3) 0.098(5) Uani 1 1 d D U . . .
C27F C 0.4673(2) 0.2595(5) 0.6138(4) 0.101(5) Uani 1 1 d D U . . .
H27F H 0.4635 0.2710 0.5929 0.121 Uiso 1 1 calc R U . . .
C28F C 0.4780(2) 0.1397(5) 0.6011(3) 0.098(4) Uani 1 1 d D U . . .
H28I H 0.4716 0.1218 0.6095 0.117 Uiso 1 1 calc R U . . .
H28J H 0.4902 0.1369 0.6165 0.117 Uiso 1 1 calc R U . . .
C29F C 0.35400(16) 0.0271(5) 0.4943(3) 0.084(4) Uani 1 1 d D U . . .
C30F C 0.34568(19) 0.0053(6) 0.4654(4) 0.099(5) Uani 1 1 d D U . . .
H30F H 0.3513 0.0002 0.4534 0.119 Uiso 1 1 calc R U . . .
C31F C 0.32936(19) -0.0092(6) 0.4538(4) 0.104(5) Uani 1 1 d D U . . .
H31F H 0.3239 -0.0254 0.4340 0.124 Uiso 1 1 calc R U . . .
C32F C 0.32051(18) -0.0011(6) 0.4702(4) 0.096(4) Uani 1 1 d D U . . .
C33F C 0.32868(18) 0.0200(6) 0.4988(4) 0.094(5) Uani 1 1 d D U . . .
H33F H 0.3230 0.0259 0.5106 0.113 Uiso 1 1 calc R U . . .
C34F C 0.34564(18) 0.0333(6) 0.5113(4) 0.100(5) Uani 1 1 d D U . . .
H34F H 0.3515 0.0469 0.5319 0.119 Uiso 1 1 calc R U . . .
C35F C 0.30212(19) -0.0167(8) 0.4559(4) 0.124(7) Uani 1 1 d D U . . .
H35M H 0.2993 -0.0379 0.4378 0.186 Uiso 1 1 calc R U . . .
H35N H 0.2948 0.0117 0.4488 0.186 Uiso 1 1 calc R U . . .
H35O H 0.3005 -0.0340 0.4718 0.186 Uiso 1 1 calc R U . . .
C36F C 0.37804(16) 0.0602(5) 0.4958(3) 0.080(4) Uani 1 1 d D U . . .
H36F H 0.3707 0.0726 0.4753 0.096 Uiso 1 1 calc R U . . .
C37F C 0.39628(16) 0.0688(5) 0.5097(3) 0.081(4) Uani 1 1 d D U . . .
C38F C 0.40266(18) 0.1002(5) 0.4964(4) 0.090(4) Uani 1 1 d D U . . .
H38F H 0.3954 0.1151 0.4767 0.108 Uiso 1 1 calc R U . . .
C39F C 0.41990(17) 0.1102(5) 0.5118(3) 0.085(4) Uani 1 1 d D U . . .
H39F H 0.4245 0.1328 0.5033 0.102 Uiso 1 1 calc R U . . .
C40F C 0.42990(16) 0.0870(5) 0.5393(3) 0.083(4) Uani 1 1 d D U . . .
C41F C 0.42237(17) 0.0564(5) 0.5517(3) 0.079(4) Uani 1 1 d D U . . .
H41F H 0.4295 0.0414 0.5714 0.095 Uiso 1 1 calc R U . . .
C42F C 0.45558(16) 0.1220(6) 0.5459(3) 0.096(4) Uani 1 1 d D U . . .
H42I H 0.4518 0.1559 0.5432 0.115 Uiso 1 1 calc R U . . .
H42J H 0.4532 0.1092 0.5251 0.115 Uiso 1 1 calc R U . . .
C43F C 0.47437(17) 0.1190(5) 0.5692(3) 0.092(3) Uani 1 1 d D U . . .
C44F C 0.4807(2) 0.0666(5) 0.5761(4) 0.111(5) Uani 1 1 d D U . . .
H44M H 0.4786 0.0509 0.5563 0.167 Uiso 1 1 calc R U . . .
H44N H 0.4746 0.0492 0.5851 0.167 Uiso 1 1 calc R U . . .
H44O H 0.4928 0.0662 0.5911 0.167 Uiso 1 1 calc R U . . .
O1G O 0.40519(12) 0.1981(3) 0.1913(2) 0.084(3) Uani 1 1 d D U . . .
O2G O 0.43080(14) 0.1131(4) 0.2680(2) 0.101(3) Uani 1 1 d D U . . .
O3G O 0.39072(13) 0.0782(3) 0.2218(3) 0.092(3) Uani 1 1 d D U . . .
N1G N 0.39872(16) 0.4222(4) 0.1824(3) 0.081(3) Uani 1 1 d D U . . .
N2G N 0.39563(15) 0.3220(4) 0.1808(3) 0.079(3) Uani 1 1 d D U . . .
N3G N 0.48234(16) 0.0687(5) 0.4084(3) 0.100(4) Uani 1 1 d D U . . .
N4G N 0.45777(17) 0.1025(5) 0.3505(3) 0.100(4) Uani 1 1 d D U . . .
N5G N 0.33743(16) 0.0088(4) 0.2590(3) 0.093(4) Uani 1 1 d D U . . .
N6G N 0.36071(16) 0.0231(4) 0.2390(3) 0.084(3) Uani 1 1 d D U . . .
C1G C 0.39980(19) 0.4724(4) 0.1785(4) 0.084(4) Uani 1 1 d D U . . .
C2G C 0.41156(19) 0.4925(5) 0.1716(4) 0.091(4) Uani 1 1 d D U . . .
H2G H 0.4195 0.4728 0.1693 0.109 Uiso 1 1 calc R U . . .
C3G C 0.4116(2) 0.5423(5) 0.1682(4) 0.101(5) Uani 1 1 d D U . . .
H3G H 0.4194 0.5560 0.1626 0.122 Uiso 1 1 calc R U . . .
C4G C 0.4010(2) 0.5721(5) 0.1724(5) 0.112(5) Uani 1 1 d D U . . .
C5G C 0.3893(2) 0.5525(5) 0.1799(4) 0.112(5) Uani 1 1 d D U . . .
H5G H 0.3819 0.5725 0.1834 0.135 Uiso 1 1 calc R U . . .
C6G C 0.3887(2) 0.5018(5) 0.1821(4) 0.098(5) Uani 1 1 d D U . . .
H6G H 0.3804 0.4878 0.1862 0.118 Uiso 1 1 calc R U . . .
C7G C 0.4009(3) 0.6261(5) 0.1678(5) 0.137(7) Uani 1 1 d D U . . .
H7GA H 0.3946 0.6336 0.1451 0.206 Uiso 1 1 calc R U . . .
H7GB H 0.4126 0.6376 0.1766 0.206 Uiso 1 1 calc R U . . .
H7GC H 0.3955 0.6420 0.1787 0.206 Uiso 1 1 calc R U . . .
C8G C 0.41153(19) 0.3949(4) 0.1920(3) 0.079(4) Uani 1 1 d D U . . .
H8G H 0.4222 0.4096 0.1992 0.095 Uiso 1 1 calc R U . . .
C9G C 0.41097(17) 0.3424(4) 0.1929(3) 0.080(4) Uani 1 1 d D U . . .
C10G C 0.42524(18) 0.3154(5) 0.2052(4) 0.093(4) Uani 1 1 d D U . . .
H10G H 0.4359 0.3308 0.2133 0.112 Uiso 1 1 calc R U . . .
C11G C 0.42451(18) 0.2660(5) 0.2062(4) 0.090(4) Uani 1 1 d D U . . .
H11G H 0.4344 0.2467 0.2154 0.109 Uiso 1 1 calc R U . . .
C12G C 0.40855(18) 0.2464(4) 0.1929(4) 0.081(4) Uani 1 1 d D U . . .
C13G C 0.39475(18) 0.2748(4) 0.1810(4) 0.084(4) Uani 1 1 d D U . . .
H13G H 0.3839 0.2601 0.1724 0.101 Uiso 1 1 calc R U . . .
C14G C 0.41896(17) 0.1682(4) 0.2126(4) 0.092(4) Uani 1 1 d D U . . .
H14K H 0.4246 0.1823 0.2341 0.110 Uiso 1 1 calc R U . . .
H14L H 0.4274 0.1651 0.2053 0.110 Uiso 1 1 calc R U . . .
C15G C 0.49560(19) 0.0511(6) 0.4387(3) 0.101(5) Uani 1 1 d D U . . .
C16G C 0.5083(2) 0.0807(6) 0.4587(4) 0.117(6) Uani 1 1 d D U . . .
H16G H 0.5082 0.1133 0.4529 0.140 Uiso 1 1 calc R U . . .
C17G C 0.5213(2) 0.0647(6) 0.4874(3) 0.105(5) Uani 1 1 d D U . . .
H17G H 0.5303 0.0859 0.5003 0.126 Uiso 1 1 calc R U . . .
C18G C 0.5214(2) 0.0183(6) 0.4972(4) 0.113(5) Uani 1 1 d D U . . .
C19G C 0.5083(2) -0.0104(6) 0.4786(4) 0.117(6) Uani 1 1 d D U . . .
H19G H 0.5076 -0.0412 0.4864 0.140 Uiso 1 1 calc R U . . .
C20G C 0.4953(2) 0.0033(6) 0.4476(4) 0.110(5) Uani 1 1 d D U . . .
H20G H 0.4870 -0.0189 0.4339 0.132 Uiso 1 1 calc R U . . .
C21G C 0.5351(2) -0.0002(7) 0.5300(4) 0.128(7) Uani 1 1 d D U . . .
H21P H 0.5448 -0.0123 0.5283 0.192 Uiso 1 1 calc R U . . .
H21Q H 0.5304 -0.0262 0.5370 0.192 Uiso 1 1 calc R U . . .
H21R H 0.5388 0.0262 0.5453 0.192 Uiso 1 1 calc R U . . .
C22G C 0.4785(2) 0.0435(6) 0.3836(3) 0.103(5) Uani 1 1 d D U . . .
H22G H 0.4840 0.0137 0.3858 0.124 Uiso 1 1 calc R U . . .
C23G C 0.4657(2) 0.0593(6) 0.3522(3) 0.105(5) Uani 1 1 d D U . . .
C24G C 0.4625(2) 0.0330(6) 0.3260(3) 0.118(6) Uani 1 1 d D U . . .
H24G H 0.4686 0.0041 0.3285 0.141 Uiso 1 1 calc R U . . .
C25G C 0.4505(2) 0.0472(5) 0.2957(3) 0.102(5) Uani 1 1 d D U . . .
H25G H 0.4479 0.0287 0.2773 0.123 Uiso 1 1 calc R U . . .
C26G C 0.4425(2) 0.0913(5) 0.2944(3) 0.093(5) Uani 1 1 d D U . . .
C27G C 0.4465(2) 0.1175(5) 0.3219(3) 0.091(5) Uani 1 1 d D U . . .
H27G H 0.4408 0.1472 0.3200 0.109 Uiso 1 1 calc R U . . .
C28G C 0.42576(19) 0.0884(5) 0.2383(3) 0.095(4) Uani 1 1 d D U . . .
H28K H 0.4218 0.0554 0.2389 0.114 Uiso 1 1 calc R U . . .
H28L H 0.4353 0.0864 0.2339 0.114 Uiso 1 1 calc R U . . .
C29G C 0.32302(19) 0.0024(5) 0.2634(4) 0.098(4) Uani 1 1 d D U . . .
C30G C 0.3097(2) 0.0331(7) 0.2512(5) 0.133(6) Uani 1 1 d D U . . .
H30G H 0.3103 0.0617 0.2411 0.160 Uiso 1 1 calc R U . . .
C31G C 0.2953(2) 0.0235(7) 0.2533(5) 0.141(7) Uani 1 1 d D U . . .
H31G H 0.2859 0.0449 0.2439 0.169 Uiso 1 1 calc R U . . .
C32G C 0.2944(2) -0.0172(7) 0.2690(5) 0.123(6) Uani 1 1 d D U . . .
C33G C 0.3072(2) -0.0480(6) 0.2792(5) 0.124(6) Uani 1 1 d D U . . .
H33G H 0.3064 -0.0777 0.2882 0.149 Uiso 1 1 calc R U . . .
C34G C 0.3217(2) -0.0383(6) 0.2772(5) 0.116(5) Uani 1 1 d D U . . .
H34G H 0.3308 -0.0606 0.2857 0.139 Uiso 1 1 calc R U . . .
C35G C 0.2787(2) -0.0286(7) 0.2726(5) 0.124(6) Uani 1 1 d D U . . .
H35P H 0.2685 -0.0173 0.2538 0.186 Uiso 1 1 calc R U . . .
H35Q H 0.2798 -0.0124 0.2915 0.186 Uiso 1 1 calc R U . . .
H35R H 0.2780 -0.0634 0.2748 0.186 Uiso 1 1 calc R U . . .
C36G C 0.3433(2) 0.0505(5) 0.2605(4) 0.091(4) Uani 1 1 d D U . . .
H36G H 0.3401 0.0756 0.2699 0.109 Uiso 1 1 calc R U . . .
C37G C 0.3549(2) 0.0611(5) 0.2483(4) 0.093(4) Uani 1 1 d D U . . .
C38G C 0.3609(2) 0.1067(5) 0.2494(4) 0.095(5) Uani 1 1 d D U . . .
H38G H 0.3569 0.1325 0.2569 0.115 Uiso 1 1 calc R U . . .
C39G C 0.3727(2) 0.1152(5) 0.2397(4) 0.093(4) Uani 1 1 d D U . . .
H39G H 0.3765 0.1469 0.2392 0.112 Uiso 1 1 calc R U . . .
C40G C 0.37868(19) 0.0767(5) 0.2308(4) 0.085(4) Uani 1 1 d D U . . .
C41G C 0.37236(19) 0.0312(5) 0.2315(4) 0.081(4) Uani 1 1 d D U . . .
H41G H 0.3770 0.0044 0.2262 0.097 Uiso 1 1 calc R U . . .
C42G C 0.39725(18) 0.1254(4) 0.2205(4) 0.087(4) Uani 1 1 d D U . . .
H42K H 0.4015 0.1420 0.2411 0.104 Uiso 1 1 calc R U . . .
H42L H 0.3882 0.1453 0.2039 0.104 Uiso 1 1 calc R U . . .
C43G C 0.41135(16) 0.1183(4) 0.2128(3) 0.087(3) Uani 1 1 d D U . . .
C44G C 0.4060(2) 0.0924(6) 0.1805(3) 0.100(5) Uani 1 1 d D U . . .
H44P H 0.3982 0.1130 0.1631 0.150 Uiso 1 1 calc R U . . .
H44Q H 0.4004 0.0619 0.1799 0.150 Uiso 1 1 calc R U . . .
H44R H 0.4161 0.0861 0.1784 0.150 Uiso 1 1 calc R U . . .
O1H O 0.33251(12) 0.4996(3) 0.1948(2) 0.077(3) Uani 1 1 d D U . . .
O2H O 0.33323(13) 0.5627(4) 0.2724(2) 0.089(3) Uani 1 1 d D U . . .
O3H O 0.30199(12) 0.4580(3) 0.2146(2) 0.077(3) Uani 1 1 d D U . . .
N1H N 0.35663(15) 0.3748(4) 0.1176(3) 0.076(3) Uani 1 1 d D U . . .
N2H N 0.35210(14) 0.4308(4) 0.1600(2) 0.069(3) Uani 1 1 d D U . . .
N3H N 0.37455(15) 0.6796(4) 0.3971(3) 0.077(3) Uani 1 1 d D U . . .
N4H N 0.35378(15) 0.6190(4) 0.3473(3) 0.075(3) Uani 1 1 d D U . . .
N5H N 0.27241(15) 0.2594(3) 0.2256(3) 0.072(3) Uani 1 1 d D U . . .
N6H N 0.27950(14) 0.3516(4) 0.2124(3) 0.069(3) Uani 1 1 d D U . . .
C1H C 0.35971(18) 0.3460(5) 0.0966(3) 0.075(4) Uani 1 1 d D U . . .
C2H C 0.34699(18) 0.3216(5) 0.0714(3) 0.081(4) Uani 1 1 d D U . . .
H2H H 0.3357 0.3240 0.0676 0.097 Uiso 1 1 calc R U . . .
C3H C 0.35058(19) 0.2935(5) 0.0516(3) 0.083(4) Uani 1 1 d D U . . .
H3H H 0.3417 0.2774 0.0341 0.100 Uiso 1 1 calc R U . . .
C4H C 0.36675(19) 0.2890(5) 0.0570(3) 0.088(4) Uani 1 1 d D U . . .
C5H C 0.37958(19) 0.3124(5) 0.0825(3) 0.089(4) Uani 1 1 d D U . . .
H5H H 0.3909 0.3089 0.0868 0.107 Uiso 1 1 calc R U . . .
C6H C 0.37595(18) 0.3417(5) 0.1027(3) 0.076(4) Uani 1 1 d D U . . .
H6H H 0.3848 0.3579 0.1202 0.092 Uiso 1 1 calc R U . . .
C7H C 0.3708(2) 0.2576(8) 0.0360(4) 0.133(8) Uani 1 1 d D U . . .
H7HA H 0.3658 0.2257 0.0340 0.200 Uiso 1 1 calc R U . . .
H7HB H 0.3831 0.2545 0.0453 0.200 Uiso 1 1 calc R U . . .
H7HC H 0.3662 0.2723 0.0149 0.200 Uiso 1 1 calc R U . . .
C8H C 0.34322(18) 0.3999(5) 0.1079(3) 0.078(4) Uani 1 1 d D U . . .
H8H H 0.3351 0.3993 0.0860 0.093 Uiso 1 1 calc R U . . .
C9H C 0.33990(17) 0.4292(5) 0.1291(3) 0.071(4) Uani 1 1 d D U . . .
C10H C 0.32472(18) 0.4524(6) 0.1182(3) 0.090(5) Uani 1 1 d D U . . .
H10H H 0.3164 0.4502 0.0965 0.108 Uiso 1 1 calc R U . . .
C11H C 0.32160(18) 0.4791(5) 0.1389(3) 0.084(4) Uani 1 1 d D U . . .
H11H H 0.3116 0.4978 0.1317 0.101 Uiso 1 1 calc R U . . .
C12H C 0.33349(17) 0.4774(5) 0.1703(3) 0.072(4) Uani 1 1 d D U . . .
C13H C 0.34860(18) 0.4556(6) 0.1796(3) 0.085(4) Uani 1 1 d D U . . .
H13H H 0.3571 0.4582 0.2011 0.102 Uiso 1 1 calc R U . . .
C14H C 0.31723(16) 0.5237(5) 0.1884(3) 0.074(3) Uani 1 1 d D U . . .
H14M H 0.3073 0.5043 0.1740 0.088 Uiso 1 1 calc R U . . .
H14N H 0.3165 0.5553 0.1784 0.088 Uiso 1 1 calc R U . . .
C15H C 0.38504(19) 0.7117(5) 0.4231(3) 0.091(4) Uani 1 1 d D U . . .
C16H C 0.4008(2) 0.7261(6) 0.4294(4) 0.106(5) Uani 1 1 d D U . . .
H16H H 0.4058 0.7125 0.4178 0.128 Uiso 1 1 calc R U . . .
C17H C 0.4097(2) 0.7600(7) 0.4524(4) 0.123(6) Uani 1 1 d D U . . .
H17H H 0.4198 0.7738 0.4541 0.148 Uiso 1 1 calc R U . . .
C18H C 0.4038(2) 0.7739(6) 0.4731(4) 0.105(5) Uani 1 1 d D U . . .
C19H C 0.3885(2) 0.7592(6) 0.4673(4) 0.104(5) Uani 1 1 d D U . . .
H19H H 0.3844 0.7692 0.4811 0.125 Uiso 1 1 calc R U . . .
C20H C 0.3781(2) 0.7289(5) 0.4408(3) 0.094(4) Uani 1 1 d D U . . .
H20H H 0.3668 0.7211 0.4357 0.112 Uiso 1 1 calc R U . . .
C21H C 0.4148(2) 0.8070(6) 0.5015(4) 0.121(6) Uani 1 1 d D U . . .
H21S H 0.4171 0.8370 0.4938 0.182 Uiso 1 1 calc R U . . .
H21T H 0.4254 0.7907 0.5157 0.182 Uiso 1 1 calc R U . . .
H21U H 0.4087 0.8141 0.5131 0.182 Uiso 1 1 calc R U . . .
C22H C 0.3761(2) 0.6780(5) 0.3723(3) 0.088(4) Uani 1 1 d D U . . .
H22H H 0.3846 0.6973 0.3716 0.105 Uiso 1 1 calc R U . . .
C23H C 0.3654(2) 0.6478(5) 0.3446(3) 0.091(4) Uani 1 1 d D U . . .
C24H C 0.3678(2) 0.6450(6) 0.3189(3) 0.103(5) Uani 1 1 d D U . . .
H24H H 0.3771 0.6612 0.3192 0.123 Uiso 1 1 calc R U . . .
C25H C 0.3569(2) 0.6189(5) 0.2922(3) 0.093(5) Uani 1 1 d D U . . .
H25H H 0.3575 0.6204 0.2732 0.112 Uiso 1 1 calc R U . . .
C26H C 0.34499(18) 0.5907(5) 0.2947(3) 0.079(4) Uani 1 1 d D U . . .
C27H C 0.34366(18) 0.5931(5) 0.3223(3) 0.075(4) Uani 1 1 d D U . . .
H27H H 0.3350 0.5750 0.3232 0.090 Uiso 1 1 calc R U . . .
C28H C 0.33346(17) 0.5583(5) 0.2425(3) 0.082(4) Uani 1 1 d D U . . .
H28M H 0.3438 0.5410 0.2458 0.098 Uiso 1 1 calc R U . . .
H28N H 0.3333 0.5905 0.2337 0.098 Uiso 1 1 calc R U . . .
C29H C 0.2683(2) 0.2155(4) 0.2360(3) 0.082(4) Uani 1 1 d D U . . .
C30H C 0.2693(2) 0.2129(5) 0.2650(4) 0.104(5) Uani 1 1 d D U . . .
H30H H 0.2732 0.2397 0.2789 0.125 Uiso 1 1 calc R U . . .
C31H C 0.2647(3) 0.1714(5) 0.2740(4) 0.132(6) Uani 1 1 d D U . . .
H31H H 0.2657 0.1695 0.2945 0.158 Uiso 1 1 calc R U . . .
C32H C 0.2586(3) 0.1321(5) 0.2538(4) 0.116(6) Uani 1 1 d D U . . .
C33H C 0.2583(2) 0.1344(5) 0.2259(4) 0.096(5) Uani 1 1 d D U . . .
H33H H 0.2549 0.1071 0.2124 0.115 Uiso 1 1 calc R U . . .
C34H C 0.2631(2) 0.1765(4) 0.2165(4) 0.092(5) Uani 1 1 d D U . . .
H34H H 0.2626 0.1779 0.1965 0.111 Uiso 1 1 calc R U . . .
C35H C 0.2537(3) 0.0850(6) 0.2648(5) 0.163(9) Uani 1 1 d D U . . .
H35S H 0.2432 0.0899 0.2654 0.245 Uiso 1 1 calc R U . . .
H35T H 0.2628 0.0764 0.2861 0.245 Uiso 1 1 calc R U . . .
H35U H 0.2522 0.0590 0.2500 0.245 Uiso 1 1 calc R U . . .
C36H C 0.28633(19) 0.2785(5) 0.2439(4) 0.083(4) Uani 1 1 d D U . . .
H36H H 0.2941 0.2616 0.2624 0.099 Uiso 1 1 calc R U . . .
C37H C 0.29106(18) 0.3265(4) 0.2377(3) 0.082(4) Uani 1 1 d D U . . .
C38H C 0.3068(2) 0.3446(6) 0.2556(5) 0.141(8) Uani 1 1 d D U . . .
H38H H 0.3148 0.3260 0.2729 0.169 Uiso 1 1 calc R U . . .
C39H C 0.3116(2) 0.3895(5) 0.2499(4) 0.121(7) Uani 1 1 d D U . . .
H39H H 0.3225 0.4027 0.2633 0.145 Uiso 1 1 calc R U . . .
C40H C 0.29970(17) 0.4136(4) 0.2237(3) 0.082(4) Uani 1 1 d D U . . .
C41H C 0.28381(17) 0.3929(4) 0.2061(3) 0.073(4) Uani 1 1 d D U . . .
H41H H 0.2756 0.4101 0.1882 0.087 Uiso 1 1 calc R U . . .
C42H C 0.31836(17) 0.4807(4) 0.2347(3) 0.078(4) Uani 1 1 d D U . . .
H42M H 0.3276 0.4610 0.2353 0.094 Uiso 1 1 calc R U . . .
H42N H 0.3203 0.4843 0.2566 0.094 Uiso 1 1 calc R U . . .
C43H C 0.31778(16) 0.5303(4) 0.2202(3) 0.074(3) Uani 1 1 d D U . . .
C44H C 0.30184(17) 0.5577(5) 0.2148(3) 0.080(4) Uani 1 1 d D U . . .
H44S H 0.3024 0.5908 0.2085 0.120 Uiso 1 1 calc R U . . .
H44T H 0.3012 0.5578 0.2345 0.120 Uiso 1 1 calc R U . . .
H44U H 0.2918 0.5418 0.1981 0.120 Uiso 1 1 calc R U . . .
O1I O 0.36407(14) 0.5580(3) 0.5151(2) 0.089(3) Uani 1 1 d D U . . .
O2I O 0.40067(13) 0.4893(3) 0.5923(2) 0.084(3) Uani 1 1 d D U . . .
O3I O 0.35013(12) 0.4585(3) 0.5383(2) 0.075(3) Uani 1 1 d D U . . .
N1I N 0.33557(16) 0.6803(4) 0.3916(3) 0.079(3) Uani 1 1 d D U . . .
N2I N 0.35290(14) 0.6220(4) 0.4439(2) 0.070(3) Uani 1 1 d D U . . .
N3I N 0.47389(16) 0.4231(5) 0.6333(4) 0.121(5) Uani 1 1 d D U . . .
N4I N 0.44086(15) 0.4369(4) 0.6180(3) 0.094(4) Uani 1 1 d D U . . .
N5I N 0.30387(17) 0.2814(4) 0.4737(3) 0.091(4) Uani 1 1 d D U . . .
N6I N 0.32036(15) 0.3633(4) 0.5067(3) 0.079(3) Uani 1 1 d D U . . .
C1I C 0.32868(19) 0.7143(5) 0.3666(3) 0.078(4) Uani 1 1 d D U . . .
C2I C 0.3295(2) 0.7622(5) 0.3729(3) 0.094(5) Uani 1 1 d D U . . .
H2I H 0.3346 0.7727 0.3943 0.112 Uiso 1 1 calc R U . . .
C3I C 0.3230(2) 0.7962(5) 0.3489(3) 0.102(5) Uani 1 1 d D U . . .
H3I H 0.3234 0.8294 0.3539 0.123 Uiso 1 1 calc R U . . .
C4I C 0.3160(2) 0.7818(5) 0.3176(4) 0.106(5) Uani 1 1 d D U . . .
C5I C 0.3150(2) 0.7333(5) 0.3115(4) 0.102(5) Uani 1 1 d D U . . .
H5I H 0.3095 0.7225 0.2902 0.123 Uiso 1 1 calc R U . . .
C6I C 0.32200(19) 0.6988(5) 0.3367(3) 0.084(4) Uani 1 1 d D U . . .
H6I H 0.3219 0.6655 0.3322 0.101 Uiso 1 1 calc R U . . .
C7I C 0.3090(3) 0.8199(6) 0.2924(4) 0.125(6) Uani 1 1 d D U . . .
H7IA H 0.3041 0.8047 0.2715 0.188 Uiso 1 1 calc R U . . .
H7IB H 0.3180 0.8418 0.2950 0.188 Uiso 1 1 calc R U . . .
H7IC H 0.3002 0.8380 0.2942 0.188 Uiso 1 1 calc R U . . .
C8I C 0.33340(19) 0.6851(5) 0.4158(3) 0.078(4) Uani 1 1 d D U . . .
H8I H 0.3260 0.7095 0.4154 0.093 Uiso 1 1 calc R U . . .
C9I C 0.34174(18) 0.6548(5) 0.4437(3) 0.073(4) Uani 1 1 d D U . . .
C10I C 0.33729(19) 0.6566(5) 0.4669(3) 0.076(4) Uani 1 1 d D U . . .
H10I H 0.3294 0.6799 0.4659 0.091 Uiso 1 1 calc R U . . .
C11I C 0.34436(19) 0.6244(5) 0.4921(3) 0.083(4) Uani 1 1 d D U . . .
H11I H 0.3412 0.6241 0.5081 0.099 Uiso 1 1 calc R U . . .
C12I C 0.35617(18) 0.5931(4) 0.4925(3) 0.073(4) Uani 1 1 d D U . . .
C13I C 0.35990(19) 0.5924(5) 0.4684(3) 0.076(4) Uani 1 1 d D U . . .
H13I H 0.3679 0.5695 0.4692 0.092 Uiso 1 1 calc R U . . .
C14I C 0.36095(19) 0.5575(5) 0.5420(3) 0.085(4) Uani 1 1 d D U . . .
H14O H 0.3489 0.5508 0.5348 0.102 Uiso 1 1 calc R U . . .
H14P H 0.3639 0.5889 0.5530 0.102 Uiso 1 1 calc R U . . .
C15I C 0.4915(2) 0.4145(8) 0.6430(6) 0.162(7) Uani 1 1 d D U . . .
C16I C 0.5002(2) 0.3814(9) 0.6658(6) 0.190(8) Uani 1 1 d D U . . .
H16I H 0.4948 0.3657 0.6758 0.228 Uiso 1 1 calc R U . . .
C17I C 0.5167(2) 0.3699(8) 0.6748(6) 0.179(8) Uani 1 1 d D U . . .
H17I H 0.5220 0.3438 0.6889 0.215 Uiso 1 1 calc R U . . .
C18I C 0.5255(2) 0.3961(9) 0.6634(6) 0.177(8) Uani 1 1 d D U . . .
C19I C 0.5172(2) 0.4309(9) 0.6421(7) 0.194(9) Uani 1 1 d D U . . .
H19I H 0.5234 0.4497 0.6348 0.233 Uiso 1 1 calc R U . . .
C20I C 0.4996(2) 0.4412(9) 0.6298(6) 0.185(8) Uani 1 1 d D U . . .
H20I H 0.4939 0.4646 0.6137 0.222 Uiso 1 1 calc R U . . .
C21I C 0.5438(2) 0.3826(9) 0.6720(7) 0.191(9) Uani 1 1 d D U . . .
H21V H 0.5452 0.3856 0.6532 0.287 Uiso 1 1 calc R U . . .
H21W H 0.5460 0.3493 0.6797 0.287 Uiso 1 1 calc R U . . .
H21X H 0.5517 0.4042 0.6886 0.287 Uiso 1 1 calc R U . . .
C22I C 0.46753(18) 0.4652(6) 0.6255(5) 0.113(5) Uani 1 1 d D U . . .
H22I H 0.4744 0.4906 0.6250 0.135 Uiso 1 1 calc R U . . .
C23I C 0.45002(18) 0.4760(5) 0.6173(4) 0.101(5) Uani 1 1 d D U . . .
C24I C 0.44303(18) 0.5207(5) 0.6071(4) 0.092(4) Uani 1 1 d D U . . .
H24I H 0.4498 0.5464 0.6067 0.110 Uiso 1 1 calc R U . . .
C25I C 0.42607(19) 0.5283(5) 0.5974(4) 0.097(4) Uani 1 1 d D U . . .
H25I H 0.4208 0.5582 0.5888 0.116 Uiso 1 1 calc R U . . .
C26I C 0.41704(17) 0.4899(5) 0.6008(4) 0.086(4) Uani 1 1 d D U . . .
C27I C 0.42480(17) 0.4444(5) 0.6103(4) 0.086(4) Uani 1 1 d D U . . .
H27I H 0.4183 0.4182 0.6113 0.103 Uiso 1 1 calc R U . . .
C28I C 0.39038(15) 0.5294(5) 0.5739(3) 0.081(4) Uani 1 1 d D U . . .
H28O H 0.3917 0.5345 0.5550 0.097 Uiso 1 1 calc R U . . .
H28P H 0.3939 0.5592 0.5868 0.097 Uiso 1 1 calc R U . . .
C29I C 0.2963(2) 0.2358(5) 0.4590(4) 0.109(5) Uani 1 1 d D U . . .
C30I C 0.3040(2) 0.1929(5) 0.4715(4) 0.117(5) Uani 1 1 d D U . . .
H30I H 0.3148 0.1927 0.4898 0.140 Uiso 1 1 calc R U . . .
C31I C 0.2964(3) 0.1502(6) 0.4581(5) 0.150(7) Uani 1 1 d D U . . .
H31I H 0.3020 0.1208 0.4671 0.180 Uiso 1 1 calc R U . . .
C32I C 0.2805(3) 0.1494(6) 0.4315(5) 0.141(7) Uani 1 1 d D U . . .
C33I C 0.2730(2) 0.1912(6) 0.4194(5) 0.146(7) Uani 1 1 d D U . . .
H33I H 0.2622 0.1913 0.4008 0.175 Uiso 1 1 calc R U . . .
C34I C 0.2805(2) 0.2352(6) 0.4335(5) 0.142(7) Uani 1 1 d D U . . .
H34I H 0.2745 0.2645 0.4253 0.171 Uiso 1 1 calc R U . . .
C35I C 0.2719(3) 0.1005(6) 0.4169(7) 0.186(10) Uani 1 1 d D U . . .
H35V H 0.2674 0.1014 0.3939 0.280 Uiso 1 1 calc R U . . .
H35W H 0.2627 0.0947 0.4215 0.280 Uiso 1 1 calc R U . . .
H35X H 0.2803 0.0745 0.4260 0.280 Uiso 1 1 calc R U . . .
C36I C 0.31934(19) 0.2870(5) 0.4818(4) 0.085(4) Uani 1 1 d D U . . .
H36I H 0.3252 0.2620 0.4779 0.102 Uiso 1 1 calc R U . . .
C37I C 0.32833(18) 0.3312(5) 0.4973(4) 0.088(4) Uani 1 1 d D U . . .
C38I C 0.34385(19) 0.3388(5) 0.5023(4) 0.088(4) Uani 1 1 d D U . . .
H38I H 0.3490 0.3161 0.4950 0.106 Uiso 1 1 calc R U . . .
C39I C 0.35280(18) 0.3803(4) 0.5184(3) 0.080(4) Uani 1 1 d D U . . .
H39I H 0.3643 0.3845 0.5240 0.095 Uiso 1 1 calc R U . . .
C40I C 0.34433(17) 0.4143(4) 0.5256(3) 0.067(3) Uani 1 1 d D U . . .
C41I C 0.32786(17) 0.4036(4) 0.5195(3) 0.075(4) Uani 1 1 d D U . . .
H41I H 0.3220 0.4267 0.5250 0.090 Uiso 1 1 calc R U . . .
C42I C 0.36737(16) 0.4690(4) 0.5471(3) 0.074(3) Uani 1 1 d D U . . .
H42O H 0.3688 0.4700 0.5280 0.088 Uiso 1 1 calc R U . . .
H42P H 0.3749 0.4437 0.5614 0.088 Uiso 1 1 calc R U . . .
C43I C 0.37207(16) 0.5178(4) 0.5639(3) 0.079(3) Uani 1 1 d D U . . .
C44I C 0.3695(2) 0.5165(5) 0.5935(3) 0.089(4) Uani 1 1 d D U . . .
H44V H 0.3577 0.5081 0.5869 0.134 Uiso 1 1 calc R U . . .
H44W H 0.3720 0.5481 0.6036 0.134 Uiso 1 1 calc R U . . .
H44X H 0.3770 0.4924 0.6085 0.134 Uiso 1 1 calc R U . . .
S1 S 0.38373(16) 0.3948(4) 0.4710(3) 0.136(4) Uani 0.5 1 d D U P . .
C101 C 0.3921(3) 0.4574(8) 0.4926(6) 0.168(15) Uiso 0.5 1 d D U P . .
O1 O 0.3736(3) 0.3745(10) 0.4823(7) 0.159(11) Uiso 0.5 1 d D U P . .
O2 O 0.3986(2) 0.3671(7) 0.4804(5) 0.089(6) Uiso 0.5 1 d D U P . .
O3 O 0.3756(3) 0.4053(10) 0.4382(5) 0.145(10) Uiso 0.5 1 d D U P . .
F1 F 0.4009(3) 0.4500(8) 0.5231(5) 0.140(8) Uiso 0.5 1 d D U P . .
F2 F 0.3791(3) 0.4862(10) 0.4841(7) 0.216(13) Uiso 0.5 1 d D U P . .
F3 F 0.4021(3) 0.4758(8) 0.4824(5) 0.148(8) Uiso 0.5 1 d D U P . .
S2 S 0.33152(15) 0.1940(4) 0.2709(2) 0.114(5) Uani 0.55(2) 1 d D U P A 1
C102 C 0.3116(3) 0.1762(11) 0.2273(6) 0.155(18) Uiso 0.55(2) 1 d D U P A 1
O4 O 0.3444(3) 0.2081(11) 0.2636(6) 0.124(10) Uiso 0.55(2) 1 d D U P A 1
O5 O 0.3348(3) 0.1486(7) 0.2871(5) 0.103(8) Uiso 0.55(2) 1 d D U P A 1
O6 O 0.3228(4) 0.2293(8) 0.2791(6) 0.111(9) Uiso 0.55(2) 1 d D U P A 1
F4 F 0.3053(4) 0.2170(11) 0.2120(6) 0.153(11) Uiso 0.55(2) 1 d D U P A 1
F5 F 0.2993(4) 0.1560(15) 0.2312(9) 0.203(17) Uiso 0.55(2) 1 d D U P A 1
F6 F 0.3165(4) 0.1431(10) 0.2142(6) 0.136(11) Uiso 0.55(2) 1 d D U P A 1
S2' S 0.3140(2) 0.1843(5) 0.2306(4) 0.128(6) Uani 0.45(2) 1 d D U P A 2
C202 C 0.3345(4) 0.2048(12) 0.2735(6) 0.154(19) Uiso 0.45(2) 1 d D U P A 2
O4' O 0.3108(5) 0.2305(10) 0.2154(8) 0.131(15) Uiso 0.45(2) 1 d D U P A 2
O5' O 0.3030(4) 0.1655(12) 0.2403(8) 0.101(11) Uiso 0.45(2) 1 d D U P A 2
O6' O 0.3226(4) 0.1531(9) 0.2199(6) 0.078(10) Uiso 0.45(2) 1 d D U P A 2
F4' F 0.3439(4) 0.2287(16) 0.2638(9) 0.201(18) Uiso 0.45(2) 1 d D U P A 2
F5' F 0.3426(5) 0.1664(13) 0.2903(8) 0.218(17) Uiso 0.45(2) 1 d D U P A 2
F6' F 0.3293(5) 0.2333(13) 0.2892(8) 0.188(18) Uiso 0.45(2) 1 d D U P A 2
S3 S 0.3610(2) 0.2038(6) 0.4904(4) 0.171(3) Uani 0.470(10) 1 d D U P B 1
C103 C 0.3532(4) 0.1747(10) 0.5209(6) 0.172(4) Uiso 0.470(10) 1 d D U P B 1
O7 O 0.3709(4) 0.2433(11) 0.5091(8) 0.177(5) Uiso 0.470(10) 1 d D U P B 1
O8 O 0.3436(3) 0.2099(14) 0.4653(7) 0.180(5) Uiso 0.470(10) 1 d D U P B 1
O9 O 0.3698(4) 0.1652(11) 0.4852(9) 0.175(5) Uiso 0.470(10) 1 d D U P B 1
F7 F 0.3479(4) 0.2109(10) 0.5299(7) 0.169(5) Uiso 0.470(10) 1 d D U P B 1
F8 F 0.3661(4) 0.1512(10) 0.5417(6) 0.180(5) Uiso 0.470(10) 1 d D U P B 1
F9 F 0.3400(4) 0.1473(10) 0.5029(7) 0.180(5) Uiso 0.470(10) 1 d D U P B 1
S3' S 0.36079(19) 0.1861(5) 0.5182(3) 0.161(3) Uani 0.530(10) 1 d D U P B 2
C203 C 0.3617(4) 0.2104(10) 0.4800(6) 0.180(4) Uiso 0.530(10) 1 d D U P B 2
O7' O 0.3551(4) 0.2242(10) 0.5294(8) 0.174(5) Uiso 0.530(10) 1 d D U P B 2
O8' O 0.3776(3) 0.1694(11) 0.5374(7) 0.178(5) Uiso 0.530(10) 1 d D U P B 2
O9' O 0.3495(4) 0.1432(10) 0.5078(8) 0.183(5) Uiso 0.530(10) 1 d D U P B 2
F7' F 0.3728(3) 0.2463(9) 0.4908(7) 0.185(5) Uiso 0.530(10) 1 d D U P B 2
F8' F 0.3469(3) 0.2273(10) 0.4600(6) 0.185(5) Uiso 0.530(10) 1 d D U P B 2
F9' F 0.3657(4) 0.1725(9) 0.4682(6) 0.174(5) Uiso 0.530(10) 1 d D U P B 2
S4 S 0.24909(17) 0.1062(5) 0.0896(3) 0.141(4) Uani 0.5 1 d D U P C 1
C104 C 0.2529(3) 0.1218(9) 0.1326(5) 0.143(6) Uiso 0.5 1 d D U P C 1
F12 F 0.2464(3) 0.0887(8) 0.1426(6) 0.153(8) Uiso 0.5 1 d D U P C 1
F10 F 0.2467(3) 0.1653(8) 0.1317(6) 0.180(9) Uiso 0.5 1 d D U P C 1
F11 F 0.2691(3) 0.1227(9) 0.1528(5) 0.158(8) Uiso 0.5 1 d D U P C 1
O10 O 0.2307(3) 0.1044(10) 0.0706(6) 0.138(7) Uiso 0.5 1 d D U P C 1
O11 O 0.2558(4) 0.1484(9) 0.0809(6) 0.149(8) Uiso 0.5 1 d D U P C 1
O12 O 0.2585(3) 0.0637(9) 0.0936(7) 0.156(8) Uiso 0.5 1 d D U P C 1
N19S N 0.2525(5) 0.0925(14) 0.1300(9) 0.145(7) Uiso 0.5 1 d D U P D 2
C37S C 0.2476(6) 0.1214(17) 0.1108(11) 0.143(6) Uiso 0.5 1 d D U P D 2
C38S C 0.2426(6) 0.1566(15) 0.0852(10) 0.141(8) Uiso 0.5 1 d D U P D 2
S5 S 0.34995(10) 0.6468(3) 0.19279(18) 0.171(3) Uani 1 1 d D U . . .
C105 C 0.3390(3) 0.7086(7) 0.1702(5) 0.198(6) Uani 1 1 d D U . . .
O13 O 0.3361(2) 0.6128(7) 0.1762(4) 0.213(6) Uani 1 1 d D U . . .
O14 O 0.3544(2) 0.6571(7) 0.2250(3) 0.186(6) Uani 1 1 d D U . . .
O15 O 0.3638(2) 0.6443(7) 0.1861(4) 0.181(6) Uani 1 1 d D U . . .
F13 F 0.3356(2) 0.7000(6) 0.1409(3) 0.210(6) Uani 1 1 d D U . . .
F14 F 0.3495(2) 0.7442(6) 0.1827(4) 0.218(5) Uani 1 1 d D U . . .
F15 F 0.3252(2) 0.7134(7) 0.1722(4) 0.226(6) Uani 1 1 d D U . . .
S6 S 0.33080(7) 0.79937(17) 0.46525(12) 0.1019(14) Uani 1 1 d D U . . .
C106 C 0.3148(2) 0.8401(6) 0.4311(4) 0.139(4) Uani 1 1 d D U . . .
O16 O 0.34308(15) 0.7871(4) 0.4552(3) 0.113(3) Uani 1 1 d D U . . .
O17 O 0.33676(17) 0.8288(4) 0.4929(3) 0.124(4) Uani 1 1 d D U . . .
O18 O 0.32029(15) 0.7599(4) 0.4639(3) 0.111(3) Uani 1 1 d D U . . .
F16 F 0.30843(16) 0.8147(4) 0.4055(3) 0.158(4) Uani 1 1 d D U . . .
F17 F 0.30316(18) 0.8543(5) 0.4376(3) 0.175(4) Uani 1 1 d D U . . .
F18 F 0.32384(18) 0.8753(4) 0.4293(4) 0.185(5) Uani 1 1 d D U . . .
S7 S 0.2756(2) 0.0916(5) 0.5246(4) 0.160(4) Uani 0.5 1 d D U P E 1
C107 C 0.2874(3) 0.0351(9) 0.5142(6) 0.180(6) Uiso 0.5 1 d D U P E 1
O19 O 0.2625(3) 0.0644(11) 0.5258(7) 0.165(5) Uiso 0.5 1 d D U P E 1
O20 O 0.2899(3) 0.0995(11) 0.5571(6) 0.165(5) Uiso 0.5 1 d D U P E 1
O21 O 0.2737(4) 0.1223(10) 0.5023(6) 0.165(6) Uiso 0.5 1 d D U P E 1
F19 F 0.2991(3) 0.0622(10) 0.5135(7) 0.189(8) Uiso 0.5 1 d D U P E 1
F20 F 0.2915(3) 0.0073(9) 0.5389(6) 0.179(5) Uiso 0.5 1 d D U P E 1
F21 F 0.2756(3) 0.0209(9) 0.4868(6) 0.178(7) Uiso 0.5 1 d D U P E 1
S7' S 0.2816(4) 0.0601(11) 0.5478(7) 0.156(4) Uani 0.2 1 d D U P F 2
O19' O 0.2790(10) 0.082(2) 0.5186(12) 0.169(5) Uiso 0.2 1 d D U P F 2
O20' O 0.2675(6) 0.039(2) 0.5476(16) 0.171(7) Uiso 0.2 1 d D U P F 2
O21' O 0.2941(7) 0.081(2) 0.5761(12) 0.170(7) Uiso 0.2 1 d D U P F 2
C207 C 0.2940(6) -0.0011(15) 0.5448(11) 0.183(6) Uiso 0.2 1 d D U P F 2
F19' F 0.2932(8) -0.0340(16) 0.5632(14) 0.187(9) Uiso 0.2 1 d D U P F 2
F20' F 0.2870(7) -0.0161(19) 0.5150(11) 0.182(7) Uiso 0.2 1 d D U P F 2
F21' F 0.3100(5) 0.009(2) 0.5545(15) 0.189(9) Uiso 0.2 1 d D U P F 2
S8 S 0.41629(15) -0.1913(4) 0.2417(3) 0.166(4) Uani 0.684(7) 1 d D U P G 1
O23 O 0.4249(3) -0.1786(9) 0.2746(5) 0.177(5) Uiso 0.684(7) 1 d D U P G 1
O24 O 0.3987(3) -0.1942(9) 0.2280(6) 0.178(6) Uiso 0.684(7) 1 d D U P G 1
O22 O 0.4216(3) -0.1686(9) 0.2214(6) 0.178(5) Uiso 0.684(7) 1 d D U P G 1
F22 F 0.4406(3) -0.2595(12) 0.2613(8) 0.309(12) Uiso 0.684(7) 1 d D U P G 1
C108 C 0.4239(4) -0.2598(8) 0.2432(7) 0.297(11) Uiso 0.684(7) 1 d D U P G 1
F23 F 0.4212(4) -0.2709(10) 0.2147(7) 0.283(11) Uiso 0.684(7) 1 d D U P G 1
F24 F 0.4170(4) -0.2856(10) 0.2561(8) 0.301(12) Uiso 0.684(7) 1 d D U P G 1
S8' S 0.4188(3) -0.0624(7) 0.2443(5) 0.162(8) Uani 0.316(7) 1 d D U P G 2
O23' O 0.4063(4) -0.0447(13) 0.2463(10) 0.147(9) Uiso 0.316(7) 1 d D U P G 2
O22' O 0.4365(4) -0.0622(14) 0.2750(8) 0.159(9) Uiso 0.316(7) 1 d D U P G 2
O24' O 0.4245(5) -0.0499(14) 0.2217(9) 0.162(9) Uiso 0.316(7) 1 d D U P G 2
C208 C 0.4189(4) -0.1354(9) 0.2419(8) 0.172(4) Uiso 0.316(7) 1 d D U P G 2
F22' F 0.4044(4) -0.1478(13) 0.2188(9) 0.178(5) Uiso 0.316(7) 1 d D U P G 2
F23' F 0.4232(6) -0.1510(13) 0.2709(8) 0.176(6) Uiso 0.316(7) 1 d D U P G 2
F24' F 0.4310(5) -0.1510(14) 0.2355(10) 0.177(6) Uiso 0.316(7) 1 d D U P G 2
S9 S 0.42379(15) 0.6689(4) 0.5545(3) 0.140(3) Uani 0.6 1 d D U P H 1
C109 C 0.4017(3) 0.6370(8) 0.5302(5) 0.146(4) Uiso 0.6 1 d D U P H 1
O25 O 0.4193(3) 0.7118(8) 0.5640(7) 0.146(6) Uiso 0.6 1 d D U P H 1
O26 O 0.4305(3) 0.6750(9) 0.5327(6) 0.159(7) Uiso 0.6 1 d D U P H 1
O27 O 0.4344(3) 0.6318(8) 0.5772(5) 0.150(6) Uiso 0.6 1 d D U P H 1
F25 F 0.3917(3) 0.6665(9) 0.5079(6) 0.168(8) Uiso 0.6 1 d D U P H 1
F26 F 0.3959(3) 0.6303(7) 0.5503(5) 0.155(7) Uiso 0.6 1 d D U P H 1
F27 F 0.4031(2) 0.5957(6) 0.5192(5) 0.128(6) Uiso 0.6 1 d D U P H 1
S9' S 0.4211(3) 0.6681(8) 0.5673(5) 0.135(5) Uani 0.3 1 d D U P I 2
O25' O 0.4144(7) 0.7162(11) 0.5597(12) 0.151(8) Uiso 0.3 1 d D U P I 2
O26' O 0.4382(4) 0.6587(19) 0.5773(11) 0.163(8) Uiso 0.3 1 d D U P I 2
O27' O 0.4134(6) 0.6438(15) 0.5835(9) 0.160(10) Uiso 0.3 1 d D U P I 2
C209 C 0.4095(4) 0.6390(12) 0.5231(6) 0.148(5) Uiso 0.3 1 d D U P I 2
F25' F 0.4115(5) 0.5923(10) 0.5255(8) 0.128(10) Uiso 0.3 1 d D U P I 2
F26' F 0.3939(4) 0.6533(17) 0.5068(9) 0.153(10) Uiso 0.3 1 d D U P I 2
F27' F 0.4164(5) 0.6569(14) 0.5067(9) 0.176(12) Uiso 0.3 1 d D U P I 2
S10 S 0.27042(9) 0.4570(2) 0.12155(14) 0.1324(19) Uani 1 1 d D U . . .
C110 C 0.2554(2) 0.4660(7) 0.0770(4) 0.163(5) Uani 1 1 d D U . . .
O28 O 0.2833(2) 0.4260(7) 0.1209(5) 0.199(6) Uani 1 1 d D U . . .
O29 O 0.2774(2) 0.5042(5) 0.1324(4) 0.163(5) Uani 1 1 d D U . . .
O30 O 0.26087(18) 0.4347(5) 0.1333(3) 0.133(4) Uani 1 1 d D U . . .
F28 F 0.2647(2) 0.4825(5) 0.0652(3) 0.199(5) Uani 1 1 d D U . . .
F29 F 0.2496(2) 0.4240(5) 0.0658(3) 0.192(5) Uani 1 1 d D U . . .
F30 F 0.2439(2) 0.4957(5) 0.0770(4) 0.203(5) Uani 1 1 d D U . . .
S11 S 0.54278(11) 0.0783(3) 0.6258(2) 0.151(3) Uani 0.75 1 d D U P J 1
C111 C 0.5359(3) 0.1254(8) 0.5905(5) 0.196(13) Uiso 0.75 1 d D U P J 1
O31 O 0.5569(3) 0.0997(10) 0.6512(6) 0.227(11) Uiso 0.75 1 d D U P J 1
O32 O 0.5456(3) 0.0344(7) 0.6148(5) 0.163(8) Uiso 0.75 1 d D U P J 1
O33 O 0.5275(3) 0.0771(8) 0.6301(6) 0.187(9) Uiso 0.75 1 d D U P J 1
F31 F 0.5303(3) 0.1649(8) 0.5984(5) 0.222(9) Uiso 0.75 1 d D U P J 1
F32 F 0.5232(3) 0.1074(7) 0.5656(5) 0.197(8) Uiso 0.75 1 d D U P J 1
F33 F 0.5495(3) 0.1347(10) 0.5886(7) 0.286(13) Uiso 0.75 1 d D U P J 1
S12 S 0.30776(12) 0.5379(3) 0.5214(2) 0.090(3) Uani 0.5 1 d D U P . .
C112 C 0.2986(4) 0.5964(9) 0.4926(6) 0.27(3) Uiso 0.5 1 d D U P . .
O34 O 0.2954(3) 0.5322(11) 0.5318(7) 0.164(11) Uiso 0.5 1 d D U P . .
O35 O 0.3058(3) 0.5024(8) 0.4986(5) 0.134(9) Uiso 0.5 1 d D U P . .
O36 O 0.3236(3) 0.5488(9) 0.5435(5) 0.124(9) Uiso 0.5 1 d D U P . .
F34 F 0.2834(3) 0.5855(11) 0.4700(6) 0.211(13) Uiso 0.5 1 d D U P . .
F35 F 0.2989(4) 0.6310(9) 0.5113(7) 0.212(13) Uiso 0.5 1 d D U P . .
F36 F 0.3083(4) 0.6045(12) 0.4800(7) 0.229(14) Uiso 0.5 1 d D U P . .
S14 S 0.3587(2) 0.4508(7) 0.3277(4) 0.134(7) Uani 0.3 1 d D U P . .
C114 C 0.3683(5) 0.4419(15) 0.2978(8) 0.22(3) Uiso 0.3 1 d D U P . .
O40 O 0.3668(5) 0.4966(12) 0.3421(9) 0.139(15) Uiso 0.3 1 d D U P . .
O41 O 0.3417(3) 0.4517(13) 0.3117(8) 0.106(12) Uiso 0.3 1 d D U P . .
O42 O 0.3665(7) 0.4116(16) 0.3501(11) 0.25(3) Uiso 0.3 1 d D U P . .
F40 F 0.3619(7) 0.473(2) 0.2741(10) 0.28(3) Uiso 0.3 1 d D U P . .
F41 F 0.3846(5) 0.4521(18) 0.3134(11) 0.20(2) Uiso 0.3 1 d D U P . .
F42 F 0.3655(8) 0.3994(18) 0.2844(14) 0.30(3) Uiso 0.3 1 d D U P . .
S15 S 0.2334(2) 0.3799(6) 0.3637(4) 0.161(5) Uani 0.4 1 d D U P K 1
C115 C 0.2423(4) 0.3156(9) 0.3627(7) 0.162(5) Uiso 0.4 1 d D U P K 1
O43 O 0.2165(3) 0.3695(12) 0.3619(9) 0.162(7) Uiso 0.4 1 d D U P K 1
O44 O 0.2445(4) 0.3937(13) 0.3970(6) 0.168(7) Uiso 0.4 1 d D U P K 1
O45 O 0.2324(4) 0.4050(11) 0.3406(7) 0.149(7) Uiso 0.4 1 d D U P K 1
F45 F 0.2573(3) 0.3203(11) 0.3650(8) 0.177(9) Uiso 0.4 1 d D U P K 1
F43 F 0.2311(4) 0.2967(11) 0.3354(7) 0.178(9) Uiso 0.4 1 d D U P K 1
F44 F 0.2437(4) 0.2881(11) 0.3857(7) 0.185(9) Uiso 0.4 1 d D U P K 1
S15' S 0.2409(3) 0.2000(10) 0.3256(5) 0.198(9) Uani 0.3 1 d D U P L 2
C215 C 0.2204(4) 0.1899(14) 0.2822(7) 0.193(13) Uiso 0.3 1 d D U P L 2
O43' O 0.2489(6) 0.1540(14) 0.3299(12) 0.206(11) Uiso 0.3 1 d D U P L 2
O44' O 0.2491(6) 0.2375(15) 0.3197(11) 0.198(11) Uiso 0.3 1 d D U P L 2
O45' O 0.2329(6) 0.207(2) 0.3443(10) 0.202(11) Uiso 0.3 1 d D U P L 2
F43' F 0.2252(5) 0.1823(16) 0.2614(8) 0.183(13) Uiso 0.3 1 d D U P L 2
F45' F 0.2111(5) 0.1554(15) 0.2840(10) 0.207(14) Uiso 0.3 1 d D U P L 2
F44' F 0.2115(5) 0.2302(14) 0.2738(10) 0.204(14) Uiso 0.3 1 d D U P L 2
S16 S 0.4074(2) 0.2239(6) 0.2937(4) 0.199(5) Uani 0.5 1 d D U P M 1
O46 O 0.3987(4) 0.2250(12) 0.2613(6) 0.187(7) Uiso 0.5 1 d D U P M 1
C116 C 0.3978(4) 0.1771(10) 0.3121(8) 0.210(6) Uiso 0.5 1 d D U P M 1
F46 F 0.3815(4) 0.1853(12) 0.2996(8) 0.226(9) Uiso 0.5 1 d D U P M 1
O47 O 0.4248(3) 0.2193(13) 0.3108(8) 0.210(7) Uiso 0.5 1 d D U P M 1
O48 O 0.4033(5) 0.2692(10) 0.3073(8) 0.213(7) Uiso 0.5 1 d D U P M 1
F47 F 0.4031(5) 0.1870(13) 0.3425(7) 0.255(10) Uiso 0.5 1 d D U P M 1
F48 F 0.4030(5) 0.1328(10) 0.3133(9) 0.238(10) Uiso 0.5 1 d D U P M 1
S17 S 0.3002(2) 0.3144(7) 0.3361(4) 0.201(6) Uani 0.5 1 d D U P . .
C117 C 0.2946(4) 0.2903(13) 0.3690(7) 0.314(14) Uiso 0.5 1 d D U P . .
O49 O 0.2861(4) 0.3282(13) 0.3084(7) 0.205(8) Uiso 0.5 1 d D U P . .
O50 O 0.3119(4) 0.3539(11) 0.3508(8) 0.202(8) Uiso 0.5 1 d D U P . .
O51 O 0.3091(4) 0.2722(11) 0.3323(8) 0.201(8) Uiso 0.5 1 d D U P . .
F49 F 0.2846(5) 0.3177(15) 0.3747(10) 0.309(15) Uiso 0.5 1 d D U P . .
F50 F 0.3093(5) 0.2830(16) 0.3953(8) 0.304(15) Uiso 0.5 1 d D U P . .
F51 F 0.2858(6) 0.2493(14) 0.3591(10) 0.325(16) Uiso 0.5 1 d D U P . .
S18 S 0.5163(3) 0.3052(8) 0.5754(6) 0.144(9) Uani 0.25 1 d D U P . .
C118 C 0.5114(5) 0.2752(12) 0.6077(8) 0.09(2) Uiso 0.25 1 d D U P . .
O54 O 0.5167(6) 0.3548(10) 0.5826(10) 0.118(15) Uiso 0.25 1 d D U P . .
O53 O 0.5319(6) 0.286(2) 0.5805(15) 0.24(3) Uiso 0.25 1 d D U P . .
O52 O 0.5025(7) 0.293(2) 0.5451(9) 0.27(3) Uiso 0.25 1 d D U P . .
F54 F 0.4991(5) 0.2979(15) 0.6093(10) 0.158(18) Uiso 0.25 1 d D U P . .
F53 F 0.5248(6) 0.280(2) 0.6366(8) 0.22(3) Uiso 0.25 1 d D U P . .
F52 F 0.5090(6) 0.2289(12) 0.6043(11) 0.18(2) Uiso 0.25 1 d D U P . .
N1S N 0.3342(3) 0.3786(8) 0.2072(6) 0.169(8) Uani 1 1 d D U . . .
C1S C 0.3222(3) 0.3592(10) 0.1867(6) 0.158(10) Uani 1 1 d D U . . .
C2S C 0.3066(3) 0.3357(8) 0.1651(5) 0.145(8) Uani 1 1 d D U . . .
H2S1 H 0.3086 0.3127 0.1520 0.217 Uiso 1 1 calc R U . . .
H2S2 H 0.2983 0.3598 0.1515 0.217 Uiso 1 1 calc R U . . .
H2S3 H 0.3021 0.3187 0.1772 0.217 Uiso 1 1 calc R U . . .
N2S N 0.3123(3) 0.3227(8) 0.0870(5) 0.149(7) Uani 1 1 d D U . . .
C3S C 0.2999(3) 0.3428(7) 0.0755(5) 0.112(7) Uani 1 1 d D U . . .
C4S C 0.2839(3) 0.3684(9) 0.0602(7) 0.172(10) Uani 1 1 d D U . . .
H4SA H 0.2791 0.3663 0.0372 0.258 Uiso 1 1 calc R U . . .
H4SB H 0.2858 0.4022 0.0667 0.258 Uiso 1 1 calc R U . . .
H4SC H 0.2761 0.3539 0.0664 0.258 Uiso 1 1 calc R U . . .
N3S N 0.3383(7) 0.099(2) 0.3959(12) 0.18(2) Uiso 0.42(2) 1 d D U P N 1
C5S C 0.3330(7) 0.109(2) 0.4130(12) 0.14(2) Uiso 0.42(2) 1 d D U P N 1
C6S C 0.3257(7) 0.1201(18) 0.4329(13) 0.115(17) Uiso 0.42(2) 1 d D U P N 1
N3A N 0.2896(6) 0.1195(17) 0.3599(13) 0.22(2) Uiso 0.58(2) 1 d D U P N 2
C5A C 0.3005(8) 0.125(2) 0.3866(14) 0.24(3) Uiso 0.58(2) 1 d D U P N 2
C6A C 0.3158(8) 0.124(2) 0.4171(14) 0.20(2) Uiso 0.58(2) 1 d D U P N 2
N4S N 0.4412(3) 0.1965(9) 0.4754(6) 0.195(9) Uiso 1 1 d D U . . .
C7S C 0.4480(4) 0.2306(11) 0.4897(7) 0.191(11) Uiso 1 1 d D U . . .
C8S C 0.4549(4) 0.2760(11) 0.5058(8) 0.242(15) Uiso 1 1 d D U . . .
H8S1 H 0.4608 0.2709 0.5287 0.362 Uiso 1 1 calc R U . . .
H8S2 H 0.4456 0.2991 0.5001 0.362 Uiso 1 1 calc R U . . .
H8S3 H 0.4628 0.2887 0.4993 0.362 Uiso 1 1 calc R U . . .
N5S N 0.3499(4) 0.8880(10) 0.3467(7) 0.233(12) Uiso 1 1 d D U . . .
C9S C 0.3570(4) 0.8515(10) 0.3499(7) 0.169(10) Uiso 1 1 d D U . . .
C10S C 0.3667(3) 0.8074(9) 0.3613(6) 0.174(10) Uiso 1 1 d D U . . .
H10A H 0.3766 0.8092 0.3590 0.261 Uiso 1 1 d R U . . .
H10J H 0.3602 0.7795 0.3505 0.261 Uiso 1 1 d R U . . .
H10K H 0.3700 0.8052 0.3834 0.261 Uiso 1 1 d R U . . .
N6S N 0.2861(6) 0.8651(16) 0.4832(11) 0.200(19) Uiso 0.5 1 d D U P . .
C11S C 0.2965(6) 0.8401(17) 0.5025(11) 0.171(19) Uiso 0.5 1 d D U P . .
C12S C 0.3085(5) 0.8023(14) 0.5182(9) 0.124(13) Uiso 0.5 1 d D U P . .
H12A H 0.3056 0.7744 0.5041 0.185 Uiso 0.5 1 calc R U P . .
H12B H 0.3083 0.7930 0.5375 0.185 Uiso 0.5 1 calc R U P . .
H12C H 0.3199 0.8136 0.5237 0.185 Uiso 0.5 1 calc R U P . .
N7S N 0.2589(2) 0.4748(6) 0.2115(5) 0.136(6) Uani 1 1 d D U . . .
C13S C 0.2561(3) 0.5034(6) 0.1931(5) 0.102(6) Uani 1 1 d D U . . .
C14S C 0.2530(3) 0.5400(7) 0.1689(5) 0.147(8) Uani 1 1 d D U . . .
H14Q H 0.2522 0.5717 0.1769 0.221 Uiso 1 1 calc R U . . .
H14R H 0.2425 0.5327 0.1496 0.221 Uiso 1 1 calc R U . . .
H14S H 0.2624 0.5400 0.1642 0.221 Uiso 1 1 calc R U . . .
N8S N 0.3610(4) 0.1886(11) 0.1068(6) 0.237(12) Uiso 1 1 d D U . . .
C15S C 0.3592(3) 0.1797(8) 0.1298(5) 0.130(7) Uiso 1 1 d D U . . .
C16S C 0.3585(2) 0.1647(7) 0.1561(5) 0.108(6) Uiso 1 1 d D U . . .
N9S N 0.4379(4) 0.2242(11) 0.6746(7) 0.236(12) Uiso 1 1 d D U . . .
C17S C 0.4442(5) 0.1898(13) 0.6896(10) 0.257(17) Uiso 1 1 d D U . . .
C18S C 0.4509(5) 0.1460(12) 0.7083(9) 0.263(17) Uiso 1 1 d D U . . .
H18A H 0.4419 0.1326 0.7110 0.395 Uiso 1 1 d R U . . .
H18B H 0.4603 0.1539 0.7287 0.395 Uiso 1 1 d R U . . .
H18C H 0.4545 0.1229 0.6980 0.395 Uiso 1 1 d R U . . .
N10S N 0.3192(7) 0.4051(15) 0.4297(13) 0.22(2) Uiso 0.5 1 d D U P . .
C19S C 0.3205(6) 0.4435(15) 0.4415(12) 0.157(17) Uiso 0.5 1 d D U P . .
C20S C 0.3278(5) 0.4902(13) 0.4539(9) 0.117(13) Uiso 0.5 1 d D U P . .
H20A H 0.3238 0.5134 0.4365 0.175 Uiso 0.5 1 calc R U P . .
H20J H 0.3401 0.4879 0.4642 0.175 Uiso 0.5 1 calc R U P . .
H20K H 0.3244 0.5008 0.4693 0.175 Uiso 0.5 1 calc R U P . .
N11S N 0.3726(4) 0.0162(12) 0.4246(8) 0.251(13) Uiso 1 1 d D U . . .
C21S C 0.3645(5) 0.0175(13) 0.3975(8) 0.224(14) Uiso 1 1 d D U . . .
C22S C 0.3548(5) 0.0265(15) 0.3628(8) 0.284(19) Uiso 1 1 d D U . . .
H22A H 0.3539 -0.0035 0.3514 0.427 Uiso 1 1 calc R U . . .
H22J H 0.3607 0.0507 0.3570 0.427 Uiso 1 1 calc R U . . .
H22K H 0.3435 0.0382 0.3572 0.427 Uiso 1 1 calc R U . . .
N12S N 0.3589(2) 0.3738(7) 0.5976(5) 0.151(7) Uiso 1 1 d D U . . .
C23S C 0.3520(3) 0.3997(8) 0.6064(6) 0.143(8) Uiso 1 1 d D U . . .
C24S C 0.3443(3) 0.4354(7) 0.6170(5) 0.133(7) Uiso 1 1 d D U . . .
H24A H 0.3384 0.4195 0.6268 0.199 Uiso 1 1 calc R U . . .
H24J H 0.3363 0.4546 0.5989 0.199 Uiso 1 1 calc R U . . .
H24K H 0.3531 0.4564 0.6326 0.199 Uiso 1 1 calc R U . . .
N13S N 0.4259(9) 0.438(2) 0.3883(15) 0.29(3) Uiso 0.5 1 d D U P . .
C25S C 0.4211(8) 0.4071(19) 0.3697(13) 0.18(2) Uiso 0.5 1 d D U P . .
C26S C 0.4143(6) 0.3665(16) 0.3485(11) 0.148(16) Uiso 0.5 1 d D U P . .
H26A H 0.4019 0.3693 0.3363 0.223 Uiso 0.5 1 calc R U P . .
H26B H 0.4173 0.3366 0.3608 0.223 Uiso 0.5 1 calc R U P . .
H26C H 0.4190 0.3661 0.3340 0.223 Uiso 0.5 1 calc R U P . .
N14S N 0.3855(3) 0.0288(10) 0.3298(6) 0.203(9) Uiso 1 1 d D U . . .
C27S C 0.3978(4) 0.0260(14) 0.3265(9) 0.137(12) Uiso 0.60(2) 1 d D U P O 1
C28S C 0.4109(4) 0.0145(14) 0.3183(9) 0.137(12) Uiso 0.60(2) 1 d D U P O 1
H28X H 0.4056 0.0055 0.2959 0.205 Uiso 0.60(2) 1 calc R U P O 1
H28Y H 0.4177 -0.0125 0.3313 0.205 Uiso 0.60(2) 1 calc R U P O 1
H28Z H 0.4181 0.0426 0.3221 0.205 Uiso 0.60(2) 1 calc R U P O 1
C27A C 0.3815(8) 0.130(2) 0.3357(14) 0.147(18) Uiso 0.40(2) 1 d . U P O 2
H27A H 0.3857 0.1386 0.3211 0.220 Uiso 0.40(2) 1 calc R U P O 2
H27J H 0.3892 0.1420 0.3569 0.220 Uiso 0.40(2) 1 calc R U P O 2
H27K H 0.3703 0.1436 0.3282 0.220 Uiso 0.40(2) 1 calc R U P O 2
C28A C 0.3805(7) 0.079(2) 0.3368(14) 0.141(17) Uiso 0.40(2) 1 d . U P O 2
N15S N 0.2983(3) 0.5824(8) 0.2979(5) 0.160(8) Uani 1 1 d D U . . .
C29S C 0.2971(3) 0.5434(8) 0.2890(5) 0.131(8) Uani 1 1 d D U . . .
C30S C 0.2967(4) 0.4926(8) 0.2811(6) 0.160(9) Uani 1 1 d D U . . .
H30A H 0.2950 0.4895 0.2596 0.240 Uiso 1 1 calc R U . . .
H30J H 0.2875 0.4766 0.2825 0.240 Uiso 1 1 calc R U . . .
H30K H 0.3075 0.4774 0.2961 0.240 Uiso 1 1 calc R U . . .
N16S N 0.4299(4) 0.2389(11) 0.5379(8) 0.121(10) Uiso 0.5 1 d D U P . .
C31S C 0.4178(4) 0.2407(13) 0.5130(8) 0.104(11) Uiso 0.5 1 d D U P . .
C32S C 0.4045(5) 0.2373(17) 0.4802(8) 0.157(17) Uiso 0.5 1 d D U P . .
H32A H 0.4031 0.2677 0.4697 0.235 Uiso 0.5 1 d R U P . .
H32B H 0.3942 0.2285 0.4797 0.235 Uiso 0.5 1 d R U P . .
H32C H 0.4075 0.2132 0.4695 0.235 Uiso 0.5 1 d R U P . .
N17S N 0.4138(6) 0.0593(19) 0.3201(12) 0.179(16) Uiso 0.5 1 d D U P P 2
C33S C 0.4114(7) 0.0996(19) 0.3136(13) 0.161(18) Uiso 0.5 1 d D U P P 2
C34S C 0.4110(9) 0.150(2) 0.3045(16) 0.21(2) Uiso 0.5 1 d D U P P 2
N18S N 0.3082(7) 0.1330(16) 0.3137(12) 0.192(18) Uiso 0.5 1 d D U P . .
C35S C 0.3231(8) 0.132(2) 0.3289(19) 0.25(3) Uiso 0.5 1 d D U P . .
C36S C 0.3399(8) 0.155(4) 0.347(2) 0.40(5) Uiso 0.5 1 d D U P . .
H36A H 0.3475 0.1275 0.3538 0.595 Uiso 0.5 1 d R U P . .
H36J H 0.3418 0.1736 0.3325 0.595 Uiso 0.5 1 d R U P . .
H36K H 0.3420 0.1738 0.3651 0.595 Uiso 0.5 1 d R U P . .

loop_
_atom_site_aniso_label
_atom_site_aniso_U_11
_atom_site_aniso_U_22
_atom_site_aniso_U_33
_atom_site_aniso_U_23
_atom_site_aniso_U_13
_atom_site_aniso_U_12
Cd1 0.1034(10) 0.0660(7) 0.0786(8) -0.0053(6) 0.0544(8) -0.0024(6)
Cd2 0.0930(10) 0.0851(8) 0.0810(9) -0.0059(6) 0.0506(8) -0.0021(7)
Cd3 0.1369(12) 0.0652(8) 0.0874(9) 0.0103(6) 0.0716(9) 0.0152(7)
Cd4 0.0884(9) 0.0670(7) 0.0668(8) 0.0012(6) 0.0448(7) 0.0005(6)
Cd5 0.0969(10) 0.0738(8) 0.0730(8) 0.0012(6) 0.0501(7) -0.0021(7)
Cd6 0.1086(12) 0.0991(10) 0.1211(12) -0.0124(8) 0.0662(10) -0.0034(8)
Cd7 0.1116(12) 0.1033(10) 0.0843(10) 0.0082(7) 0.0471(9) -0.0011(8)
Cd8 0.0831(9) 0.0767(8) 0.0699(8) 0.0074(6) 0.0395(7) -0.0002(6)
O1B 0.156(10) 0.066(6) 0.089(6) -0.002(4) 0.073(6) 0.014(6)
O2B 0.113(8) 0.074(6) 0.075(6) -0.006(4) 0.056(6) -0.016(5)
O3B 0.099(6) 0.066(5) 0.081(7) -0.002(5) 0.043(6) -0.004(5)
N1B 0.125(10) 0.079(8) 0.083(6) -0.010(5) 0.068(7) 0.001(7)
N2B 0.099(9) 0.071(6) 0.083(7) -0.001(5) 0.060(7) 0.005(6)
N3B 0.090(8) 0.058(6) 0.075(6) 0.005(5) 0.049(6) -0.001(5)
N4B 0.067(8) 0.065(6) 0.075(7) -0.004(5) 0.044(6) 0.002(5)
N5B 0.093(6) 0.087(7) 0.089(8) -0.001(7) 0.053(7) -0.002(6)
N6B 0.091(7) 0.080(6) 0.059(8) -0.003(6) 0.039(7) 0.001(5)
C1B 0.135(10) 0.079(9) 0.088(6) -0.016(6) 0.073(7) -0.007(8)
C2B 0.142(10) 0.130(13) 0.102(8) -0.014(8) 0.083(8) 0.000(9)
C3B 0.163(12) 0.135(14) 0.101(8) -0.019(9) 0.090(8) -0.010(10)
C4B 0.166(12) 0.108(12) 0.099(8) -0.027(8) 0.081(8) -0.021(10)
C5B 0.162(11) 0.118(13) 0.095(7) -0.015(8) 0.074(8) -0.018(10)
C6B 0.140(10) 0.112(12) 0.090(7) -0.009(8) 0.065(7) -0.005(9)
C7B 0.208(19) 0.175(19) 0.103(9) -0.019(10) 0.098(12) -0.019(15)
C8B 0.138(13) 0.078(9) 0.093(7) -0.006(6) 0.076(8) 0.012(8)
C9B 0.131(12) 0.069(7) 0.088(7) -0.001(5) 0.072(7) 0.014(7)
C10B 0.186(15) 0.080(8) 0.098(8) 0.004(6) 0.086(9) 0.034(9)
C11B 0.177(14) 0.066(8) 0.094(8) 0.001(6) 0.082(9) 0.023(8)
C12B 0.141(12) 0.054(7) 0.085(7) -0.006(5) 0.067(8) 0.003(7)
C13B 0.125(12) 0.052(7) 0.084(7) -0.008(5) 0.066(8) -0.001(7)
C14B 0.110(10) 0.069(7) 0.085(6) 0.000(5) 0.055(7) -0.001(7)
C15B 0.085(10) 0.066(6) 0.075(6) 0.001(5) 0.045(7) -0.001(6)
C16B 0.096(11) 0.073(7) 0.075(6) 0.004(5) 0.048(7) -0.002(7)
C17B 0.108(12) 0.086(7) 0.073(7) 0.000(5) 0.045(8) -0.006(7)
C18B 0.092(11) 0.075(7) 0.078(7) -0.002(5) 0.048(7) 0.005(7)
C19B 0.107(11) 0.068(7) 0.082(7) -0.004(5) 0.052(8) -0.005(7)
C20B 0.112(11) 0.064(6) 0.078(7) -0.001(5) 0.052(8) -0.004(7)
C21B 0.113(13) 0.094(9) 0.094(9) -0.016(7) 0.053(9) -0.005(9)
C22B 0.105(10) 0.062(7) 0.083(7) -0.001(6) 0.056(7) -0.007(7)
C23B 0.079(9) 0.066(7) 0.078(7) -0.004(5) 0.048(7) -0.004(6)
C24B 0.098(10) 0.084(8) 0.085(8) -0.009(6) 0.061(8) -0.014(7)
C25B 0.109(11) 0.080(8) 0.082(8) -0.008(6) 0.058(8) -0.013(7)
C26B 0.105(10) 0.079(7) 0.083(7) -0.010(6) 0.055(7) -0.012(7)
C27B 0.086(10) 0.063(7) 0.076(7) -0.003(5) 0.047(7) -0.007(6)
C28B 0.110(9) 0.070(7) 0.081(7) -0.003(5) 0.060(7) -0.017(6)
C29B 0.090(7) 0.105(10) 0.107(11) 0.018(7) 0.052(7) -0.001(6)
C30B 0.108(9) 0.145(13) 0.171(14) -0.005(10) 0.083(10) 0.006(9)
C31B 0.109(9) 0.203(17) 0.215(17) -0.018(13) 0.089(11) -0.001(9)
C32B 0.108(9) 0.192(17) 0.186(16) 0.004(12) 0.073(10) -0.006(9)
C33B 0.092(9) 0.175(15) 0.152(14) -0.003(11) 0.047(9) -0.016(9)
C34B 0.099(8) 0.122(11) 0.117(11) 0.009(8) 0.051(8) -0.011(8)
C35B 0.104(9) 0.28(3) 0.30(3) -0.01(2) 0.085(12) -0.015(11)
C36B 0.092(7) 0.083(8) 0.111(11) 0.000(8) 0.050(7) 0.003(6)
C37B 0.093(6) 0.075(6) 0.095(10) -0.007(7) 0.047(7) 0.000(5)
C38B 0.101(7) 0.081(7) 0.146(14) -0.013(8) 0.052(8) -0.004(6)
C39B 0.100(7) 0.085(7) 0.116(12) -0.008(7) 0.047(8) -0.002(6)
C40B 0.097(6) 0.078(7) 0.066(9) -0.002(7) 0.041(7) -0.003(5)
C41B 0.092(7) 0.081(7) 0.069(10) -0.004(7) 0.041(7) 0.000(6)
C42B 0.108(7) 0.072(7) 0.082(9) -0.007(6) 0.052(6) -0.011(5)
C43B 0.109(7) 0.068(6) 0.083(6) -0.005(4) 0.051(6) -0.012(6)
C44B 0.108(11) 0.071(7) 0.096(9) 0.006(6) 0.058(8) -0.013(7)
O1C 0.102(7) 0.098(7) 0.072(6) -0.004(5) 0.050(6) -0.007(6)
O2C 0.115(7) 0.108(8) 0.074(5) 0.011(5) 0.061(5) 0.023(6)
O3C 0.105(8) 0.094(5) 0.089(7) 0.003(5) 0.060(6) 0.009(5)
N1C 0.098(8) 0.067(7) 0.082(7) 0.001(5) 0.051(6) -0.008(6)
N2C 0.087(8) 0.083(8) 0.071(7) -0.001(6) 0.042(6) -0.007(6)
N3C 0.130(9) 0.068(8) 0.079(5) -0.004(5) 0.064(6) 0.015(7)
N4C 0.117(8) 0.069(7) 0.071(6) 0.006(6) 0.059(6) 0.014(6)
N5C 0.118(11) 0.119(8) 0.087(9) 0.004(7) 0.041(8) -0.013(7)
N6C 0.094(8) 0.087(6) 0.059(7) 0.002(6) 0.032(7) 0.010(6)
C1C 0.105(8) 0.054(8) 0.085(7) 0.008(6) 0.059(7) -0.004(7)
C2C 0.108(8) 0.112(12) 0.095(8) -0.006(8) 0.063(7) -0.012(8)
C3C 0.119(9) 0.115(12) 0.110(8) -0.011(8) 0.076(7) -0.019(9)
C4C 0.123(9) 0.086(10) 0.106(8) -0.003(8) 0.077(8) -0.016(9)
C5C 0.124(9) 0.112(12) 0.101(8) -0.011(8) 0.076(7) -0.018(9)
C6C 0.109(9) 0.095(11) 0.090(7) 0.000(7) 0.062(7) -0.004(8)
C7C 0.132(13) 0.122(14) 0.122(12) -0.021(11) 0.089(11) -0.021(11)
C8C 0.099(10) 0.067(9) 0.085(8) -0.001(6) 0.053(8) -0.006(7)
C9C 0.085(9) 0.065(8) 0.075(7) 0.004(6) 0.042(7) -0.001(6)
C10C 0.086(9) 0.081(9) 0.078(8) -0.007(6) 0.043(7) -0.006(7)
C11C 0.095(9) 0.085(9) 0.082(8) -0.008(7) 0.048(7) -0.008(7)
C12C 0.089(9) 0.083(9) 0.070(7) -0.001(6) 0.043(7) -0.003(6)
C13C 0.089(9) 0.092(9) 0.074(8) -0.007(6) 0.045(7) -0.009(7)
C14C 0.104(9) 0.088(9) 0.069(7) -0.004(6) 0.048(7) 0.002(7)
C15C 0.121(9) 0.051(8) 0.075(5) -0.001(6) 0.060(5) 0.013(7)
C16C 0.122(8) 0.054(8) 0.081(6) 0.003(7) 0.058(6) 0.011(7)
C17C 0.138(10) 0.069(9) 0.074(6) -0.004(7) 0.055(6) 0.005(8)
C18C 0.140(10) 0.065(9) 0.071(6) -0.003(7) 0.054(6) 0.007(8)
C19C 0.142(10) 0.090(11) 0.073(6) 0.004(7) 0.061(6) -0.001(8)
C20C 0.120(9) 0.078(10) 0.072(6) -0.007(7) 0.057(6) 0.004(8)
C21C 0.173(15) 0.080(11) 0.072(7) 0.004(7) 0.061(8) 0.016(11)
C22C 0.127(10) 0.078(10) 0.077(6) 0.007(6) 0.065(6) 0.016(8)
C23C 0.127(9) 0.072(9) 0.076(5) 0.008(6) 0.065(6) 0.022(7)
C24C 0.131(9) 0.107(11) 0.079(6) 0.020(7) 0.069(6) 0.036(8)
C25C 0.128(9) 0.099(11) 0.079(6) 0.020(7) 0.068(6) 0.031(8)
C26C 0.116(9) 0.092(10) 0.073(5) 0.012(6) 0.060(5) 0.018(7)
C27C 0.124(9) 0.084(10) 0.074(6) 0.006(6) 0.060(6) 0.021(8)
C28C 0.118(9) 0.096(9) 0.074(6) 0.010(6) 0.055(5) 0.020(7)
C29C 0.185(15) 0.126(8) 0.123(12) -0.004(8) 0.070(11) -0.036(9)
C30C 0.206(18) 0.125(10) 0.133(12) -0.014(9) 0.082(13) -0.039(11)
C31C 0.220(19) 0.126(10) 0.153(14) -0.010(9) 0.077(13) -0.044(11)
C32C 0.214(19) 0.126(10) 0.159(15) 0.000(9) 0.078(14) -0.041(11)
C33C 0.219(19) 0.133(11) 0.160(14) 0.006(9) 0.083(14) -0.042(12)
C34C 0.206(18) 0.132(10) 0.131(12) 0.001(9) 0.081(12) -0.041(11)
C35C 0.32(4) 0.139(12) 0.27(3) -0.023(13) 0.16(3) -0.083(16)
C36C 0.117(12) 0.091(7) 0.098(12) 0.004(7) 0.050(10) 0.007(7)
C37C 0.107(10) 0.091(6) 0.088(10) 0.002(7) 0.048(8) 0.011(6)
C38C 0.105(10) 0.095(7) 0.102(12) -0.002(7) 0.055(9) 0.011(7)
C39C 0.103(10) 0.098(6) 0.086(11) 0.000(7) 0.053(9) 0.013(6)
C40C 0.099(9) 0.090(6) 0.070(9) -0.001(6) 0.044(8) 0.010(6)
C41C 0.097(9) 0.087(6) 0.062(9) -0.002(7) 0.040(8) 0.010(6)
C42C 0.100(9) 0.095(6) 0.089(10) 0.007(6) 0.055(8) 0.010(6)
C43C 0.106(8) 0.098(7) 0.075(6) 0.006(5) 0.053(5) 0.010(6)
C44C 0.106(8) 0.095(10) 0.078(8) 0.008(7) 0.051(6) 0.016(7)
O1D 0.102(7) 0.056(5) 0.113(8) 0.017(5) 0.056(6) 0.009(5)
O2D 0.101(7) 0.073(6) 0.077(6) 0.013(5) 0.056(5) 0.022(5)
O3D 0.091(7) 0.068(6) 0.087(6) 0.011(4) 0.044(5) -0.005(5)
N1D 0.141(11) 0.064(6) 0.132(10) 0.015(6) 0.088(9) 0.014(6)
N2D 0.109(8) 0.053(6) 0.081(8) 0.003(5) 0.051(7) 0.005(5)
N3D 0.096(8) 0.056(6) 0.063(7) -0.001(5) 0.043(6) 0.005(5)
N4D 0.092(8) 0.057(7) 0.063(6) 0.003(5) 0.044(6) 0.011(5)
N5D 0.101(8) 0.111(8) 0.061(7) 0.015(6) 0.038(6) -0.010(6)
N6D 0.081(8) 0.056(6) 0.068(6) 0.010(5) 0.043(5) 0.003(5)
C1D 0.173(13) 0.069(7) 0.145(12) 0.022(6) 0.111(9) 0.013(6)
C2D 0.193(14) 0.081(8) 0.166(12) 0.037(7) 0.094(10) 0.009(8)
C3D 0.246(17) 0.086(8) 0.201(14) 0.044(8) 0.097(12) 0.017(9)
C4D 0.240(17) 0.078(8) 0.176(14) 0.028(8) 0.128(12) 0.012(8)
C5D 0.263(17) 0.076(8) 0.193(15) 0.029(8) 0.102(12) -0.006(9)
C6D 0.229(15) 0.079(8) 0.184(14) 0.034(8) 0.071(12) -0.016(8)
C7D 0.30(3) 0.080(8) 0.22(2) 0.045(9) 0.165(18) 0.021(10)
C8D 0.134(11) 0.085(8) 0.180(14) 0.040(8) 0.080(10) 0.006(7)
C9D 0.112(9) 0.082(8) 0.150(13) 0.032(8) 0.062(8) 0.005(6)
C10D 0.109(9) 0.090(9) 0.193(16) 0.050(10) 0.062(9) 0.004(6)
C11D 0.111(9) 0.097(9) 0.198(16) 0.058(10) 0.069(9) 0.005(7)
C12D 0.104(9) 0.068(7) 0.130(11) 0.030(7) 0.048(8) 0.001(6)
C13D 0.108(8) 0.057(7) 0.073(9) 0.001(6) 0.051(7) 0.004(6)
C14D 0.093(8) 0.057(6) 0.105(9) 0.012(6) 0.051(7) 0.003(5)
C15D 0.109(9) 0.086(7) 0.068(9) 0.010(6) 0.050(7) 0.027(6)
C16D 0.118(10) 0.096(8) 0.080(10) 0.011(7) 0.061(8) 0.030(7)
C17D 0.123(11) 0.098(8) 0.103(11) -0.004(8) 0.070(9) 0.026(7)
C18D 0.126(11) 0.094(8) 0.095(11) -0.003(7) 0.065(9) 0.027(7)
C19D 0.123(11) 0.092(8) 0.086(11) 0.003(7) 0.056(9) 0.029(7)
C20D 0.117(10) 0.082(7) 0.079(10) 0.016(7) 0.052(9) 0.031(7)
C21D 0.152(14) 0.119(11) 0.133(16) -0.011(10) 0.084(13) 0.044(10)
C22D 0.089(9) 0.058(7) 0.065(8) 0.002(6) 0.040(7) 0.007(6)
C23D 0.086(8) 0.052(7) 0.066(6) 0.005(5) 0.042(6) 0.004(6)
C24D 0.085(9) 0.078(8) 0.064(7) 0.004(6) 0.039(7) 0.012(7)
C25D 0.084(9) 0.056(7) 0.061(6) 0.001(5) 0.041(6) 0.001(6)
C26D 0.087(8) 0.056(7) 0.065(6) 0.006(5) 0.046(6) 0.006(6)
C27D 0.089(9) 0.051(7) 0.061(7) 0.008(6) 0.044(6) 0.009(6)
C28D 0.088(8) 0.059(7) 0.083(7) -0.001(6) 0.051(6) 0.007(6)
C29D 0.113(9) 0.140(9) 0.067(9) 0.014(7) 0.038(7) -0.030(7)
C30D 0.126(10) 0.165(11) 0.150(16) 0.007(10) -0.003(9) -0.019(8)
C31D 0.140(11) 0.194(12) 0.141(15) 0.014(11) 0.001(10) -0.046(10)
C32D 0.151(12) 0.188(12) 0.090(12) 0.019(10) 0.032(9) -0.060(9)
C33D 0.159(13) 0.169(11) 0.102(13) 0.006(9) 0.025(9) -0.058(9)
C34D 0.140(11) 0.138(9) 0.075(10) 0.007(8) 0.040(8) -0.032(8)
C35D 0.184(15) 0.227(19) 0.128(16) 0.019(14) 0.002(13) -0.088(14)
C36D 0.099(9) 0.111(9) 0.071(8) 0.012(6) 0.042(7) -0.009(7)
C37D 0.101(9) 0.099(9) 0.069(6) 0.014(5) 0.043(6) -0.010(7)
C38D 0.114(11) 0.123(10) 0.068(7) 0.023(6) 0.038(7) -0.023(8)
C39D 0.104(10) 0.110(10) 0.082(6) 0.023(6) 0.038(6) -0.017(8)
C40D 0.087(8) 0.073(8) 0.078(6) 0.016(5) 0.038(6) -0.005(6)
C41D 0.078(8) 0.057(7) 0.072(7) 0.008(5) 0.042(6) 0.008(5)
C42D 0.094(8) 0.058(7) 0.088(7) 0.008(5) 0.048(6) 0.000(5)
C43D 0.090(7) 0.051(5) 0.088(7) 0.004(5) 0.050(5) 0.005(4)
C44D 0.091(10) 0.065(9) 0.089(8) 0.009(7) 0.049(8) 0.020(7)
O1E 0.097(6) 0.090(6) 0.093(7) 0.004(5) 0.052(5) 0.006(5)
O2E 0.103(8) 0.086(6) 0.070(6) -0.003(4) 0.041(6) 0.015(5)
O3E 0.104(7) 0.091(7) 0.093(7) -0.007(5) 0.048(6) -0.006(6)
N1E 0.096(7) 0.088(8) 0.074(7) -0.006(5) 0.054(5) -0.007(6)
N2E 0.094(7) 0.076(6) 0.070(7) 0.007(6) 0.044(6) -0.007(5)
N3E 0.114(9) 0.078(7) 0.083(8) 0.022(5) 0.057(7) 0.017(6)
N4E 0.083(8) 0.087(7) 0.076(6) -0.005(5) 0.045(6) 0.006(6)
N5E 0.106(9) 0.118(11) 0.123(10) -0.019(8) 0.070(8) -0.016(8)
N6E 0.112(8) 0.085(8) 0.093(7) -0.018(7) 0.061(6) -0.004(7)
C1E 0.097(7) 0.096(7) 0.073(8) -0.006(6) 0.055(5) -0.010(6)
C2E 0.111(9) 0.099(8) 0.091(10) -0.012(7) 0.047(7) -0.015(7)
C3E 0.111(9) 0.117(9) 0.091(10) -0.012(7) 0.047(7) -0.015(7)
C4E 0.108(9) 0.120(9) 0.096(10) -0.013(7) 0.046(7) -0.010(7)
C5E 0.102(9) 0.114(9) 0.096(10) -0.003(7) 0.045(7) -0.006(7)
C6E 0.104(8) 0.103(8) 0.093(10) -0.009(7) 0.047(6) -0.005(6)
C7E 0.110(10) 0.151(15) 0.105(11) -0.014(10) 0.038(7) -0.014(9)
C8E 0.097(7) 0.083(9) 0.083(8) -0.004(6) 0.051(6) -0.009(6)
C9E 0.099(7) 0.076(7) 0.093(9) 0.009(6) 0.048(6) -0.009(6)
C10E 0.105(8) 0.083(8) 0.111(10) 0.023(7) 0.049(7) -0.008(6)
C11E 0.102(8) 0.080(7) 0.106(10) 0.020(7) 0.052(7) -0.001(6)
C12E 0.096(6) 0.079(7) 0.091(9) 0.013(6) 0.051(6) 0.002(5)
C13E 0.092(7) 0.071(7) 0.082(9) 0.006(6) 0.046(6) -0.004(6)
C14E 0.105(6) 0.080(8) 0.088(9) 0.002(6) 0.047(6) 0.006(5)
C15E 0.127(10) 0.097(8) 0.094(10) 0.017(7) 0.059(8) 0.032(7)
C16E 0.137(10) 0.111(9) 0.132(13) -0.005(8) 0.053(9) 0.037(8)
C17E 0.136(11) 0.123(10) 0.163(15) -0.021(10) 0.054(10) 0.040(9)
C18E 0.136(11) 0.131(12) 0.163(16) -0.002(10) 0.064(10) 0.038(9)
C19E 0.131(11) 0.150(13) 0.198(17) -0.026(11) 0.040(11) 0.048(9)
C20E 0.132(10) 0.157(13) 0.207(17) -0.040(12) 0.035(9) 0.048(8)
C21E 0.154(16) 0.166(17) 0.28(3) -0.048(18) 0.086(17) 0.047(13)
C22E 0.097(10) 0.094(8) 0.087(8) 0.010(6) 0.051(8) 0.015(7)
C23E 0.089(9) 0.095(8) 0.082(7) -0.002(6) 0.038(6) 0.010(7)
C24E 0.108(11) 0.100(9) 0.077(7) -0.001(6) 0.035(7) 0.019(7)
C25E 0.097(10) 0.089(8) 0.072(7) -0.001(6) 0.039(6) 0.008(7)
C26E 0.091(9) 0.083(7) 0.074(7) -0.002(5) 0.047(6) 0.005(6)
C27E 0.091(10) 0.087(8) 0.072(7) -0.003(6) 0.044(7) 0.010(6)
C28E 0.111(9) 0.082(7) 0.077(7) -0.003(5) 0.048(7) 0.010(6)
C29E 0.142(10) 0.184(16) 0.169(13) -0.004(11) 0.106(10) -0.026(10)
C30E 0.167(12) 0.29(2) 0.198(14) 0.058(14) 0.119(11) -0.003(13)
C31E 0.196(14) 0.36(3) 0.251(16) 0.094(16) 0.152(13) -0.002(16)
C32E 0.194(14) 0.33(2) 0.257(17) 0.054(16) 0.158(13) -0.011(16)
C33E 0.167(13) 0.21(2) 0.225(17) -0.011(14) 0.141(12) -0.032(13)
C34E 0.137(10) 0.170(17) 0.187(14) -0.029(11) 0.109(10) -0.029(11)
C35E 0.26(2) 0.43(5) 0.33(3) 0.09(3) 0.22(2) -0.02(3)
C36E 0.109(9) 0.115(12) 0.097(9) -0.008(8) 0.059(8) -0.015(9)
C37E 0.107(8) 0.104(11) 0.096(7) -0.013(7) 0.059(6) -0.012(8)
C38E 0.107(8) 0.093(11) 0.100(8) -0.012(7) 0.058(7) -0.009(8)
C39E 0.102(9) 0.089(10) 0.094(7) -0.009(7) 0.051(6) -0.008(8)
C40E 0.109(8) 0.085(10) 0.096(7) -0.012(7) 0.054(6) -0.003(7)
C41E 0.111(8) 0.085(10) 0.087(8) -0.021(7) 0.055(7) -0.007(7)
C42E 0.100(8) 0.077(8) 0.086(8) -0.002(6) 0.044(7) 0.004(6)
C43E 0.102(7) 0.076(7) 0.083(7) -0.002(5) 0.047(6) 0.007(5)
C44E 0.135(13) 0.086(9) 0.095(9) -0.014(7) 0.056(9) 0.005(8)
O1F 0.101(8) 0.115(8) 0.091(6) -0.015(5) 0.053(6) -0.008(6)
O2F 0.117(9) 0.101(6) 0.106(7) -0.013(5) 0.070(7) 0.010(6)
O3F 0.088(6) 0.127(8) 0.081(7) -0.009(6) 0.046(5) -0.007(6)
N1F 0.137(13) 0.175(13) 0.115(9) -0.002(8) 0.065(9) -0.042(10)
N2F 0.093(9) 0.106(9) 0.092(7) 0.005(6) 0.049(7) -0.018(7)
N3F 0.106(11) 0.117(8) 0.120(10) -0.031(7) 0.061(9) -0.007(7)
N4F 0.111(10) 0.110(8) 0.105(8) -0.021(6) 0.061(8) 0.006(7)
N5F 0.080(6) 0.084(8) 0.080(8) 0.009(6) 0.038(6) 0.011(6)
N6F 0.081(6) 0.078(8) 0.085(7) -0.012(6) 0.038(6) 0.002(6)
C1F 0.143(14) 0.236(15) 0.127(10) 0.003(10) 0.073(10) -0.051(12)
C2F 0.168(18) 0.242(15) 0.147(14) 0.018(11) 0.076(13) -0.060(13)
C3F 0.191(19) 0.276(17) 0.161(16) 0.031(12) 0.095(14) -0.055(15)
C4F 0.208(19) 0.308(19) 0.172(15) 0.011(13) 0.105(14) -0.061(16)
C5F 0.185(19) 0.300(18) 0.160(14) -0.003(12) 0.105(13) -0.053(15)
C6F 0.111(14) 0.274(15) 0.130(13) -0.027(10) 0.065(12) -0.058(12)
C7F 0.26(3) 0.36(3) 0.20(2) 0.027(19) 0.15(2) -0.06(3)
C8F 0.112(13) 0.136(13) 0.117(9) 0.008(8) 0.059(9) -0.035(10)
C9F 0.097(11) 0.118(11) 0.102(7) 0.004(7) 0.045(8) -0.024(8)
C10F 0.094(11) 0.135(12) 0.108(8) -0.009(7) 0.045(8) -0.031(9)
C11F 0.075(10) 0.115(10) 0.093(8) -0.006(7) 0.031(7) -0.015(8)
C12F 0.072(10) 0.105(9) 0.088(7) -0.010(6) 0.039(7) -0.003(7)
C13F 0.080(10) 0.106(10) 0.083(7) -0.004(6) 0.038(7) -0.018(8)
C14F 0.094(9) 0.130(10) 0.091(7) -0.018(6) 0.051(7) -0.006(8)
C15F 0.127(13) 0.132(9) 0.132(11) -0.042(8) 0.070(10) -0.002(9)
C16F 0.127(14) 0.128(9) 0.122(12) -0.042(8) 0.060(11) 0.001(9)
C17F 0.148(15) 0.147(10) 0.136(13) -0.049(9) 0.073(11) 0.009(10)
C18F 0.162(15) 0.158(11) 0.141(13) -0.051(10) 0.084(12) 0.003(11)
C19F 0.132(14) 0.163(11) 0.134(12) -0.046(10) 0.071(11) 0.006(11)
C20F 0.128(14) 0.145(10) 0.136(12) -0.039(9) 0.076(11) -0.002(10)
C21F 0.28(3) 0.189(16) 0.22(2) -0.062(16) 0.18(2) 0.010(18)
C22F 0.148(14) 0.122(9) 0.118(10) -0.022(7) 0.082(10) 0.008(9)
C23F 0.121(12) 0.116(8) 0.102(8) -0.021(6) 0.062(9) 0.006(8)
C24F 0.125(13) 0.113(9) 0.104(8) -0.019(6) 0.065(9) 0.004(8)
C25F 0.131(13) 0.111(9) 0.106(8) -0.012(6) 0.068(9) 0.014(9)
C26F 0.103(11) 0.101(8) 0.105(7) -0.016(6) 0.063(8) 0.005(7)
C27F 0.109(12) 0.103(8) 0.100(8) -0.017(6) 0.057(9) 0.011(8)
C28F 0.103(11) 0.107(7) 0.093(7) -0.016(6) 0.056(7) 0.012(7)
C29F 0.080(6) 0.086(9) 0.086(8) 0.000(7) 0.041(6) 0.012(6)
C30F 0.091(8) 0.119(12) 0.091(8) -0.014(8) 0.047(7) -0.001(8)
C31F 0.093(8) 0.120(12) 0.100(9) -0.020(8) 0.048(7) -0.005(8)
C32F 0.093(8) 0.100(11) 0.095(9) -0.005(8) 0.047(7) 0.002(7)
C33F 0.086(8) 0.103(11) 0.099(9) -0.010(8) 0.050(7) 0.009(7)
C34F 0.090(8) 0.118(12) 0.098(9) -0.024(8) 0.051(7) -0.002(8)
C35F 0.095(8) 0.160(17) 0.121(13) -0.027(12) 0.056(9) -0.010(9)
C36F 0.085(6) 0.081(10) 0.072(9) -0.004(7) 0.037(6) 0.003(6)
C37F 0.084(6) 0.076(9) 0.081(8) -0.012(6) 0.039(6) 0.001(6)
C38F 0.088(7) 0.087(9) 0.097(9) -0.003(7) 0.047(6) 0.003(7)
C39F 0.088(7) 0.082(9) 0.088(8) -0.012(6) 0.046(6) 0.001(7)
C40F 0.085(6) 0.086(9) 0.084(8) -0.013(6) 0.046(6) 0.003(6)
C41F 0.078(7) 0.082(9) 0.081(8) -0.017(6) 0.041(6) 0.004(6)
C42F 0.096(7) 0.109(10) 0.097(8) -0.012(7) 0.057(6) -0.004(6)
C43F 0.092(7) 0.102(7) 0.094(7) -0.019(6) 0.054(6) 0.001(6)
C44F 0.128(13) 0.110(8) 0.105(12) -0.018(7) 0.063(10) 0.012(8)
O1G 0.080(7) 0.087(5) 0.084(7) 0.019(5) 0.040(5) 0.010(4)
O2G 0.120(8) 0.102(7) 0.071(5) 0.013(5) 0.039(5) 0.032(6)
O3G 0.111(7) 0.071(6) 0.113(8) 0.009(5) 0.070(6) 0.015(5)
N1G 0.086(8) 0.088(6) 0.065(8) 0.017(6) 0.034(7) -0.007(5)
N2G 0.084(7) 0.082(6) 0.072(8) 0.010(6) 0.039(6) -0.003(5)
N3G 0.090(8) 0.131(10) 0.078(6) 0.017(6) 0.040(6) 0.011(7)
N4G 0.116(10) 0.116(9) 0.071(6) 0.016(6) 0.047(6) 0.029(7)
N5G 0.126(9) 0.072(7) 0.102(9) -0.004(7) 0.071(8) 0.005(6)
N6G 0.118(9) 0.065(6) 0.087(9) 0.006(6) 0.065(7) 0.011(6)
C1G 0.092(10) 0.090(6) 0.066(9) 0.017(6) 0.035(8) -0.007(6)
C2G 0.102(10) 0.097(7) 0.075(10) 0.009(7) 0.044(8) -0.018(7)
C3G 0.122(11) 0.097(7) 0.084(11) 0.013(8) 0.049(9) -0.017(7)
C4G 0.130(12) 0.102(7) 0.105(12) 0.009(8) 0.059(10) -0.012(7)
C5G 0.129(12) 0.099(7) 0.113(13) 0.018(8) 0.061(10) 0.000(7)
C6G 0.106(10) 0.098(7) 0.095(11) 0.017(7) 0.052(9) -0.002(7)
C7G 0.163(18) 0.101(8) 0.158(19) 0.009(9) 0.086(16) -0.016(8)
C8G 0.084(9) 0.088(6) 0.062(9) 0.011(6) 0.033(8) -0.008(5)
C9G 0.084(7) 0.090(6) 0.071(9) 0.018(6) 0.042(7) -0.005(5)
C10G 0.086(8) 0.097(6) 0.090(11) 0.012(7) 0.038(7) 0.000(5)
C11G 0.085(7) 0.099(7) 0.083(10) 0.014(7) 0.037(7) 0.001(5)
C12G 0.082(7) 0.088(6) 0.074(9) 0.013(6) 0.039(7) 0.006(5)
C13G 0.080(8) 0.081(6) 0.086(10) 0.015(6) 0.037(7) 0.003(5)
C14G 0.084(8) 0.096(6) 0.091(9) 0.019(6) 0.039(7) 0.017(5)
C15G 0.091(9) 0.132(9) 0.081(7) 0.021(6) 0.041(6) 0.014(7)
C16G 0.097(10) 0.135(10) 0.095(8) 0.022(7) 0.028(7) 0.011(8)
C17G 0.092(10) 0.136(10) 0.082(8) 0.012(7) 0.039(7) 0.026(8)
C18G 0.107(11) 0.131(10) 0.091(9) 0.013(7) 0.040(7) 0.032(8)
C19G 0.110(11) 0.131(10) 0.097(9) 0.020(7) 0.039(7) 0.030(8)
C20G 0.094(10) 0.134(9) 0.098(9) 0.024(7) 0.044(7) 0.016(8)
C21G 0.126(13) 0.148(15) 0.094(9) 0.016(9) 0.040(8) 0.045(11)
C22G 0.110(11) 0.117(11) 0.079(6) 0.024(6) 0.044(6) 0.019(8)
C23G 0.121(11) 0.113(9) 0.078(6) 0.018(6) 0.045(6) 0.031(8)
C24G 0.139(13) 0.124(10) 0.078(6) 0.019(6) 0.043(7) 0.050(9)
C25G 0.116(11) 0.111(9) 0.075(7) 0.018(6) 0.042(7) 0.036(8)
C26G 0.107(10) 0.107(9) 0.070(5) 0.019(5) 0.046(6) 0.028(7)
C27G 0.102(10) 0.106(9) 0.070(6) 0.015(6) 0.045(6) 0.021(8)
C28G 0.101(9) 0.103(8) 0.076(6) 0.014(5) 0.040(6) 0.025(7)
C29G 0.122(9) 0.083(9) 0.107(11) 0.003(7) 0.070(8) 0.005(6)
C30G 0.130(10) 0.117(11) 0.171(15) 0.038(10) 0.088(10) 0.022(8)
C31G 0.126(10) 0.132(12) 0.182(16) 0.047(11) 0.089(11) 0.019(9)
C32G 0.124(10) 0.115(11) 0.139(14) 0.016(9) 0.072(10) 0.004(8)
C33G 0.134(11) 0.114(11) 0.143(14) 0.030(10) 0.082(10) 0.008(8)
C34G 0.134(10) 0.105(10) 0.130(13) 0.027(9) 0.081(10) 0.012(8)
C35G 0.110(11) 0.149(16) 0.112(15) 0.025(12) 0.053(11) -0.001(10)
C36G 0.121(10) 0.073(7) 0.100(11) -0.007(8) 0.071(9) 0.006(7)
C37G 0.116(10) 0.071(6) 0.112(11) -0.001(7) 0.073(9) 0.010(6)
C38G 0.111(11) 0.066(6) 0.128(12) 0.004(7) 0.072(9) 0.016(6)
C39G 0.103(10) 0.069(7) 0.121(12) -0.003(7) 0.065(9) 0.007(7)
C40G 0.101(9) 0.070(6) 0.096(10) 0.014(7) 0.056(8) 0.018(6)
C41G 0.109(10) 0.072(6) 0.076(10) 0.004(7) 0.055(8) 0.010(6)
C42G 0.093(8) 0.074(7) 0.091(10) 0.019(7) 0.043(7) 0.015(6)
C43G 0.090(7) 0.094(7) 0.074(6) 0.015(5) 0.037(6) 0.013(5)
C44G 0.102(12) 0.105(10) 0.083(7) 0.006(7) 0.038(7) 0.018(8)
O1H 0.079(6) 0.088(7) 0.073(6) -0.010(5) 0.044(5) -0.007(5)
O2H 0.114(8) 0.096(7) 0.074(5) -0.010(5) 0.059(5) -0.022(6)
O3H 0.090(7) 0.068(5) 0.084(7) 0.009(4) 0.049(5) -0.002(4)
N1H 0.091(8) 0.076(7) 0.073(7) 0.001(5) 0.049(6) 0.003(6)
N2H 0.079(7) 0.068(7) 0.069(6) 0.005(5) 0.044(5) 0.001(6)
N3H 0.093(8) 0.063(7) 0.072(6) 0.014(5) 0.040(6) 0.002(6)
N4H 0.100(8) 0.065(7) 0.072(6) -0.006(5) 0.050(6) -0.005(5)
N5H 0.088(8) 0.051(5) 0.078(8) 0.006(5) 0.043(6) 0.013(5)
N6H 0.084(7) 0.064(6) 0.072(7) 0.007(5) 0.049(6) 0.006(5)
C1H 0.090(8) 0.072(8) 0.070(8) 0.004(6) 0.043(7) 0.005(6)
C2H 0.094(8) 0.072(9) 0.079(8) -0.004(6) 0.044(7) 0.002(7)
C3H 0.096(8) 0.074(9) 0.080(8) 0.001(6) 0.043(7) 0.010(7)
C4H 0.095(8) 0.085(9) 0.082(9) -0.003(7) 0.042(7) 0.014(7)
C5H 0.099(8) 0.088(10) 0.084(9) -0.006(7) 0.048(7) 0.007(7)
C6H 0.090(8) 0.076(9) 0.069(8) 0.009(6) 0.044(7) 0.008(7)
C7H 0.101(13) 0.170(17) 0.114(12) -0.058(12) 0.041(11) 0.018(11)
C8H 0.089(9) 0.078(9) 0.072(7) -0.001(6) 0.044(7) 0.000(6)
C9H 0.086(8) 0.068(8) 0.066(6) 0.004(6) 0.042(6) -0.001(6)
C10H 0.095(8) 0.100(10) 0.071(7) -0.009(6) 0.037(6) 0.014(7)
C11H 0.084(8) 0.098(10) 0.069(6) -0.009(6) 0.037(6) 0.010(7)
C12H 0.074(8) 0.077(8) 0.069(6) -0.006(6) 0.039(6) -0.005(6)
C13H 0.084(8) 0.107(10) 0.064(7) -0.007(6) 0.036(6) 0.009(7)
C14H 0.079(8) 0.082(8) 0.072(6) -0.003(5) 0.046(6) -0.006(6)
C15H 0.104(9) 0.087(9) 0.082(7) 0.004(6) 0.046(7) -0.009(7)
C16H 0.105(9) 0.113(11) 0.101(10) -0.012(8) 0.051(8) -0.020(8)
C17H 0.119(10) 0.128(12) 0.118(11) -0.025(9) 0.054(9) -0.025(9)
C18H 0.110(10) 0.092(10) 0.095(9) -0.002(7) 0.036(8) -0.002(8)
C19H 0.117(10) 0.091(10) 0.098(9) -0.009(7) 0.047(8) -0.005(8)
C20H 0.109(9) 0.093(10) 0.082(9) -0.001(7) 0.049(7) -0.009(7)
C21H 0.140(13) 0.096(12) 0.097(10) -0.003(8) 0.033(9) -0.011(10)
C22H 0.106(10) 0.085(9) 0.081(7) 0.001(6) 0.052(7) -0.020(8)
C23H 0.110(10) 0.091(9) 0.084(7) -0.006(6) 0.057(7) -0.022(7)
C24H 0.134(11) 0.106(11) 0.087(7) -0.011(7) 0.069(8) -0.038(9)
C25H 0.118(10) 0.093(10) 0.087(8) -0.009(7) 0.065(7) -0.020(7)
C26H 0.105(9) 0.070(8) 0.072(6) -0.004(5) 0.051(6) -0.004(6)
C27H 0.098(9) 0.066(8) 0.071(6) -0.002(6) 0.049(6) -0.008(7)
C28H 0.107(8) 0.082(8) 0.073(6) -0.008(6) 0.056(6) -0.016(6)
C29H 0.106(10) 0.056(6) 0.089(8) 0.005(5) 0.051(8) 0.008(6)
C30H 0.156(14) 0.072(8) 0.095(8) 0.000(6) 0.069(9) -0.007(8)
C31H 0.218(17) 0.087(8) 0.115(10) -0.007(7) 0.101(11) -0.027(9)
C32H 0.178(15) 0.074(7) 0.111(10) -0.002(6) 0.083(10) -0.014(8)
C33H 0.137(13) 0.057(7) 0.103(9) -0.001(6) 0.066(10) 0.003(7)
C34H 0.120(12) 0.065(6) 0.099(9) -0.004(6) 0.059(9) -0.001(7)
C35H 0.26(3) 0.100(10) 0.137(15) 0.006(10) 0.098(17) -0.054(13)
C36H 0.091(9) 0.069(7) 0.079(9) 0.015(6) 0.034(7) 0.009(6)
C37H 0.091(8) 0.068(7) 0.082(8) 0.010(5) 0.040(6) 0.006(5)
C38H 0.109(9) 0.102(9) 0.142(12) 0.055(9) 0.006(8) -0.018(7)
C39H 0.099(9) 0.091(9) 0.126(11) 0.041(8) 0.018(8) -0.009(7)
C40H 0.079(8) 0.072(6) 0.095(9) 0.017(6) 0.041(6) 0.003(5)
C41H 0.083(8) 0.067(7) 0.076(8) 0.009(6) 0.045(6) 0.003(5)
C42H 0.092(8) 0.076(6) 0.081(8) 0.003(5) 0.053(6) -0.006(5)
C43H 0.094(7) 0.070(6) 0.072(6) -0.002(5) 0.052(6) -0.008(5)
C44H 0.107(8) 0.071(8) 0.079(10) 0.002(7) 0.059(7) 0.000(6)
O1I 0.132(8) 0.073(6) 0.074(6) -0.001(4) 0.060(6) 0.008(5)
O2I 0.098(6) 0.083(6) 0.081(7) 0.001(5) 0.050(6) -0.003(5)
O3I 0.092(6) 0.075(5) 0.069(6) -0.009(4) 0.048(5) -0.003(5)
N1I 0.104(9) 0.064(6) 0.087(6) -0.005(5) 0.061(6) 0.002(6)
N2I 0.086(8) 0.070(7) 0.065(6) -0.008(5) 0.047(6) -0.005(5)
N3I 0.111(8) 0.121(9) 0.152(12) -0.014(9) 0.079(8) -0.003(7)
N4I 0.093(7) 0.091(7) 0.098(9) -0.015(6) 0.047(7) -0.011(6)
N5I 0.122(8) 0.072(6) 0.108(9) -0.024(6) 0.079(8) -0.016(6)
N6I 0.107(8) 0.067(6) 0.078(8) -0.008(5) 0.058(7) -0.006(5)
C1I 0.089(10) 0.077(6) 0.090(6) 0.007(5) 0.061(7) 0.003(7)
C2I 0.118(12) 0.081(6) 0.101(8) 0.008(5) 0.067(8) 0.005(7)
C3I 0.130(13) 0.084(8) 0.110(8) 0.015(6) 0.073(9) 0.013(8)
C4I 0.127(12) 0.106(8) 0.106(8) 0.015(6) 0.072(9) 0.006(8)
C5I 0.113(12) 0.111(8) 0.097(7) 0.010(6) 0.062(8) 0.004(8)
C6I 0.092(10) 0.094(8) 0.093(6) 0.002(5) 0.065(7) -0.005(7)
C7I 0.149(17) 0.126(11) 0.116(10) 0.029(9) 0.076(11) 0.011(11)
C8I 0.093(10) 0.073(8) 0.081(7) -0.004(5) 0.053(7) -0.003(7)
C9I 0.091(9) 0.063(7) 0.075(6) -0.009(5) 0.048(6) -0.007(6)
C10I 0.100(10) 0.064(8) 0.080(7) -0.006(5) 0.056(7) -0.001(7)
C11I 0.114(10) 0.070(8) 0.078(8) -0.005(6) 0.058(7) 0.003(7)
C12I 0.098(9) 0.060(7) 0.068(6) -0.010(5) 0.046(6) -0.008(6)
C13I 0.096(10) 0.072(8) 0.069(7) -0.006(5) 0.047(7) -0.001(7)
C14I 0.120(9) 0.071(7) 0.077(7) 0.003(5) 0.057(6) 0.006(7)
C15I 0.111(9) 0.149(14) 0.235(16) -0.008(11) 0.091(10) 0.002(8)
C16I 0.117(10) 0.181(16) 0.265(18) 0.021(13) 0.088(11) 0.015(10)
C17I 0.114(11) 0.168(16) 0.244(18) -0.025(13) 0.079(11) 0.007(10)
C18I 0.118(11) 0.158(17) 0.255(19) -0.040(12) 0.090(11) -0.002(10)
C19I 0.116(11) 0.186(17) 0.29(2) -0.009(14) 0.107(12) -0.001(10)
C20I 0.123(10) 0.184(16) 0.273(19) 0.009(13) 0.116(12) 0.006(10)
C21I 0.117(11) 0.19(2) 0.26(3) -0.078(16) 0.085(13) 0.003(11)
C22I 0.098(8) 0.110(9) 0.139(13) -0.025(9) 0.065(8) -0.018(7)
C23I 0.099(7) 0.096(7) 0.116(11) -0.023(8) 0.059(8) -0.017(6)
C24I 0.106(8) 0.089(7) 0.095(11) -0.031(7) 0.060(8) -0.021(6)
C25I 0.108(8) 0.090(8) 0.105(11) -0.013(7) 0.061(8) -0.014(6)
C26I 0.096(6) 0.083(7) 0.086(10) -0.013(7) 0.049(7) -0.010(5)
C27I 0.095(7) 0.088(7) 0.080(10) -0.014(7) 0.045(8) -0.009(6)
C28I 0.103(6) 0.076(7) 0.071(8) -0.006(6) 0.050(6) -0.007(5)
C29I 0.134(10) 0.081(6) 0.142(11) -0.046(7) 0.092(8) -0.024(7)
C30I 0.147(11) 0.078(7) 0.163(12) -0.036(7) 0.105(9) -0.024(7)
C31I 0.163(13) 0.087(7) 0.218(15) -0.051(8) 0.107(10) -0.033(8)
C32I 0.150(13) 0.103(8) 0.207(15) -0.061(9) 0.116(10) -0.039(8)
C33I 0.147(12) 0.110(8) 0.196(14) -0.065(9) 0.095(10) -0.041(8)
C34I 0.149(11) 0.104(8) 0.169(13) -0.052(8) 0.074(9) -0.030(8)
C35I 0.180(18) 0.117(10) 0.28(2) -0.089(13) 0.129(16) -0.056(11)
C36I 0.120(9) 0.060(7) 0.095(10) -0.011(6) 0.068(8) -0.007(6)
C37I 0.116(8) 0.066(7) 0.098(10) -0.016(6) 0.065(7) -0.009(6)
C38I 0.121(8) 0.071(7) 0.104(10) -0.021(7) 0.079(8) -0.011(6)
C39I 0.106(8) 0.070(7) 0.077(9) -0.008(6) 0.056(7) -0.002(6)
C40I 0.096(7) 0.059(6) 0.053(8) 0.004(5) 0.041(7) 0.002(5)
C41I 0.099(8) 0.063(7) 0.071(9) 0.001(6) 0.047(7) 0.002(6)
C42I 0.093(7) 0.065(6) 0.068(8) -0.001(5) 0.042(7) 0.000(5)
C43I 0.103(6) 0.065(6) 0.073(6) -0.003(4) 0.047(6) -0.003(5)
C44I 0.127(12) 0.075(10) 0.083(8) -0.003(6) 0.066(9) -0.007(9)
S1 0.152(10) 0.175(10) 0.109(8) 0.068(7) 0.086(8) 0.030(8)
S2 0.146(9) 0.100(7) 0.123(8) -0.026(6) 0.087(7) -0.002(6)
S2' 0.136(11) 0.120(10) 0.151(11) 0.044(8) 0.086(9) 0.022(8)
S3 0.178(4) 0.176(4) 0.179(4) 0.014(3) 0.102(3) 0.022(3)
S3' 0.181(4) 0.173(4) 0.177(4) 0.083(3) 0.126(3) 0.081(3)
S4 0.139(6) 0.136(6) 0.148(6) 0.000(5) 0.070(5) 0.000(5)
S5 0.155(6) 0.240(7) 0.135(5) 0.031(5) 0.085(5) -0.019(5)
C105 0.206(12) 0.266(10) 0.162(10) 0.061(8) 0.120(10) 0.023(8)
O13 0.194(12) 0.275(12) 0.181(12) 0.018(10) 0.099(10) -0.056(10)
O14 0.184(13) 0.261(15) 0.133(7) 0.042(8) 0.093(8) -0.006(11)
O15 0.183(11) 0.223(14) 0.180(13) 0.032(10) 0.122(10) -0.012(9)
F13 0.204(13) 0.298(15) 0.161(8) 0.067(8) 0.116(9) 0.035(10)
F14 0.228(13) 0.256(10) 0.193(11) 0.063(9) 0.121(10) 0.022(10)
F15 0.212(11) 0.318(16) 0.185(12) 0.059(11) 0.127(10) 0.038(9)
S6 0.113(4) 0.085(3) 0.104(3) -0.011(2) 0.051(3) -0.015(3)
C106 0.144(9) 0.105(9) 0.132(7) 0.006(6) 0.038(6) 0.001(6)
O16 0.124(8) 0.104(8) 0.113(8) -0.001(6) 0.059(7) -0.010(6)
O17 0.143(10) 0.102(8) 0.112(6) -0.027(5) 0.050(6) -0.023(7)
O18 0.132(9) 0.082(6) 0.127(9) -0.019(5) 0.070(7) -0.018(5)
F16 0.147(10) 0.143(9) 0.134(7) -0.002(6) 0.029(6) 0.004(7)
F17 0.162(9) 0.157(10) 0.172(10) 0.001(8) 0.056(8) 0.030(7)
F18 0.184(10) 0.119(8) 0.199(11) 0.035(7) 0.051(9) -0.010(7)
S7 0.165(5) 0.165(5) 0.169(5) 0.022(4) 0.096(4) 0.026(4)
S7' 0.168(5) 0.169(5) 0.170(5) 0.052(4) 0.114(4) 0.058(4)
S8 0.169(4) 0.170(4) 0.169(4) -0.002(3) 0.091(4) 0.002(3)
S8' 0.162(9) 0.160(9) 0.157(9) 0.021(6) 0.073(7) -0.007(6)
S9 0.152(5) 0.143(5) 0.143(5) 0.008(4) 0.085(4) 0.003(4)
S9' 0.149(6) 0.150(6) 0.156(6) 0.063(6) 0.112(5) 0.064(5)
S10 0.162(6) 0.136(5) 0.126(4) 0.002(4) 0.092(4) -0.018(4)
C110 0.237(11) 0.125(10) 0.130(7) 0.008(7) 0.090(6) -0.024(7)
O28 0.200(11) 0.215(12) 0.217(14) 0.013(10) 0.128(10) 0.019(9)
O29 0.197(13) 0.160(8) 0.144(10) -0.001(7) 0.092(9) -0.051(8)
O30 0.159(10) 0.124(9) 0.126(9) 0.022(7) 0.077(8) -0.014(7)
F28 0.304(14) 0.171(11) 0.150(9) 0.004(8) 0.132(10) -0.046(10)
F29 0.296(14) 0.128(8) 0.123(8) 0.015(6) 0.078(8) -0.035(8)
F30 0.238(11) 0.165(10) 0.184(11) 0.006(8) 0.087(8) 0.004(8)
S11 0.126(7) 0.162(7) 0.145(7) -0.045(6) 0.051(6) -0.004(6)
S12 0.089(7) 0.086(6) 0.095(7) -0.040(5) 0.045(6) -0.009(5)
S14 0.157(17) 0.142(15) 0.080(11) 0.022(10) 0.039(11) 0.107(13)
S15 0.155(6) 0.160(6) 0.163(6) 0.002(4) 0.074(5) -0.006(4)
S15' 0.202(11) 0.201(11) 0.199(10) -0.003(6) 0.105(8) 0.000(6)
S16 0.197(6) 0.203(6) 0.206(6) -0.008(4) 0.105(5) 0.007(4)
S17 0.197(8) 0.198(8) 0.203(7) -0.008(5) 0.094(7) 0.004(5)
S18 0.101(17) 0.106(16) 0.21(2) 0.008(15) 0.066(17) 0.015(13)
N1S 0.171(19) 0.165(19) 0.20(2) -0.039(14) 0.118(17) 0.014(14)
C1S 0.18(2) 0.14(2) 0.18(2) 0.003(15) 0.108(17) 0.005(14)
C2S 0.17(2) 0.123(18) 0.18(2) -0.014(14) 0.112(17) 0.022(14)
N2S 0.135(16) 0.158(18) 0.158(18) 0.022(13) 0.075(15) 0.013(12)
C3S 0.122(17) 0.110(16) 0.127(18) 0.022(12) 0.078(15) -0.012(11)
C4S 0.137(17) 0.15(2) 0.22(3) 0.031(18) 0.085(17) 0.015(13)
N7S 0.152(15) 0.125(14) 0.163(16) 0.029(10) 0.102(14) 0.032(12)
C13S 0.112(15) 0.085(13) 0.121(15) -0.009(8) 0.066(13) 0.006(11)
C14S 0.19(2) 0.111(14) 0.149(17) 0.014(11) 0.086(16) 0.008(14)
N15S 0.20(2) 0.178(16) 0.151(17) -0.027(14) 0.127(16) -0.025(16)
C29S 0.149(18) 0.175(16) 0.111(17) -0.013(14) 0.095(15) -0.021(17)
C30S 0.23(3) 0.175(16) 0.134(18) -0.016(14) 0.136(19) -0.023(17)

loop_
_atom_type_symbol
_atom_type_description
_atom_type_scat_dispersion_real
_atom_type_scat_dispersion_imag
_atom_type_scat_source
C C 0.0181 0.0091 'International Tables Vol C Tables 4.2.6.8 and 6.1.1.4'
H H 0.0000 0.0000 'International Tables Vol C Tables 4.2.6.8 and 6.1.1.4'
N N 0.0311 0.0180 'International Tables Vol C Tables 4.2.6.8 and 6.1.1.4'
O O 0.0492 0.0322 'International Tables Vol C Tables 4.2.6.8 and 6.1.1.4'
Cd Cd 0.1185 4.6533 'International Tables Vol C Tables 4.2.6.8 and 6.1.1.4'
S S 0.3331 0.5567 'International Tables Vol C Tables 4.2.6.8 and 6.1.1.4'
F F 0.0727 0.0534 'International Tables Vol C Tables 4.2.6.8 and 6.1.1.4'

loop_
_geom_angle_atom_site_label_1
_geom_angle_atom_site_label_2
_geom_angle_atom_site_label_3
_geom_angle
N2B Cd1 N1B 72.5(4)
N2B Cd1 N2E 172.9(4)
N1B Cd1 N2E 101.8(4)
N2B Cd1 N1E 112.2(4)
N1B Cd1 N1E 97.4(4)
N2E Cd1 N1E 72.2(4)
N2B Cd1 N5I 103.3(4)
N1B Cd1 N5I 173.8(4)
N2E Cd1 N5I 82.1(4)
N1E Cd1 N5I 88.4(4)
N2B Cd1 N6I 88.7(4)
N1B Cd1 N6I 104.3(4)
N2E Cd1 N6I 88.8(4)
N1E Cd1 N6I 153.7(4)
N5I Cd1 N6I 70.8(4)
N6F Cd2 N3E 99.8(4)
N6F Cd2 N4E 88.6(4)
N3E Cd2 N4E 71.8(4)
N6F Cd2 N1C 155.6(4)
N3E Cd2 N1C 99.8(4)
N4E Cd2 N1C 111.4(4)
N6F Cd2 N2C 89.3(4)
N3E Cd2 N2C 104.6(4)
N4E Cd2 N2C 175.4(4)
N1C Cd2 N2C 71.7(4)
N6F Cd2 N5F 70.8(4)
N3E Cd2 N5F 169.1(4)
N4E Cd2 N5F 101.8(4)
N1C Cd2 N5F 90.8(4)
N2C Cd2 N5F 81.3(4)
N1D Cd3 N6G 156.9(4)
N1D Cd3 N3C 99.8(5)
N6G Cd3 N3C 92.5(4)
N1D Cd3 N4C 111.3(4)
N6G Cd3 N4C 91.1(4)
N3C Cd3 N4C 71.9(4)
N1D Cd3 N5G 97.1(4)
N6G Cd3 N5G 71.5(4)
N3C Cd3 N5G 163.1(4)
N4C Cd3 N5G 102.1(4)
N1D Cd3 N2D 72.6(4)
N6G Cd3 N2D 85.6(4)
N3C Cd3 N2D 103.4(4)
N4C Cd3 N2D 174.2(4)
N5G Cd3 N2D 81.3(4)
N4D Cd4 N3D 73.0(3)
N4D Cd4 N4B 177.0(4)
N3D Cd4 N4B 104.7(4)
N4D Cd4 N5H 97.9(4)
N3D Cd4 N5H 170.8(4)
N4B Cd4 N5H 84.3(4)
N4D Cd4 N3B 110.2(4)
N3D Cd4 N3B 97.7(4)
N4B Cd4 N3B 71.8(3)
N5H Cd4 N3B 86.7(4)
N4D Cd4 N6H 88.3(4)
N3D Cd4 N6H 106.4(4)
N4B Cd4 N6H 90.5(4)
N5H Cd4 N6H 71.3(4)
N3B Cd4 N6H 153.2(4)
N5B Cd5 N4H 88.6(4)
N5B Cd5 N3H 96.7(4)
N4H Cd5 N3H 72.6(4)
N5B Cd5 N1I 167.0(4)
N4H Cd5 N1I 103.1(4)
N3H Cd5 N1I 92.3(4)
N5B Cd5 N6B 72.1(4)
N4H Cd5 N6B 88.9(4)
N3H Cd5 N6B 158.9(4)
N1I Cd5 N6B 102.0(4)
N5B Cd5 N2I 96.5(4)
N4H Cd5 N2I 170.6(4)
N3H Cd5 N2I 114.4(4)
N1I Cd5 N2I 71.2(3)
N6B Cd5 N2I 85.1(4)
N4F Cd6 N4I 174.5(5)
N4F Cd6 N3F 72.7(4)
N4I Cd6 N3F 102.1(5)
N4F Cd6 N3I 110.1(5)
N4I Cd6 N3I 72.3(4)
N3F Cd6 N3I 101.0(6)
N4F Cd6 N5E 97.0(5)
N4I Cd6 N5E 87.5(5)
N3F Cd6 N5E 161.1(5)
N3I Cd6 N5E 97.3(5)
N4F Cd6 N6E 90.6(5)
N4I Cd6 N6E 87.8(4)
N3F Cd6 N6E 92.7(5)
N3I Cd6 N6E 157.7(5)
N5E Cd6 N6E 71.2(4)
N3G Cd7 N4G 73.3(4)
N3G Cd7 N5C 169.3(5)
N4G Cd7 N5C 111.0(5)
N3G Cd7 N2F 93.1(5)
N4G Cd7 N2F 166.4(5)
N5C Cd7 N2F 82.3(5)
N3G Cd7 N1F 96.1(6)
N4G Cd7 N1F 109.5(5)
N5C Cd7 N1F 91.6(6)
N2F Cd7 N1F 71.4(4)
N3G Cd7 N6C 99.3(4)
N4G Cd7 N6C 91.9(5)
N5C Cd7 N6C 71.2(4)
N2F Cd7 N6C 90.1(4)
N1F Cd7 N6C 156.5(5)
N2H Cd8 N6D 89.9(4)
N2H Cd8 N1G 110.3(4)
N6D Cd8 N1G 155.0(4)
N2H Cd8 N1H 72.5(4)
N6D Cd8 N1H 92.0(4)
N1G Cd8 N1H 107.9(4)
N2H Cd8 N2G 174.2(4)
N6D Cd8 N2G 88.6(4)
N1G Cd8 N2G 72.8(4)
N1H Cd8 N2G 101.9(4)
N2H Cd8 N5D 100.9(4)
N6D Cd8 N5D 71.3(4)
N1G Cd8 N5D 89.9(4)
N1H Cd8 N5D 162.2(4)
N2G Cd8 N5D 84.0(4)
C12B O1B C14B 116.9(9)
C26B O2B C28B 115.6(9)
C40B O3B C42B 116.6(10)
C8B N1B C1B 119.2(12)
C8B N1B Cd1 114.6(9)
C1B N1B Cd1 125.9(9)
C13B N2B C9B 118.1(10)
C13B N2B Cd1 127.9(8)
C9B N2B Cd1 113.8(8)
C22B N3B C15B 120.7(11)
C22B N3B Cd4 112.2(8)
C15B N3B Cd4 126.1(8)
C27B N4B C23B 117.1(10)
C27B N4B Cd4 127.1(8)
C23B N4B Cd4 113.8(7)
C36B N5B C29B 119.2(12)
C36B N5B Cd5 114.0(9)
C29B N5B Cd5 126.4(9)
C41B N6B C37B 117.8(12)
C41B N6B Cd5 129.1(9)
C37B N6B Cd5 113.0(8)
C6B C1B C2B 119.8(13)
C6B C1B N1B 118.3(13)
C2B C1B N1B 121.8(13)
C1B C2B C3B 119.9(14)
C1B C2B H2B 120.1
C3B C2B H2B 120.1
C4B C3B C2B 122.0(15)
C4B C3B H3B 119.0
C2B C3B H3B 119.0
C5B C4B C3B 117.4(14)
C5B C4B C7B 120.7(15)
C3B C4B C7B 121.8(15)
C4B C5B C6B 121.9(15)
C4B C5B H5B 119.0
C6B C5B H5B 119.0
C1B C6B C5B 118.4(14)
C1B C6B H6B 120.8
C5B C6B H6B 120.8
C4B C7B H7BA 109.5
C4B C7B H7BB 109.5
H7BA C7B H7BB 109.5
C4B C7B H7BC 109.5
H7BA C7B H7BC 109.5
H7BB C7B H7BC 109.5
N1B C8B C9B 121.3(12)
N1B C8B H8B 119.3
C9B C8B H8B 119.3
N2B C9B C10B 121.6(11)
N2B C9B C8B 117.8(11)
C10B C9B C8B 120.5(11)
C9B C10B C11B 119.5(12)
C9B C10B H10B 120.2
C11B C10B H10B 120.2
C12B C11B C10B 118.0(12)
C12B C11B H11B 121.0
C10B C11B H11B 121.0
C13B C12B C11B 120.5(11)
C13B C12B O1B 114.7(11)
C11B C12B O1B 124.5(11)
N2B C13B C12B 122.3(11)
N2B C13B H13B 118.8
C12B C13B H13B 118.8
O1B C14B C43B 106.2(9)
O1B C14B H14A 110.5
C43B C14B H14A 110.5
O1B C14B H14B 110.5
C43B C14B H14B 110.5
H14A C14B H14B 108.7
C16B C15B C20B 119.4(11)
C16B C15B N3B 118.8(11)
C20B C15B N3B 121.6(11)
C17B C16B C15B 122.5(12)
C17B C16B H16B 118.7
C15B C16B H16B 118.7
C16B C17B C18B 119.6(12)
C16B C17B H17B 120.2
C18B C17B H17B 120.2
C19B C18B C17B 118.9(11)
C19B C18B C21B 118.7(12)
C17B C18B C21B 122.4(12)
C18B C19B C20B 121.7(12)
C18B C19B H19B 119.2
C20B C19B H19B 119.2
C15B C20B C19B 117.9(12)
C15B C20B H20B 121.1
C19B C20B H20B 121.1
C18B C21B H21A 109.5
C18B C21B H21B 109.5
H21A C21B H21B 109.5
C18B C21B H21C 109.5
H21A C21B H21C 109.5
H21B C21B H21C 109.5
N3B C22B C23B 122.2(12)
N3B C22B H22B 118.9
C23B C22B H22B 118.9
C24B C23B N4B 122.1(10)
C24B C23B C22B 121.3(11)
N4B C23B C22B 116.4(10)
C23B C24B C25B 122.3(12)
C23B C24B H24B 118.9
C25B C24B H24B 118.9
C26B C25B C24B 115.7(11)
C26B C25B H25B 122.2
C24B C25B H25B 122.2
O2B C26B C25B 126.3(11)
O2B C26B C27B 114.1(11)
C25B C26B C27B 119.6(11)
N4B C27B C26B 123.1(11)
N4B C27B H27B 118.4
C26B C27B H27B 118.4
O2B C28B C43B 106.1(9)
O2B C28B H28A 110.5
C43B C28B H28A 110.5
O2B C28B H28B 110.5
C43B C28B H28B 110.5
H28A C28B H28B 108.7
C34B C29B C30B 117.0(13)
C34B C29B N5B 117.8(13)
C30B C29B N5B 124.9(14)
C29B C30B C31B 121.3(16)
C29B C30B H30B 119.4
C31B C30B H30B 119.4
C30B C31B C32B 120.0(16)
C30B C31B H31B 120.0
C32B C31B H31B 120.0
C33B C32B C31B 119.9(16)
C33B C32B C35B 119.8(17)
C31B C32B C35B 120.3(17)
C32B C33B C34B 119.2(16)
C32B C33B H33B 120.4
C34B C33B H33B 120.4
C29B C34B C33B 122.4(15)
C29B C34B H34B 118.8
C33B C34B H34B 118.8
C32B C35B H35A 109.5
C32B C35B H35B 109.5
H35A C35B H35B 109.5
C32B C35B H35C 109.5
H35A C35B H35C 109.5
H35B C35B H35C 109.5
N5B C36B C37B 123.5(13)
N5B C36B H36B 118.2
C37B C36B H36B 118.2
N6B C37B C38B 120.8(12)
N6B C37B C36B 116.8(11)
C38B C37B C36B 122.1(12)
C37B C38B C39B 120.7(13)
C37B C38B H38B 119.6
C39B C38B H38B 119.6
C40B C39B C38B 117.4(13)
C40B C39B H39B 121.3
C38B C39B H39B 121.3
C39B C40B O3B 126.1(12)
C39B C40B C41B 118.4(12)
O3B C40B C41B 115.6(11)
N6B C41B C40B 124.8(13)
N6B C41B H41B 117.6
C40B C41B H41B 117.6
O3B C42B C43B 108.8(10)
O3B C42B H42A 109.9
C43B C42B H42A 109.9
O3B C42B H42B 109.9
C43B C42B H42B 109.9
H42A C42B H42B 108.3
C42B C43B C14B 110.2(11)
C42B C43B C28B 108.8(10)
C14B C43B C28B 109.4(10)
C42B C43B C44B 111.9(11)
C14B C43B C44B 108.6(10)
C28B C43B C44B 107.9(10)
C43B C44B H44A 109.5
C43B C44B H44B 109.5
H44A C44B H44B 109.5
C43B C44B H44C 109.5
H44A C44B H44C 109.5
H44B C44B H44C 109.5
C12C O1C C14C 122.2(10)
C26C O2C C28C 115.2(10)
C40C O3C C42C 116.0(10)
C8C N1C C1C 123.2(11)
C8C N1C Cd2 113.9(8)
C1C N1C Cd2 122.1(8)
C13C N2C C9C 117.5(11)
C13C N2C Cd2 127.5(9)
C9C N2C Cd2 114.1(8)
C22C N3C C15C 124.2(12)
C22C N3C Cd3 113.8(9)
C15C N3C Cd3 121.3(9)
C27C N4C C23C 118.6(11)
C27C N4C Cd3 126.5(9)
C23C N4C Cd3 114.8(8)
C36C N5C C29C 119.9(15)
C36C N5C Cd7 116.1(10)
C29C N5C Cd7 121.3(13)
C41C N6C C37C 117.8(12)
C41C N6C Cd7 129.6(10)
C37C N6C Cd7 112.6(8)
C6C C1C C2C 120.0(12)
C6C C1C N1C 116.3(12)
C2C C1C N1C 123.4(12)
C1C C2C C3C 120.9(13)
C1C C2C H2C 119.6
C3C C2C H2C 119.6
C4C C3C C2C 120.1(14)
C4C C3C H3C 119.9
C2C C3C H3C 119.9
C3C C4C C5C 119.1(13)
C3C C4C C7C 122.5(14)
C5C C4C C7C 118.4(13)
C4C C5C C6C 120.2(13)
C4C C5C H5C 119.9
C6C C5C H5C 119.9
C1C C6C C5C 119.1(13)
C1C C6C H6C 120.5
C5C C6C H6C 120.5
C4C C7C H7CA 109.5
C4C C7C H7CB 109.5
H7CA C7C H7CB 109.5
C4C C7C H7CC 109.5
H7CA C7C H7CC 109.5
H7CB C7C H7CC 109.5
N1C C8C C9C 122.3(12)
N1C C8C H8C 118.9
C9C C8C H8C 118.9
N2C C9C C10C 122.9(11)
N2C C9C C8C 116.7(11)
C10C C9C C8C 120.4(11)
C11C C10C C9C 117.9(12)
C11C C10C H10C 121.0
C9C C10C H10C 121.0
C12C C11C C10C 119.6(12)
C12C C11C H11C 120.2
C10C C11C H11C 120.2
C13C C12C C11C 119.9(11)
C13C C12C O1C 113.7(11)
C11C C12C O1C 126.3(11)
N2C C13C C12C 122.1(12)
N2C C13C H13C 118.9
C12C C13C H13C 118.9
O1C C14C C43C 106.1(10)
O1C C14C H14C 110.5
C43C C14C H14C 110.5
O1C C14C H14D 110.5
C43C C14C H14D 110.5
H14C C14C H14D 108.7
C16C C15C C20C 120.2(12)
C16C C15C N3C 120.5(12)
C20C C15C N3C 119.3(12)
C15C C16C C17C 122.1(13)
C15C C16C H16C 119.0
C17C C16C H16C 119.0
C16C C17C C18C 119.6(13)
C16C C17C H17C 120.2
C18C C17C H17C 120.2
C19C C18C C17C 118.6(12)
C19C C18C C21C 117.7(13)
C17C C18C C21C 123.7(13)
C18C C19C C20C 122.9(13)
C18C C19C H19C 118.6
C20C C19C H19C 118.6
C15C C20C C19C 116.6(13)
C15C C20C H20C 121.7
C19C C20C H20C 121.7
C18C C21C H21D 109.5
C18C C21C H21E 109.5
H21D C21C H21E 109.5
C18C C21C H21F 109.5
H21D C21C H21F 109.5
H21E C21C H21F 109.5
N3C C22C C23C 123.0(13)
N3C C22C H22C 118.5
C23C C22C H22C 118.5
N4C C23C C24C 122.0(11)
N4C C23C C22C 116.1(11)
C24C C23C C22C 121.6(12)
C23C C24C C25C 120.4(12)
C23C C24C H24C 119.8
C25C C24C H24C 119.8
C26C C25C C24C 117.6(12)
C26C C25C H25C 121.2
C24C C25C H25C 121.2
O2C C26C C25C 126.6(12)
O2C C26C C27C 114.7(11)
C25C C26C C27C 118.6(11)
N4C C27C C26C 122.6(12)
N4C C27C H27C 118.7
C26C C27C H27C 118.7
O2C C28C C43C 109.1(10)
O2C C28C H28C 109.9
C43C C28C H28C 109.9
O2C C28C H28D 109.9
C43C C28C H28D 109.9
H28C C28C H28D 108.3
C34C C29C C30C 118.4(14)
C34C C29C N5C 121.2(15)
C30C C29C N5C 120.4(14)
C31C C30C C29C 120.4(16)
C31C C30C H30C 119.8
C29C C30C H30C 119.8
C30C C31C C32C 121.3(17)
C30C C31C H31C 119.3
C32C C31C H31C 119.3
C33C C32C C31C 118.8(16)
C33C C32C C35C 122.6(17)
C31C C32C C35C 118.6(17)
C32C C33C C34C 120.6(17)
C32C C33C H33C 119.7
C34C C33C H33C 119.7
C29C C34C C33C 120.1(15)
C29C C34C H34C 120.0
C33C C34C H34C 120.0
C32C C35C H35D 109.5
C32C C35C H35E 109.5
H35D C35C H35E 109.5
C32C C35C H35F 109.5
H35D C35C H35F 109.5
H35E C35C H35F 109.5
N5C C36C C37C 120.6(14)
N5C C36C H36C 119.7
C37C C36C H36C 119.7
N6C C37C C38C 121.7(12)
N6C C37C C36C 118.3(12)
C38C C37C C36C 119.1(13)
C37C C38C C39C 119.6(13)
C37C C38C H38C 120.2
C39C C38C H38C 120.2
C40C C39C C38C 117.8(13)
C40C C39C H39C 121.1
C38C C39C H39C 121.1
C39C C40C O3C 127.3(12)
C39C C40C C41C 118.0(12)
O3C C40C C41C 114.7(11)
N6C C41C C40C 123.9(12)
N6C C41C H41C 118.1
C40C C41C H41C 118.1
O3C C42C C43C 107.5(10)
O3C C42C H42C 110.2
C43C C42C H42C 110.2
O3C C42C H42D 110.2
C43C C42C H42D 110.2
H42C C42C H42D 108.5
C28C C43C C42C 111.3(11)
C28C C43C C14C 109.4(10)
C42C C43C C14C 107.7(10)
C28C C43C C44C 107.2(10)
C42C C43C C44C 110.0(11)
C14C C43C C44C 111.3(11)
C43C C44C H44D 109.5
C43C C44C H44E 109.5
H44D C44C H44E 109.5
C43C C44C H44F 109.5
H44D C44C H44F 109.5
H44E C44C H44F 109.5
C12D O1D C14D 117.7(10)
C26D O2D C28D 118.0(9)
C40D O3D C42D 116.6(9)
C8D N1D C1D 123.1(13)
C8D N1D Cd3 111.1(10)
C1D N1D Cd3 125.7(10)
C13D N2D C9D 118.6(11)
C13D N2D Cd3 127.8(9)
C9D N2D Cd3 110.0(9)
C22D N3D C15D 118.8(10)
C22D N3D Cd4 115.2(8)
C15D N3D Cd4 125.9(8)
C27D N4D C23D 118.2(10)
C27D N4D Cd4 127.2(8)
C23D N4D Cd4 114.4(7)
C36D N5D C29D 119.1(12)
C36D N5D Cd8 112.8(9)
C29D N5D Cd8 123.2(10)
C41D N6D C37D 117.6(10)
C41D N6D Cd8 127.7(8)
C37D N6D Cd8 114.6(8)
C6D C1D C2D 119.1(13)
C6D C1D N1D 120.4(14)
C2D C1D N1D 120.4(14)
C1D C2D C3D 120.9(15)
C1D C2D H2D 119.5
C3D C2D H2D 119.5
C4D C3D C2D 120.0(16)
C4D C3D H3D 120.0
C2D C3D H3D 120.0
C5D C4D C3D 118.8(14)
C5D C4D C7D 118.7(16)
C3D C4D C7D 122.0(16)
C4D C5D C6D 120.9(16)
C4D C5D H5D 119.6
C6D C5D H5D 119.6
C1D C6D C5D 119.2(15)
C1D C6D H6D 120.4
C5D C6D H6D 120.4
C4D C7D H7DA 109.5
C4D C7D H7DB 109.5
H7DA C7D H7DB 109.5
C4D C7D H7DC 109.5
H7DA C7D H7DC 109.5
H7DB C7D H7DC 109.5
N1D C8D C9D 124.7(15)
N1D C8D H8D 117.7
C9D C8D H8D 117.7
N2D C9D C10D 121.4(12)
N2D C9D C8D 117.0(12)
C10D C9D C8D 121.4(13)
C11D C10D C9D 117.9(13)
C11D C10D H10D 121.0
C9D C10D H10D 121.0
C12D C11D C10D 120.1(14)
C12D C11D H11D 120.0
C10D C11D H11D 120.0
C13D C12D C11D 118.5(12)
C13D C12D O1D 114.6(12)
C11D C12D O1D 126.9(12)
N2D C13D C12D 122.4(12)
N2D C13D H13D 118.8
C12D C13D H13D 118.8
O1D C14D C43D 106.9(9)
O1D C14D H14E 110.3
C43D C14D H14E 110.3
O1D C14D H14F 110.3
C43D C14D H14F 110.3
H14E C14D H14F 108.6
C16D C15D C20D 121.3(12)
C16D C15D N3D 119.5(11)
C20D C15D N3D 119.0(11)
C15D C16D C17D 121.4(13)
C15D C16D H16D 119.3
C17D C16D H16D 119.3
C16D C17D C18D 119.4(13)
C16D C17D H17D 120.3
C18D C17D H17D 120.3
C19D C18D C17D 118.7(12)
C19D C18D C21D 119.2(13)
C17D C18D C21D 122.0(13)
C18D C19D C20D 123.2(13)
C18D C19D H19D 118.4
C20D C19D H19D 118.4
C15D C20D C19D 115.6(12)
C15D C20D H20D 122.2
C19D C20D H20D 122.2
C18D C21D H21G 109.5
C18D C21D H21H 109.5
H21G C21D H21H 109.5
C18D C21D H21I 109.5
H21G C21D H21I 109.5
H21H C21D H21I 109.5
N3D C22D C23D 120.8(11)
N3D C22D H22D 119.6
C23D C22D H22D 119.6
C24D C23D N4D 121.6(10)
C24D C23D C22D 122.0(11)
N4D C23D C22D 116.4(10)
C23D C24D C25D 121.3(11)
C23D C24D H24D 119.3
C25D C24D H24D 119.3
C24D C25D C26D 116.6(11)
C24D C25D H25D 121.7
C26D C25D H25D 121.7
O2D C26D C25D 127.3(10)
O2D C26D C27D 113.6(10)
C25D C26D C27D 119.0(10)
N4D C27D C26D 123.2(11)
N4D C27D H27D 118.4
C26D C27D H27D 118.4
O2D C28D C43D 107.1(9)
O2D C28D H28E 110.3
C43D C28D H28E 110.3
O2D C28D H28F 110.3
C43D C28D H28F 110.3
H28E C28D H28F 108.5
C34D C29D C30D 117.6(14)
C34D C29D N5D 118.4(14)
C30D C29D N5D 124.0(14)
C29D C30D C31D 119.8(16)
C29D C30D H30D 120.1
C31D C30D H30D 120.1
C32D C31D C30D 120.8(16)
C32D C31D H31D 119.6
C30D C31D H31D 119.6
C33D C32D C31D 119.1(15)
C33D C32D C35D 119.4(17)
C31D C32D C35D 121.4(17)
C32D C33D C34D 119.8(16)
C32D C33D H33D 120.1
C34D C33D H33D 120.1
C29D C34D C33D 122.7(15)
C29D C34D H34D 118.7
C33D C34D H34D 118.7
C32D C35D H35G 109.5
C32D C35D H35H 109.5
H35G C35D H35H 109.5
C32D C35D H35I 109.5
H35G C35D H35I 109.5
H35H C35D H35I 109.5
N5D C36D C37D 122.3(13)
N5D C36D H36D 118.9
C37D C36D H36D 118.9
C38D C37D N6D 122.8(11)
C38D C37D C36D 120.2(12)
N6D C37D C36D 117.0(11)
C37D C38D C39D 119.6(12)
C37D C38D H38D 120.2
C39D C38D H38D 120.2
C40D C39D C38D 118.0(12)
C40D C39D H39D 121.0
C38D C39D H39D 121.0
C39D C40D O3D 126.5(11)
C39D C40D C41D 118.8(11)
O3D C40D C41D 114.5(11)
N6D C41D C40D 123.1(11)
N6D C41D H41D 118.5
C40D C41D H41D 118.5
O3D C42D C43D 108.6(9)
O3D C42D H42E 110.0
C43D C42D H42E 110.0
O3D C42D H42F 110.0
C43D C42D H42F 110.0
H42E C42D H42F 108.3
C42D C43D C28D 111.4(10)
C42D C43D C14D 108.2(10)
C28D C43D C14D 108.2(10)
C42D C43D C44D 109.0(10)
C28D C43D C44D 108.2(9)
C14D C43D C44D 111.9(10)
C43D C44D H44G 109.5
C43D C44D H44H 109.5
H44G C44D H44H 109.5
C43D C44D H44I 109.5
H44G C44D H44I 109.5
H44H C44D H44I 109.5
C12E O1E C14E 118.0(10)
C26E O2E C28E 116.9(9)
C40E O3E C42E 116.6(10)
C8E N1E C1E 120.6(12)
C8E N1E Cd1 112.5(9)
C1E N1E Cd1 126.3(9)
C13E N2E C9E 116.9(11)
C13E N2E Cd1 127.2(9)
C9E N2E Cd1 113.0(8)
C22E N3E C15E 120.2(12)
C22E N3E Cd2 116.3(9)
C15E N3E Cd2 123.6(9)
C27E N4E C23E 119.0(11)
C27E N4E Cd2 126.7(9)
C23E N4E Cd2 114.2(8)
C36E N5E C29E 117.7(14)
C36E N5E Cd6 113.7(10)
C29E N5E Cd6 127.1(11)
C41E N6E C37E 118.4(12)
C41E N6E Cd6 128.4(10)
C37E N6E Cd6 113.1(9)
C6E C1E C2E 120.0(13)
C6E C1E N1E 117.3(12)
C2E C1E N1E 122.7(12)
C3E C2E C1E 120.0(14)
C3E C2E H2E 120.0
C1E C2E H2E 120.0
C4E C3E C2E 121.0(14)
C4E C3E H3E 119.5
C2E C3E H3E 119.5
C3E C4E C5E 118.7(13)
C3E C4E C7E 122.1(14)
C5E C4E C7E 119.1(14)
C4E C5E C6E 120.8(14)
C4E C5E H5E 119.6
C6E C5E H5E 119.6
C1E C6E C5E 119.1(13)
C1E C6E H6E 120.4
C5E C6E H6E 120.4
C4E C7E H7EA 109.5
C4E C7E H7EB 109.5
H7EA C7E H7EB 109.5
C4E C7E H7EC 109.5
H7EA C7E H7EC 109.5
H7EB C7E H7EC 109.5
N1E C8E C9E 123.3(13)
N1E C8E H8E 118.4
C9E C8E H8E 118.4
N2E C9E C10E 121.4(11)
N2E C9E C8E 116.9(11)
C10E C9E C8E 121.8(12)
C11E C10E C9E 120.5(13)
C11E C10E H10E 119.8
C9E C10E H10E 119.8
C12E C11E C10E 117.5(13)
C12E C11E H11E 121.3
C10E C11E H11E 121.3
C13E C12E C11E 120.4(12)
C13E C12E O1E 113.9(11)
C11E C12E O1E 125.6(12)
N2E C13E C12E 123.3(12)
N2E C13E H13E 118.4
C12E C13E H13E 118.4
O1E C14E C43E 107.4(10)
O1E C14E H14G 110.2
C43E C14E H14G 110.2
O1E C14E H14H 110.2
C43E C14E H14H 110.2
H14G C14E H14H 108.5
C16E C15E C20E 119.4(13)
C16E C15E N3E 120.9(14)
C20E C15E N3E 119.6(13)
C15E C16E C17E 122.0(15)
C15E C16E H16E 119.0
C17E C16E H16E 119.0
C16E C17E C18E 120.2(15)
C16E C17E H17E 119.9
C18E C17E H17E 119.9
C19E C18E C17E 117.7(14)
C19E C18E C21E 118.9(16)
C17E C18E C21E 123.2(16)
C18E C19E C20E 123.8(16)
C18E C19E H19E 118.1
C20E C19E H19E 118.1
C15E C20E C19E 116.8(15)
C15E C20E H20E 121.6
C19E C20E H20E 121.6
C18E C21E H21J 109.5
C18E C21E H21K 109.5
H21J C21E H21K 109.5
C18E C21E H21L 109.5
H21J C21E H21L 109.5
H21K C21E H21L 109.5
N3E C22E C23E 120.0(13)
N3E C22E H22E 120.0
C23E C22E H22E 120.0
C24E C23E N4E 120.4(11)
C24E C23E C22E 121.8(12)
N4E C23E C22E 117.7(11)
C23E C24E C25E 121.6(13)
C23E C24E H24E 119.2
C25E C24E H24E 119.2
C24E C25E C26E 116.8(12)
C24E C25E H25E 121.6
C26E C25E H25E 121.6
O2E C26E C25E 125.6(11)
O2E C26E C27E 114.8(11)
C25E C26E C27E 119.6(11)
N4E C27E C26E 122.1(12)
N4E C27E H27E 118.9
C26E C27E H27E 118.9
O2E C28E C43E 105.9(10)
O2E C28E H28G 110.6
C43E C28E H28G 110.6
O2E C28E H28H 110.6
C43E C28E H28H 110.6
H28G C28E H28H 108.7
C34E C29E C30E 117.8(15)
C34E C29E N5E 118.1(16)
C30E C29E N5E 124.1(16)
C29E C30E C31E 122.1(17)
C29E C30E H30E 118.9
C31E C30E H30E 118.9
C30E C31E C32E 118.6(17)
C30E C31E H31E 120.7
C32E C31E H31E 120.7
C33E C32E C31E 120.1(16)
C33E C32E C35E 122.1(19)
C31E C32E C35E 117.8(18)
C32E C33E C34E 119.4(17)
C32E C33E H33E 120.3
C34E C33E H33E 120.3
C29E C34E C33E 121.8(16)
C29E C34E H34E 119.1
C33E C34E H34E 119.1
C32E C35E H35J 109.5
C32E C35E H35K 109.5
H35J C35E H35K 109.5
C32E C35E H35L 109.5
H35J C35E H35L 109.5
H35K C35E H35L 109.5
N5E C36E C37E 123.0(14)
N5E C36E H36E 118.5
C37E C36E H36E 118.5
N6E C37E C38E 122.2(12)
N6E C37E C36E 117.4(13)
C38E C37E C36E 120.3(13)
C37E C38E C39E 119.2(13)
C37E C38E H38E 120.4
C39E C38E H38E 120.4
C40E C39E C38E 119.2(13)
C40E C39E H39E 120.4
C38E C39E H39E 120.4
O3E C40E C39E 125.9(13)
O3E C40E C41E 116.4(12)
C39E C40E C41E 117.5(12)
N6E C41E C40E 123.3(13)
N6E C41E H41E 118.3
C40E C41E H41E 118.3
O3E C42E C43E 107.6(10)
O3E C42E H42G 110.2
C43E C42E H42G 110.2
O3E C42E H42H 110.2
C43E C42E H42H 110.2
H42G C42E H42H 108.5
C14E C43E C28E 110.6(10)
C14E C43E C42E 106.8(10)
C28E C43E C42E 110.3(11)
C14E C43E C44E 110.6(11)
C28E C43E C44E 108.2(10)
C42E C43E C44E 110.5(11)
C43E C44E H44J 109.5
C43E C44E H44K 109.5
H44J C44E H44K 109.5
C43E C44E H44L 109.5
H44J C44E H44L 109.5
H44K C44E H44L 109.5
C12F O1F C14F 118.7(10)
C26F O2F C28F 116.7(10)
C40F O3F C42F 116.7(10)
C8F N1F C1F 123.3(15)
C8F N1F Cd7 113.1(10)
C1F N1F Cd7 123.4(12)
C13F N2F C9F 116.3(12)
C13F N2F Cd7 128.0(9)
C9F N2F Cd7 115.3(8)
C22F N3F C15F 122.2(14)
C22F N3F Cd6 113.6(10)
C15F N3F Cd6 123.8(11)
C27F N4F C23F 117.3(12)
C27F N4F Cd6 125.8(10)
C23F N4F Cd6 115.4(8)
C36F N5F C29F 121.9(12)
C36F N5F Cd2 112.4(9)
C29F N5F Cd2 122.6(9)
C41F N6F C37F 117.6(12)
C41F N6F Cd2 127.5(9)
C37F N6F Cd2 114.7(8)
C6F C1F C2F 121.8(15)
C6F C1F N1F 115.5(16)
C2F C1F N1F 122.1(16)
C1F C2F C3F 121.8(17)
C1F C2F H2F 119.1
C3F C2F H2F 119.1
C4F C3F C2F 119.4(17)
C4F C3F H3F 120.3
C2F C3F H3F 120.3
C5F C4F C3F 117.6(16)
C5F C4F C7F 122.8(19)
C3F C4F C7F 119.6(19)
C4F C5F C6F 124.0(17)
C4F C5F H5F 118.0
C6F C5F H5F 118.0
C1F C6F C5F 114.0(16)
C1F C6F H6F 123.0
C5F C6F H6F 123.0
C4F C7F H7FA 109.5
C4F C7F H7FB 109.5
H7FA C7F H7FB 109.5
C4F C7F H7FC 109.5
H7FA C7F H7FC 109.5
H7FB C7F H7FC 109.5
N1F C8F C9F 123.1(14)
N1F C8F H8F 118.4
C9F C8F H8F 118.4
N2F C9F C10F 122.3(12)
N2F C9F C8F 115.8(12)
C10F C9F C8F 121.7(13)
C9F C10F C11F 120.1(14)
C9F C10F H10F 119.9
C11F C10F H10F 120.0
C12F C11F C10F 117.6(13)
C12F C11F H11F 121.2
C10F C11F H11F 121.2
C11F C12F C13F 119.7(12)
C11F C12F O1F 125.9(12)
C13F C12F O1F 114.1(12)
N2F C13F C12F 123.1(13)
N2F C13F H13F 118.4
C12F C13F H13F 118.4
O1F C14F C43F 106.0(10)
O1F C14F H14I 110.5
C43F C14F H14I 110.5
O1F C14F H14J 110.5
C43F C14F H14J 110.5
H14I C14F H14J 108.7
C16F C15F C20F 120.5(13)
C16F C15F N3F 118.5(14)
C20F C15F N3F 120.8(14)
C15F C16F C17F 119.4(15)
C15F C16F H16F 120.3
C17F C16F H16F 120.3
C16F C17F C18F 121.5(15)
C16F C17F H17F 119.3
C18F C17F H17F 119.3
C19F C18F C17F 119.4(14)
C19F C18F C21F 120.2(16)
C17F C18F C21F 120.3(16)
C18F C19F C20F 120.4(15)
C18F C19F H19F 119.8
C20F C19F H19F 119.8
C15F C20F C19F 118.3(15)
C15F C20F H20F 120.8
C19F C20F H20F 120.8
C18F C21F H21M 109.5
C18F C21F H21N 109.5
H21M C21F H21N 109.5
C18F C21F H21O 109.5
H21M C21F H21O 109.5
H21N C21F H21O 109.5
N3F C22F C23F 123.0(14)
N3F C22F H22F 118.5
C23F C22F H22F 118.5
C24F C23F N4F 122.1(12)
C24F C23F C22F 122.7(13)
N4F C23F C22F 114.9(12)
C23F C24F C25F 119.7(13)
C23F C24F H24F 120.1
C25F C24F H24F 120.1
C26F C25F C24F 118.2(13)
C26F C25F H25F 120.9
C24F C25F H25F 120.9
O2F C26F C25F 128.6(12)
O2F C26F C27F 112.3(12)
C25F C26F C27F 119.1(12)
N4F C27F C26F 122.5(13)
N4F C27F H27F 118.7
C26F C27F H27F 118.7
O2F C28F C43F 108.1(10)
O2F C28F H28I 110.1
C43F C28F H28I 110.1
O2F C28F H28J 110.1
C43F C28F H28J 110.1
H28I C28F H28J 108.4
C30F C29F C34F 118.5(12)
C30F C29F N5F 122.2(12)
C34F C29F N5F 118.7(12)
C31F C30F C29F 120.0(13)
C31F C30F H30F 120.0
C29F C30F H30F 120.0
C30F C31F C32F 121.8(14)
C30F C31F H31F 119.1
C32F C31F H31F 119.1
C33F C32F C31F 118.4(13)
C33F C32F C35F 121.7(13)
C31F C32F C35F 119.9(13)
C32F C33F C34F 119.8(13)
C32F C33F H33F 120.1
C34F C33F H33F 120.1
C29F C34F C33F 121.4(13)
C29F C34F H34F 119.3
C33F C34F H34F 119.3
C32F C35F H35M 109.5
C32F C35F H35N 109.5
H35M C35F H35N 109.5
C32F C35F H35O 109.5
H35M C35F H35O 109.5
H35N C35F H35O 109.5
N5F C36F C37F 123.3(13)
N5F C36F H36F 118.3
C37F C36F H36F 118.3
N6F C37F C38F 121.6(12)
N6F C37F C36F 116.2(12)
C38F C37F C36F 121.9(12)
C37F C38F C39F 119.7(13)
C37F C38F H38F 120.1
C39F C38F H38F 120.1
C40F C39F C38F 118.1(13)
C40F C39F H39F 120.9
C38F C39F H39F 120.9
C39F C40F O3F 127.0(12)
C39F C40F C41F 118.6(12)
O3F C40F C41F 114.0(12)
N6F C41F C40F 124.2(13)
N6F C41F H41F 117.9
C40F C41F H41F 117.9
O3F C42F C43F 108.0(11)
O3F C42F H42I 110.1
C43F C42F H42I 110.1
O3F C42F H42J 110.1
C43F C42F H42J 110.1
H42I C42F H42J 108.4
C14F C43F C42F 109.8(11)
C14F C43F C28F 109.0(11)
C42F C43F C28F 109.9(11)
C14F C43F C44F 110.8(12)
C42F C43F C44F 112.0(12)
C28F C43F C44F 105.2(11)
C43F C44F H44M 109.5
C43F C44F H44N 109.5
H44M C44F H44N 109.5
C43F C44F H44O 109.5
H44M C44F H44O 109.5
H44N C44F H44O 109.5
C12G O1G C14G 115.8(10)
C26G O2G C28G 116.8(10)
C40G O3G C42G 116.8(9)
C8G N1G C1G 121.8(12)
C8G N1G Cd8 111.5(9)
C1G N1G Cd8 126.7(9)
C13G N2G C9G 118.1(11)
C13G N2G Cd8 128.4(9)
C9G N2G Cd8 112.0(8)
C22G N3G C15G 118.3(13)
C22G N3G Cd7 114.7(9)
C15G N3G Cd7 127.0(10)
C27G N4G C23G 116.7(11)
C27G N4G Cd7 129.9(9)
C23G N4G Cd7 113.5(8)
C36G N5G C29G 119.5(12)
C36G N5G Cd3 114.6(9)
C29G N5G Cd3 123.2(10)
C41G N6G C37G 117.3(11)
C41G N6G Cd3 128.1(9)
C37G N6G Cd3 114.2(8)
C6G C1G C2G 119.5(12)
C6G C1G N1G 117.7(12)
C2G C1G N1G 122.8(12)
C1G C2G C3G 118.5(13)
C1G C2G H2G 120.7
C3G C2G H2G 120.7
C4G C3G C2G 122.9(14)
C4G C3G H3G 118.6
C2G C3G H3G 118.6
C3G C4G C5G 119.1(13)
C3G C4G C7G 122.2(14)
C5G C4G C7G 118.7(14)
C4G C5G C6G 118.6(14)
C4G C5G H5G 120.7
C6G C5G H5G 120.7
C1G C6G C5G 121.4(13)
C1G C6G H6G 119.3
C5G C6G H6G 119.3
C4G C7G H7GA 109.5
C4G C7G H7GB 109.5
H7GA C7G H7GB 109.5
C4G C7G H7GC 109.5
H7GA C7G H7GC 109.5
H7GB C7G H7GC 109.5
N1G C8G C9G 124.7(13)
N1G C8G H8G 117.6
C9G C8G H8G 117.6
N2G C9G C10G 121.3(12)
N2G C9G C8G 116.9(11)
C10G C9G C8G 121.9(12)
C9G C10G C11G 121.1(13)
C9G C10G H10G 119.4
C11G C10G H10G 119.4
C10G C11G C12G 115.9(12)
C10G C11G H11G 122.0
C12G C11G H11G 122.0
C13G C12G O1G 114.6(11)
C13G C12G C11G 120.7(12)
O1G C12G C11G 124.7(12)
N2G C13G C12G 122.8(12)
N2G C13G H13G 118.6
C12G C13G H13G 118.6
O1G C14G C43G 106.9(10)
O1G C14G H14K 110.3
C43G C14G H14K 110.3
O1G C14G H14L 110.3
C43G C14G H14L 110.3
H14K C14G H14L 108.6
C16G C15G C20G 119.3(13)
C16G C15G N3G 120.7(13)
C20G C15G N3G 120.0(13)
C15G C16G C17G 122.0(14)
C15G C16G H16G 119.0
C17G C16G H16G 119.0
C18G C17G C16G 120.5(14)
C18G C17G H17G 119.8
C16G C17G H17G 119.8
C19G C18G C17G 118.1(13)
C19G C18G C21G 119.6(14)
C17G C18G C21G 122.2(14)
C18G C19G C20G 123.2(14)
C18G C19G H19G 118.4
C20G C19G H19G 118.4
C15G C20G C19G 116.5(13)
C15G C20G H20G 121.8
C19G C20G H20G 121.8
C18G C21G H21P 109.5
C18G C21G H21Q 109.5
H21P C21G H21Q 109.5
C18G C21G H21R 109.5
H21P C21G H21R 109.5
H21Q C21G H21R 109.5
N3G C22G C23G 121.8(14)
N3G C22G H22G 119.1
C23G C22G H22G 119.1
C24G C23G N4G 122.8(12)
C24G C23G C22G 120.7(13)
N4G C23G C22G 116.5(12)
C23G C24G C25G 122.1(13)
C23G C24G H24G 119.0
C25G C24G H24G 119.0
C24G C25G C26G 114.4(12)
C24G C25G H25G 122.8
C26G C25G H25G 122.8
O2G C26G C27G 112.8(11)
O2G C26G C25G 125.7(11)
C27G C26G C25G 121.5(11)
N4G C27G C26G 122.6(12)
N4G C27G H27G 118.7
C26G C27G H27G 118.7
O2G C28G C43G 105.8(10)
O2G C28G H28K 110.6
C43G C28G H28K 110.6
O2G C28G H28L 110.6
C43G C28G H28L 110.6
H28K C28G H28L 108.7
C34G C29G C30G 117.7(13)
C34G C29G N5G 119.2(13)
C30G C29G N5G 122.8(13)
C29G C30G C31G 121.4(15)
C29G C30G H30G 119.3
C31G C30G H30G 119.3
C30G C31G C32G 120.3(15)
C30G C31G H31G 119.8
C32G C31G H31G 119.8
C33G C32G C31G 117.0(14)
C33G C32G C35G 120.8(14)
C31G C32G C35G 122.1(14)
C32G C33G C34G 122.3(15)
C32G C33G H33G 118.9
C34G C33G H33G 118.9
C29G C34G C33G 121.0(14)
C29G C34G H34G 119.5
C33G C34G H34G 119.5
C32G C35G H35P 109.5
C32G C35G H35Q 109.5
H35P C35G H35Q 109.5
C32G C35G H35R 109.5
H35P C35G H35R 109.5
H35Q C35G H35R 109.5
N5G C36G C37G 121.6(12)
N5G C36G H36G 119.2
C37G C36G H36G 119.2
N6G C37G C38G 121.9(11)
N6G C37G C36G 116.6(11)
C38G C37G C36G 121.1(12)
C37G C38G C39G 120.0(12)
C37G C38G H38G 120.0
C39G C38G H38G 120.0
C40G C39G C38G 117.9(12)
C40G C39G H39G 121.0
C38G C39G H39G 121.0
O3G C40G C39G 125.8(12)
O3G C40G C41G 116.2(11)
C39G C40G C41G 118.0(11)
N6G C41G C40G 124.6(12)
N6G C41G H41G 117.7
C40G C41G H41G 117.7
O3G C42G C43G 107.7(10)
O3G C42G H42K 110.2
C43G C42G H42K 110.2
O3G C42G H42L 110.2
C43G C42G H42L 110.2
H42K C42G H42L 108.5
C42G C43G C28G 111.5(11)
C42G C43G C14G 108.5(10)
C28G C43G C14G 106.5(10)
C42G C43G C44G 114.7(11)
C28G C43G C44G 106.3(10)
C14G C43G C44G 109.0(11)
C43G C44G H44P 109.5
C43G C44G H44Q 109.5
H44P C44G H44Q 109.5
C43G C44G H44R 109.5
H44P C44G H44R 109.5
H44Q C44G H44R 109.5
C12H O1H C14H 119.1(9)
C26H O2H C28H 117.4(9)
C40H O3H C42H 116.2(9)
C8H N1H C1H 121.7(11)
C8H N1H Cd8 113.3(8)
C1H N1H Cd8 124.9(9)
C13H N2H C9H 116.8(11)
C13H N2H Cd8 128.0(9)
C9H N2H Cd8 114.3(7)
C22H N3H C15H 120.7(11)
C22H N3H Cd5 113.3(9)
C15H N3H Cd5 125.7(9)
C27H N4H C23H 117.0(11)
C27H N4H Cd5 129.1(9)
C23H N4H Cd5 113.8(8)
C36H N5H C29H 117.2(11)
C36H N5H Cd4 114.4(8)
C29H N5H Cd4 125.5(9)
C41H N6H C37H 118.7(11)
C41H N6H Cd4 128.6(9)
C37H N6H Cd4 112.6(8)
C6H C1H C2H 120.0(11)
C6H C1H N1H 117.5(12)
C2H C1H N1H 122.4(12)
C1H C2H C3H 120.5(13)
C1H C2H H2H 119.7
C3H C2H H2H 119.7
C4H C3H C2H 120.6(13)
C4H C3H H3H 119.7
C2H C3H H3H 119.7
C3H C4H C5H 119.1(12)
C3H C4H C7H 121.0(13)
C5H C4H C7H 119.9(13)
C4H C5H C6H 120.5(13)
C4H C5H H5H 119.7
C6H C5H H5H 119.7
C1H C6H C5H 119.2(12)
C1H C6H H6H 120.4
C5H C6H H6H 120.4
C4H C7H H7HA 109.5
C4H C7H H7HB 109.5
H7HA C7H H7HB 109.5
C4H C7H H7HC 109.5
H7HA C7H H7HC 109.5
H7HB C7H H7HC 109.5
N1H C8H C9H 122.3(12)
N1H C8H H8H 118.8
C9H C8H H8H 118.8
N2H C9H C10H 122.2(11)
N2H C9H C8H 117.2(11)
C10H C9H C8H 120.5(11)
C9H C10H C11H 119.7(12)
C9H C10H H10H 120.2
C11H C10H H10H 120.2
C12H C11H C10H 117.2(12)
C12H C11H H11H 121.4
C10H C11H H11H 121.4
C13H C12H C11H 120.3(11)
C13H C12H O1H 113.0(11)
C11H C12H O1H 126.4(11)
N2H C13H C12H 123.2(12)
N2H C13H H13H 118.4
C12H C13H H13H 118.4
O1H C14H C43H 106.6(9)
O1H C14H H14M 110.4
C43H C14H H14M 110.4
O1H C14H H14N 110.4
C43H C14H H14N 110.4
H14M C14H H14N 108.6
C16H C15H C20H 120.3(12)
C16H C15H N3H 123.1(12)
C20H C15H N3H 116.5(12)
C15H C16H C17H 121.2(14)
C15H C16H H16H 119.4
C17H C16H H16H 119.4
C16H C17H C18H 119.2(14)
C16H C17H H17H 120.4
C18H C17H H17H 120.4
C19H C18H C17H 119.0(13)
C19H C18H C21H 121.1(14)
C17H C18H C21H 119.9(14)
C18H C19H C20H 121.8(14)
C18H C19H H19H 119.1
C20H C19H H19H 119.1
C15H C20H C19H 117.3(13)
C15H C20H H20H 121.3
C19H C20H H20H 121.3
C18H C21H H21S 109.5
C18H C21H H21T 109.5
H21S C21H H21T 109.5
C18H C21H H21U 109.5
H21S C21H H21U 109.5
H21T C21H H21U 109.5
N3H C22H C23H 123.4(12)
N3H C22H H22H 118.3
C23H C22H H22H 118.3
C24H C23H N4H 121.1(11)
C24H C23H C22H 122.6(12)
N4H C23H C22H 116.0(11)
C23H C24H C25H 121.7(13)
C23H C24H H24H 119.1
C25H C24H H24H 119.1
C26H C25H C24H 116.3(12)
C26H C25H H25H 121.8
C24H C25H H25H 121.8
O2H C26H C25H 127.2(11)
O2H C26H C27H 113.3(11)
C25H C26H C27H 119.3(11)
N4H C27H C26H 123.7(12)
N4H C27H H27H 118.1
C26H C27H H27H 118.1
O2H C28H C43H 106.8(9)
O2H C28H H28M 110.4
C43H C28H H28M 110.4
O2H C28H H28N 110.4
C43H C28H H28N 110.4
H28M C28H H28N 108.6
C34H C29H C30H 119.6(11)
C34H C29H N5H 120.0(12)
C30H C29H N5H 120.4(11)
C29H C30H C31H 119.7(13)
C29H C30H H30H 120.2
C31H C30H H30H 120.2
C30H C31H C32H 121.2(14)
C30H C31H H31H 119.4
C32H C31H H31H 119.4
C33H C32H C31H 118.5(13)
C33H C32H C35H 121.0(13)
C31H C32H C35H 120.3(14)
C32H C33H C34H 120.6(13)
C32H C33H H33H 119.7
C34H C33H H33H 119.7
C29H C34H C33H 120.2(13)
C29H C34H H34H 119.9
C33H C34H H34H 119.9
C32H C35H H35S 109.5
C32H C35H H35T 109.5
H35S C35H H35T 109.5
C32H C35H H35U 109.5
H35S C35H H35U 109.5
H35T C35H H35U 109.5
N5H C36H C37H 122.1(12)
N5H C36H H36H 119.0
C37H C36H H36H 119.0
C38H C37H N6H 119.9(11)
C38H C37H C36H 121.5(12)
N6H C37H C36H 118.5(11)
C37H C38H C39H 122.6(13)
C37H C38H H38H 118.7
C39H C38H H38H 118.7
C40H C39H C38H 116.0(12)
C40H C39H H39H 122.0
C38H C39H H39H 122.0
O3H C40H C39H 124.5(11)
O3H C40H C41H 116.9(11)
C39H C40H C41H 118.5(11)
N6H C41H C40H 124.2(12)
N6H C41H H41H 117.9
C40H C41H H41H 117.9
O3H C42H C43H 106.6(9)
O3H C42H H42M 110.4
C43H C42H H42M 110.4
O3H C42H H42N 110.4
C43H C42H H42N 110.4
H42M C42H H42N 108.6
C28H C43H C14H 109.9(9)
C28H C43H C42H 108.9(10)
C14H C43H C42H 109.4(10)
C28H C43H C44H 110.0(10)
C14H C43H C44H 108.9(10)
C42H C43H C44H 109.9(10)
C43H C44H H44S 109.5
C43H C44H H44T 109.5
H44S C44H H44T 109.5
C43H C44H H44U 109.5
H44S C44H H44U 109.5
H44T C44H H44U 109.5
C12I O1I C14I 117.6(9)
C26I O2I C28I 117.7(10)
C40I O3I C42I 116.4(9)
C8I N1I C1I 120.6(11)
C8I N1I Cd5 114.3(9)
C1I N1I Cd5 124.0(9)
C13I N2I C9I 117.2(10)
C13I N2I Cd5 127.8(8)
C9I N2I Cd5 114.8(7)
C22I N3I C15I 120.9(14)
C22I N3I Cd6 113.6(10)
C15I N3I Cd6 125.1(12)
C27I N4I C23I 117.4(12)
C27I N4I Cd6 126.6(9)
C23I N4I Cd6 115.2(9)
C36I N5I C29I 116.6(12)
C36I N5I Cd1 114.7(9)
C29I N5I Cd1 125.9(10)
C41I N6I C37I 119.2(11)
C41I N6I Cd1 127.7(9)
C37I N6I Cd1 113.1(8)
C6I C1I C2I 120.3(12)
C6I C1I N1I 119.1(12)
C2I C1I N1I 120.6(12)
C1I C2I C3I 121.7(13)
C1I C2I H2I 119.2
C3I C2I H2I 119.2
C4I C3I C2I 119.8(13)
C4I C3I H3I 120.1
C2I C3I H3I 120.1
C5I C4I C3I 117.9(12)
C5I C4I C7I 124.0(14)
C3I C4I C7I 118.0(13)
C4I C5I C6I 121.3(13)
C4I C5I H5I 119.3
C6I C5I H5I 119.3
C1I C6I C5I 118.8(13)
C1I C6I H6I 120.6
C5I C6I H6I 120.6
C4I C7I H7IA 109.5
C4I C7I H7IB 109.5
H7IA C7I H7IB 109.5
C4I C7I H7IC 109.5
H7IA C7I H7IC 109.5
H7IB C7I H7IC 109.5
N1I C8I C9I 123.0(12)
N1I C8I H8I 118.5
C9I C8I H8I 118.5
N2I C9I C10I 122.3(11)
N2I C9I C8I 116.5(11)
C10I C9I C8I 120.9(11)
C9I C10I C11I 120.0(12)
C9I C10I H10I 120.0
C11I C10I H10I 120.0
C12I C11I C10I 116.6(12)
C12I C11I H11I 121.7
C10I C11I H11I 121.7
C13I C12I C11I 120.8(11)
C13I C12I O1I 114.8(11)
C11I C12I O1I 124.1(11)
N2I C13I C12I 123.1(12)
N2I C13I H13I 118.5
C12I C13I H13I 118.5
O1I C14I C43I 106.2(9)
O1I C14I H14O 110.5
C43I C14I H14O 110.5
O1I C14I H14P 110.5
C43I C14I H14P 110.5
H14O C14I H14P 108.7
C16I C15I C20I 120.3(15)
C16I C15I N3I 119.2(16)
C20I C15I N3I 120.5(15)
C15I C16I C17I 121.9(17)
C15I C16I H16I 119.0
C17I C16I H16I 119.0
C16I C17I C18I 120.1(17)
C16I C17I H17I 120.0
C18I C17I H17I 120.0
C19I C18I C17I 118.1(16)
C19I C18I C21I 120.5(18)
C17I C18I C21I 121.1(17)
C18I C19I C20I 123.8(17)
C18I C19I H19I 118.1
C20I C19I H19I 118.1
C15I C20I C19I 115.4(16)
C15I C20I H20I 122.3
C19I C20I H20I 122.3
C18I C21I H21V 109.5
C18I C21I H21W 109.5
H21V C21I H21W 109.5
C18I C21I H21X 109.5
H21V C21I H21X 109.5
H21W C21I H21X 109.5
N3I C22I C23I 122.7(14)
N3I C22I H22I 118.7
C23I C22I H22I 118.7
C24I C23I N4I 123.0(12)
C24I C23I C22I 122.1(13)
N4I C23I C22I 114.6(12)
C23I C24I C25I 120.1(13)
C23I C24I H24I 120.0
C25I C24I H24I 120.0
C24I C25I C26I 117.3(13)
C24I C25I H25I 121.4
C26I C25I H25I 121.4
O2I C26I C25I 126.8(12)
O2I C26I C27I 113.0(11)
C25I C26I C27I 119.7(12)
N4I C27I C26I 122.2(13)
N4I C27I H27I 118.9
C26I C27I H27I 118.9
O2I C28I C43I 107.9(10)
O2I C28I H28O 110.1
C43I C28I H28O 110.1
O2I C28I H28P 110.1
C43I C28I H28P 110.1
H28O C28I H28P 108.4
C34I C29I C30I 118.4(13)
C34I C29I N5I 119.4(13)
C30I C29I N5I 122.0(14)
C29I C30I C31I 121.3(15)
C29I C30I H30I 119.3
C31I C30I H30I 119.3
C30I C31I C32I 120.6(16)
C30I C31I H31I 119.7
C32I C31I H31I 119.7
C33I C32I C31I 118.3(14)
C33I C32I C35I 121.7(16)
C31I C32I C35I 120.0(16)
C32I C33I C34I 121.5(16)
C32I C33I H33I 119.3
C34I C33I H33I 119.3
C29I C34I C33I 119.8(15)
C29I C34I H34I 120.1
C33I C34I H34I 120.1
C32I C35I H35V 109.5
C32I C35I H35W 109.5
H35V C35I H35W 109.5
C32I C35I H35X 109.5
H35V C35I H35X 109.5
H35W C35I H35X 109.5
N5I C36I C37I 121.2(13)
N5I C36I H36I 119.4
C37I C36I H36I 119.4
C38I C37I N6I 121.5(11)
C38I C37I C36I 120.5(12)
N6I C37I C36I 118.0(12)
C37I C38I C39I 120.6(12)
C37I C38I H38I 119.7
C39I C38I H38I 119.7
C40I C39I C38I 117.8(12)
C40I C39I H39I 121.1
C38I C39I H39I 121.1
O3I C40I C39I 126.9(11)
O3I C40I C41I 115.0(11)
C39I C40I C41I 118.1(11)
N6I C41I C40I 122.5(12)
N6I C41I H41I 118.8
C40I C41I H41I 118.8
O3I C42I C43I 108.7(9)
O3I C42I H42O 109.9
C43I C42I H42O 109.9
O3I C42I H42P 109.9
C43I C42I H42P 109.9
H42O C42I H42P 108.3
C28I C43I C14I 108.4(10)
C28I C43I C42I 109.6(10)
C14I C43I C42I 110.7(10)
C28I C43I C44I 110.1(10)
C14I C43I C44I 108.2(10)
C42I C43I C44I 109.8(10)
C43I C44I H44V 109.5
C43I C44I H44W 109.5
H44V C44I H44W 109.5
C43I C44I H44X 109.5
H44V C44I H44X 109.5
H44W C44I H44X 109.5
O1 S1 O3 116.0(18)
O1 S1 O2 110.8(15)
O3 S1 O2 111.5(15)
O1 S1 C101 107.7(14)
O3 S1 C101 105.6(13)
O2 S1 C101 104.3(12)
F1 C101 F2 114(2)
F1 C101 F3 109(2)
F2 C101 F3 109(2)
F1 C101 S1 108.9(17)
F2 C101 S1 108.3(19)
F3 C101 S1 107.3(17)
O6 S2 O4 120.4(17)
O6 S2 O5 116.7(14)
O4 S2 O5 113.4(15)
O6 S2 C102 96.9(14)
O4 S2 C102 103.2(14)
O5 S2 C102 101.0(13)
F6 C102 F4 119(3)
F6 C102 F5 106(3)
F4 C102 F5 106(3)
F6 C102 S2 109.0(19)
F4 C102 S2 106.8(19)
F5 C102 S2 109(2)
O5' S2' O6' 120.1(19)
O5' S2' O4' 121(2)
O6' S2' O4' 111.5(18)
O5' S2' C202 101.8(16)
O6' S2' C202 98.6(15)
O4' S2' C202 97.2(16)
F5' C202 F4' 112(3)
F5' C202 F6' 112(3)
F4' C202 F6' 112(3)
F5' C202 S2' 110(2)
F4' C202 S2' 101(2)
F6' C202 S2' 110(2)
O7 S3 O9 117(2)
O7 S3 O8 122(2)
O9 S3 O8 114(2)
O7 S3 C103 100.3(17)
O9 S3 C103 104.1(17)
O8 S3 C103 91.9(16)
F7 C103 F8 119(3)
F7 C103 F9 108(2)
F8 C103 F9 114(3)
F7 C103 S3 104.1(19)
F8 C103 S3 105.0(19)
F9 C103 S3 105.6(19)
O7' S3' O8' 118(2)
O7' S3' O9' 114.7(19)
O8' S3' O9' 107.4(18)
O7' S3' C203 106.7(15)
O8' S3' C203 101.6(15)
O9' S3' C203 106.7(16)
F8' C203 F9' 111(2)
F8' C203 F7' 109(2)
F9' C203 F7' 117(2)
F8' C203 S3' 108.5(19)
F9' C203 S3' 105.6(17)
F7' C203 S3' 104.9(18)
O12 S4 O10 118.9(17)
O12 S4 O11 113.4(17)
O10 S4 O11 110.5(16)
O12 S4 C104 104.8(14)
O10 S4 C104 103.4(14)
O11 S4 C104 104.0(14)
F12 C104 F11 106(2)
F12 C104 F10 113(2)
F11 C104 F10 108(2)
F12 C104 S4 110.9(18)
F11 C104 S4 110.5(18)
F10 C104 S4 108.0(17)
N19S C37S C38S 174(6)
O14 S5 O15 116.1(11)
O14 S5 O13 115.9(11)
O15 S5 O13 116.9(13)
O14 S5 C105 102.8(10)
O15 S5 C105 99.8(9)
O13 S5 C105 101.1(11)
F14 C105 F15 113.4(19)
F14 C105 F13 111.9(19)
F15 C105 F13 111.4(18)
F14 C105 S5 110.1(15)
F15 C105 S5 106.4(14)
F13 C105 S5 102.9(13)
O17 S6 O18 115.0(8)
O17 S6 O16 116.3(8)
O18 S6 O16 113.8(7)
O17 S6 C106 104.2(8)
O18 S6 C106 101.7(8)
O16 S6 C106 103.2(8)
F16 C106 F17 111.3(16)
F16 C106 F18 110.6(16)
F17 C106 F18 113.4(17)
F16 C106 S6 107.1(12)
F17 C106 S6 109.1(13)
F18 C106 S6 105.0(12)
O21 S7 O19 126(2)
O21 S7 O20 118(2)
O19 S7 O20 110.7(18)
O21 S7 C107 99.6(15)
O19 S7 C107 98.2(15)
O20 S7 C107 94.3(14)
F21 C107 F19 115(2)
F21 C107 F20 119(2)
F19 C107 F20 119(2)
F21 C107 S7 102.3(18)
F19 C107 S7 95.1(17)
F20 C107 S7 100.2(16)
O20' S7' O21' 119(3)
O20' S7' O19' 118(3)
O21' S7' O19' 116(3)
O20' S7' C207 100(3)
O21' S7' C207 101(3)
O19' S7' C207 97(2)
F19' C207 F21' 109(3)
F19' C207 F20' 111(3)
F21' C207 F20' 109(3)
F19' C207 S7' 108(3)
F21' C207 S7' 110(3)
F20' C207 S7' 110(3)
O24 S8 O23 114.8(16)
O24 S8 O22 112.5(16)
O23 S8 O22 118.1(17)
O24 S8 C108 104.6(14)
O23 S8 C108 101.7(13)
O22 S8 C108 102.5(13)
F24 C108 F23 119(3)
F24 C108 F22 110(3)
F23 C108 F22 105(2)
F24 C108 S8 108(2)
F23 C108 S8 107.5(19)
F22 C108 S8 106(2)
O23' S8' O24' 128(3)
O23' S8' O22' 117(2)
O24' S8' O22' 98(2)
O23' S8' C208 115(2)
O24' S8' C208 100.3(18)
O22' S8' C208 91.4(16)
F22' C208 F23' 118(3)
F22' C208 F24' 108(3)
F23' C208 F24' 107(3)
F22' C208 S8' 106(2)
F23' C208 S8' 106(2)
F24' C208 S8' 111(2)
O25 S9 O26 115.2(17)
O25 S9 O27 122.2(17)
O26 S9 O27 105.9(15)
O25 S9 C109 101.9(14)
O26 S9 C109 106.4(13)
O27 S9 C109 103.4(13)
F27 C109 F25 112(2)
F27 C109 F26 109(2)
F25 C109 F26 109(2)
F27 C109 S9 111.6(16)
F25 C109 S9 107.7(17)
F26 C109 S9 106.2(16)
O26' S9' O27' 118(2)
O26' S9' O25' 121(3)
O27' S9' O25' 109(2)
O26' S9' C209 102(2)
O27' S9' C209 104(2)
O25' S9' C209 99(2)
F26' C209 F25' 115(3)
F26' C209 F27' 102(3)
F25' C209 F27' 110(3)
F26' C209 S9' 112(2)
F25' C209 S9' 109(2)
F27' C209 S9' 109(2)
O30 S10 O29 120.3(10)
O30 S10 O28 114.1(10)
O29 S10 O28 109.4(11)
O30 S10 C110 106.0(9)
O29 S10 C110 103.6(9)
O28 S10 C110 100.9(10)
F29 C110 F28 110.9(17)
F29 C110 F30 113.8(18)
F28 C110 F30 116.8(18)
F29 C110 S10 105.8(13)
F28 C110 S10 106.2(13)
F30 C110 S10 102.0(13)
O31 S11 O32 116.5(15)
O31 S11 O33 113.2(15)
O32 S11 O33 112.5(14)
O31 S11 C111 104.2(14)
O32 S11 C111 106.6(12)
O33 S11 C111 102.1(12)
F32 C111 F33 117(2)
F32 C111 F31 107(2)
F33 C111 F31 111(2)
F32 C111 S11 108.0(16)
F33 C111 S11 106.1(18)
F31 C111 S11 107.4(17)
O36 S12 O35 116.9(15)
O36 S12 O34 117.2(16)
O35 S12 O34 111.8(16)
O36 S12 C112 106.6(13)
O35 S12 C112 99.7(13)
O34 S12 C112 101.6(14)
F36 C112 F35 114(3)
F36 C112 F34 109(2)
F35 C112 F34 114(3)
F36 C112 S12 108(2)
F35 C112 S12 104.4(19)
F34 C112 S12 107.3(19)
O41 S14 O42 117(3)
O41 S14 O40 115(2)
O42 S14 O40 110(2)
O41 S14 C114 110.9(18)
O42 S14 C114 103(2)
O40 S14 C114 98.8(18)
F42 C114 F40 105(3)
F42 C114 F41 112(3)
F40 C114 F41 105(3)
F42 C114 S14 115(3)
F40 C114 S14 112(3)
F41 C114 S14 108(2)
O45 S15 O44 122(2)
O45 S15 O43 114(2)
O44 S15 O43 104(2)
O45 S15 C115 109.3(18)
O44 S15 C115 101.3(16)
O43 S15 C115 103.7(16)
F44 C115 F45 108(2)
F44 C115 F43 109(3)
F45 C115 F43 112(3)
F44 C115 S15 113(2)
F45 C115 S15 109(2)
F43 C115 S15 105.4(19)
O44' S15' O45' 121(3)
O44' S15' O43' 114(3)
O45' S15' O43' 115(3)
O44' S15' C215 102(2)
O45' S15' C215 101(2)
O43' S15' C215 100(2)
F43' C215 F45' 114(3)
F43' C215 F44' 107(3)
F45' C215 F44' 109(3)
F43' C215 S15' 110(2)
F45' C215 S15' 109(2)
F44' C215 S15' 108(2)
O46 S16 O47 122(2)
O46 S16 O48 110(2)
O47 S16 O48 105(2)
O46 S16 C116 113.3(18)
O47 S16 C116 106.8(18)
O48 S16 C116 95.7(15)
F48 C116 F46 119(3)
F48 C116 F47 103(2)
F46 C116 F47 101(2)
F48 C116 S16 114(2)
F46 C116 S16 108(2)
F47 C116 S16 111(2)
O49 S17 O50 112(2)
O49 S17 O51 114(2)
O50 S17 O51 110(2)
O49 S17 C117 113.0(18)
O50 S17 C117 105.9(17)
O51 S17 C117 101.3(17)
F49 C117 F50 111(3)
F49 C117 F51 102(3)
F50 C117 F51 111(3)
F49 C117 S17 116(2)
F50 C117 S17 107(2)
F51 C117 S17 110(2)
O54 S18 O53 115(3)
O54 S18 O52 113(3)
O53 S18 O52 113(3)
O54 S18 C118 101.7(19)
O53 S18 C118 106(2)
O52 S18 C118 107(2)
F52 C118 F54 113(3)
F52 C118 F53 104(3)
F54 C118 F53 105(3)
F52 C118 S18 113(2)
F54 C118 S18 111(2)
F53 C118 S18 110(2)
N1S C1S C2S 171(3)
C1S C2S H2S1 109.5
C1S C2S H2S2 109.5
H2S1 C2S H2S2 109.5
C1S C2S H2S3 109.5
H2S1 C2S H2S3 109.5
H2S2 C2S H2S3 109.5
N2S C3S C4S 179(3)
C3S C4S H4SA 109.5
C3S C4S H4SB 109.5
H4SA C4S H4SB 109.5
C3S C4S H4SC 109.5
H4SA C4S H4SC 109.5
H4SB C4S H4SC 109.5
N3S C5S C6S 177(7)
N3A C5A C6A 167(8)
N4S C7S C8S 174(4)
C7S C8S H8S1 109.5
C7S C8S H8S2 109.5
H8S1 C8S H8S2 109.5
C7S C8S H8S3 109.5
H8S1 C8S H8S3 109.5
H8S2 C8S H8S3 109.5
N5S C9S C10S 167(3)
C9S C10S H10A 110.0
C9S C10S H10J 112.2
H10A C10S H10J 109.5
C9S C10S H10K 106.2
H10A C10S H10K 109.5
H10J C10S H10K 109.5
N6S C11S C12S 164(6)
C11S C12S H12A 109.5
C11S C12S H12B 109.5
H12A C12S H12B 109.5
C11S C12S H12C 109.5
H12A C12S H12C 109.5
H12B C12S H12C 109.5
N7S C13S C14S 178(2)
C13S C14S H14Q 109.5
C13S C14S H14R 109.5
H14Q C14S H14R 109.5
C13S C14S H14S 109.5
H14Q C14S H14S 109.5
H14R C14S H14S 109.5
N8S C15S C16S 173(3)
N9S C17S C18S 176(5)
C17S C18S H18A 106.5
C17S C18S H18B 109.6
H18A C18S H18B 109.5
C17S C18S H18C 112.3
H18A C18S H18C 109.5
H18B C18S H18C 109.5
N10S C19S C20S 157(5)
C19S C20S H20A 109.5
C19S C20S H20J 109.5
H20A C20S H20J 109.5
C19S C20S H20K 109.5
H20A C20S H20K 109.5
H20J C20S H20K 109.5
N11S C21S C22S 172(5)
C21S C22S H22A 109.5
C21S C22S H22J 109.5
H22A C22S H22J 109.5
C21S C22S H22K 109.5
H22A C22S H22K 109.5
H22J C22S H22K 109.5
N12S C23S C24S 175(3)
C23S C24S H24A 109.5
C23S C24S H24J 109.5
H24A C24S H24J 109.5
C23S C24S H24K 109.5
H24A C24S H24K 109.5
H24J C24S H24K 109.5
N13S C25S C26S 174(8)
C25S C26S H26A 109.5
C25S C26S H26B 109.5
H26A C26S H26B 109.5
C25S C26S H26C 109.5
H26A C26S H26C 109.5
H26B C26S H26C 109.5
N14S C27S C28S 169(4)
C27S C28S H28X 109.5
C27S C28S H28Y 109.5
H28X C28S H28Y 109.5
C27S C28S H28Z 109.5
H28X C28S H28Z 109.5
H28Y C28S H28Z 109.5
C28A C27A H27A 109.5
C28A C27A H27J 109.5
H27A C27A H27J 109.5
C28A C27A H27K 109.5
H27A C27A H27K 109.5
H27J C27A H27K 109.5
C27A C28A N14S 148(5)
N15S C29S C30S 174(3)
C29S C30S H30A 109.5
C29S C30S H30J 109.5
H30A C30S H30J 109.5
C29S C30S H30K 109.5
H30A C30S H30K 109.5
H30J C30S H30K 109.5
N16S C31S C32S 169(4)
C31S C32S H32A 110.3
C31S C32S H32B 108.7
H32A C32S H32B 109.5
C31S C32S H32C 109.4
H32A C32S H32C 109.5
H32B C32S H32C 109.5
N17S C33S C34S 170(6)
N18S C35S C36S 155(6)
C35S C36S H36A 103.5
C35S C36S H36J 107.1
H36A C36S H36J 109.5
C35S C36S H36K 117.5
H36A C36S H36K 109.5
H36J C36S H36K 109.5

loop_
_geom_bond_atom_site_label_1
_geom_bond_atom_site_label_2
_geom_bond_distance
Cd1 N2B 2.332(11)
Cd1 N1B 2.332(11)
Cd1 N2E 2.354(11)
Cd1 N1E 2.365(12)
Cd1 N5I 2.375(11)
Cd1 N6I 2.399(11)
Cd2 N6F 2.337(12)
Cd2 N3E 2.343(12)
Cd2 N4E 2.348(11)
Cd2 N1C 2.348(11)
Cd2 N2C 2.352(11)
Cd2 N5F 2.420(12)
Cd3 N1D 2.330(13)
Cd3 N6G 2.338(11)
Cd3 N3C 2.348(11)
Cd3 N4C 2.355(11)
Cd3 N5G 2.357(12)
Cd3 N2D 2.379(11)
Cd4 N4D 2.303(10)
Cd4 N3D 2.309(11)
Cd4 N4B 2.320(10)
Cd4 N5H 2.389(11)
Cd4 N3B 2.390(11)
Cd4 N6H 2.402(11)
Cd5 N5B 2.343(12)
Cd5 N4H 2.348(10)
Cd5 N3H 2.358(11)
Cd5 N1I 2.366(11)
Cd5 N6B 2.371(11)
Cd5 N2I 2.378(10)
Cd6 N4F 2.301(13)
Cd6 N4I 2.306(12)
Cd6 N3F 2.330(14)
Cd6 N3I 2.331(15)
Cd6 N5E 2.385(14)
Cd6 N6E 2.387(12)
Cd7 N3G 2.304(13)
Cd7 N4G 2.311(12)
Cd7 N5C 2.350(15)
Cd7 N2F 2.349(12)
Cd7 N1F 2.363(15)
Cd7 N6C 2.412(12)
Cd8 N2H 2.310(10)
Cd8 N6D 2.348(10)
Cd8 N1G 2.347(12)
Cd8 N1H 2.355(11)
Cd8 N2G 2.368(11)
Cd8 N5D 2.402(12)
O1B C12B 1.371(11)
O1B C14B 1.443(12)
O2B C26B 1.352(11)
O2B C28B 1.440(11)
O3B C40B 1.356(12)
O3B C42B 1.455(12)
N1B C8B 1.276(12)
N1B C1B 1.413(12)
N2B C13B 1.336(12)
N2B C9B 1.352(12)
N3B C22B 1.276(12)
N3B C15B 1.435(12)
N4B C27B 1.332(12)
N4B C23B 1.367(12)
N5B C36B 1.259(12)
N5B C29B 1.442(13)
N6B C41B 1.288(12)
N6B C37B 1.358(12)
C1B C6B 1.369(14)
C1B C2B 1.371(14)
C2B C3B 1.385(14)
C2B H2B 0.9500
C3B C4B 1.365(15)
C3B H3B 0.9500
C4B C5B 1.361(15)
C4B C7B 1.520(15)
C5B C6B 1.425(14)
C5B H5B 0.9500
C6B H6B 0.9500
C7B H7BA 0.9800
C7B H7BB 0.9800
C7B H7BC 0.9800
C8B C9B 1.461(13)
C8B H8B 0.9500
C9B C10B 1.363(13)
C10B C11B 1.383(13)
C10B H10B 0.9500
C11B C12B 1.358(13)
C11B H11B 0.9500
C12B C13B 1.351(13)
C13B H13B 0.9500
C14B C43B 1.521(13)
C14B H14A 0.9900
C14B H14B 0.9900
C15B C16B 1.362(13)
C15B C20B 1.378(13)
C16B C17B 1.361(13)
C16B H16B 0.9500
C17B C18B 1.393(13)
C17B H17B 0.9500
C18B C19B 1.345(13)
C18B C21B 1.535(14)
C19B C20B 1.431(13)
C19B H19B 0.9500
C20B H20B 0.9500
C21B H21A 0.9800
C21B H21B 0.9800
C21B H21C 0.9800
C22B C23B 1.471(13)
C22B H22B 0.9500
C23B C24B 1.349(12)
C24B C25B 1.394(13)
C24B H24B 0.9500
C25B C26B 1.392(13)
C25B H25B 0.9500
C26B C27B 1.406(13)
C27B H27B 0.9500
C28B C43B 1.543(13)
C28B H28A 0.9900
C28B H28B 0.9900
C29B C34B 1.362(14)
C29B C30B 1.365(14)
C30B C31B 1.376(15)
C30B H30B 0.9500
C31B C32B 1.376(16)
C31B H31B 0.9500
C32B C33B 1.335(16)
C32B C35B 1.532(16)
C33B C34B 1.391(14)
C33B H33B 0.9500
C34B H34B 0.9500
C35B H35A 0.9800
C35B H35B 0.9800
C35B H35C 0.9800
C36B C37B 1.462(13)
C36B H36B 0.9500
C37B C38B 1.370(13)
C38B C39B 1.396(13)
C38B H38B 0.9500
C39B C40B 1.354(13)
C39B H39B 0.9500
C40B C41B 1.399(13)
C41B H41B 0.9500
C42B C43B 1.512(13)
C42B H42A 0.9900
C42B H42B 0.9900
C43B C44B 1.557(13)
C44B H44A 0.9800
C44B H44B 0.9800
C44B H44C 0.9800
O1C C12C 1.380(11)
O1C C14C 1.437(12)
O2C C26C 1.336(11)
O2C C28C 1.450(12)
O3C C40C 1.364(12)
O3C C42C 1.456(12)
N1C C8C 1.293(12)
N1C C1C 1.409(12)
N2C C13C 1.334(12)
N2C C9C 1.353(12)
N3C C22C 1.282(12)
N3C C15C 1.427(12)
N4C C27C 1.332(12)
N4C C23C 1.351(12)
N5C C36C 1.259(13)
N5C C29C 1.439(13)
N6C C41C 1.295(12)
N6C C37C 1.346(13)
C1C C6C 1.357(13)
C1C C2C 1.368(13)
C2C C3C 1.393(14)
C2C H2C 0.9500
C3C C4C 1.366(14)
C3C H3C 0.9500
C4C C5C 1.376(14)
C4C C7C 1.507(14)
C5C C6C 1.429(14)
C5C H5C 0.9500
C6C H6C 0.9500
C7C H7CA 0.9800
C7C H7CB 0.9800
C7C H7CC 0.9800
C8C C9C 1.451(13)
C8C H8C 0.9500
C9C C10C 1.373(13)
C10C C11C 1.367(13)
C10C H10C 0.9500
C11C C12C 1.360(13)
C11C H11C 0.9500
C12C C13C 1.361(13)
C13C H13C 0.9500
C14C C43C 1.542(13)
C14C H14C 0.9900
C14C H14D 0.9900
C15C C16C 1.359(13)
C15C C20C 1.386(13)
C16C C17C 1.372(13)
C16C H16C 0.9500
C17C C18C 1.382(14)
C17C H17C 0.9500
C18C C19C 1.352(14)
C18C C21C 1.560(14)
C19C C20C 1.421(13)
C19C H19C 0.9500
C20C H20C 0.9500
C21C H21D 0.9800
C21C H21E 0.9800
C21C H21F 0.9800
C22C C23C 1.466(13)
C22C H22C 0.9500
C23C C24C 1.356(13)
C24C C25C 1.397(13)
C24C H24C 0.9500
C25C C26C 1.393(13)
C25C H25C 0.9500
C26C C27C 1.395(13)
C27C H27C 0.9500
C28C C43C 1.524(13)
C28C H28C 0.9900
C28C H28D 0.9900
C29C C34C 1.359(15)
C29C C30C 1.369(15)
C30C C31C 1.361(15)
C30C H30C 0.9500
C31C C32C 1.363(16)
C31C H31C 0.9500
C32C C33C 1.334(16)
C32C C35C 1.553(16)
C33C C34C 1.402(15)
C33C H33C 0.9500
C34C H34C 0.9500
C35C H35D 0.9800
C35C H35E 0.9800
C35C H35F 0.9800
C36C C37C 1.486(14)
C36C H36C 0.9500
C37C C38C 1.366(13)
C38C C39C 1.406(13)
C38C H38C 0.9500
C39C C40C 1.360(13)
C39C H39C 0.9500
C40C C41C 1.415(13)
C41C H41C 0.9500
C42C C43C 1.536(13)
C42C H42C 0.9900
C42C H42D 0.9900
C43C C44C 1.560(13)
C44C H44D 0.9800
C44C H44E 0.9800
C44C H44F 0.9800
O1D C12D 1.387(12)
O1D C14D 1.434(12)
O2D C26D 1.344(11)
O2D C28D 1.440(11)
O3D C40D 1.367(12)
O3D C42D 1.439(11)
N1D C8D 1.269(13)
N1D C1D 1.415(13)
N2D C13D 1.332(12)
N2D C9D 1.340(13)
N3D C22D 1.282(12)
N3D C15D 1.465(12)
N4D C27D 1.315(11)
N4D C23D 1.373(12)
N5D C36D 1.258(12)
N5D C29D 1.429(13)
N6D C41D 1.293(11)
N6D C37D 1.358(12)
C1D C6D 1.355(15)
C1D C2D 1.384(14)
C2D C3D 1.397(14)
C2D H2D 0.9500
C3D C4D 1.373(16)
C3D H3D 0.9500
C4D C5D 1.374(16)
C4D C7D 1.515(15)
C5D C6D 1.426(15)
C5D H5D 0.9500
C6D H6D 0.9500
C7D H7DA 0.9800
C7D H7DB 0.9800
C7D H7DC 0.9800
C8D C9D 1.449(14)
C8D H8D 0.9500
C9D C10D 1.374(14)
C10D C11D 1.369(14)
C10D H10D 0.9500
C11D C12D 1.362(14)
C11D H11D 0.9500
C12D C13D 1.346(13)
C13D H13D 0.9500
C14D C43D 1.532(13)
C14D H14E 0.9900
C14D H14F 0.9900
C15D C16D 1.355(13)
C15D C20D 1.382(13)
C16D C17D 1.379(13)
C16D H16D 0.9500
C17D C18D 1.391(14)
C17D H17D 0.9500
C18D C19D 1.340(14)
C18D C21D 1.550(14)
C19D C20D 1.432(13)
C19D H19D 0.9500
C20D H20D 0.9500
C21D H21G 0.9800
C21D H21H 0.9800
C21D H21I 0.9800
C22D C23D 1.474(13)
C22D H22D 0.9500
C23D C24D 1.364(12)
C24D C25D 1.397(13)
C24D H24D 0.9500
C25D C26D 1.402(12)
C25D H25D 0.9500
C26D C27D 1.408(12)
C27D H27D 0.9500
C28D C43D 1.531(13)
C28D H28E 0.9900
C28D H28F 0.9900
C29D C34D 1.362(14)
C29D C30D 1.381(15)
C30D C31D 1.406(15)
C30D H30D 0.9500
C31D C32D 1.384(16)
C31D H31D 0.9500
C32D C33D 1.343(16)
C32D C35D 1.550(16)
C33D C34D 1.396(15)
C33D H33D 0.9500
C34D H34D 0.9500
C35D H35G 0.9800
C35D H35H 0.9800
C35D H35I 0.9800
C36D C37D 1.471(13)
C36D H36D 0.9500
C37D C38D 1.353(13)
C38D C39D 1.387(13)
C38D H38D 0.9500
C39D C40D 1.360(13)
C39D H39D 0.9500
C40D C41D 1.411(13)
C41D H41D 0.9500
C42D C43D 1.520(13)
C42D H42E 0.9900
C42D H42F 0.9900
C43D C44D 1.551(13)
C44D H44G 0.9800
C44D H44H 0.9800
C44D H44I 0.9800
O1E C12E 1.369(12)
O1E C14E 1.446(12)
O2E C26E 1.339(11)
O2E C28E 1.455(12)
O3E C40E 1.354(12)
O3E C42E 1.450(12)
N1E C8E 1.290(12)
N1E C1E 1.412(12)
N2E C13E 1.336(12)
N2E C9E 1.362(12)
N3E C22E 1.289(12)
N3E C15E 1.448(13)
N4E C27E 1.326(12)
N4E C23E 1.376(12)
N5E C36E 1.245(13)
N5E C29E 1.440(14)
N6E C41E 1.284(12)
N6E C37E 1.348(13)
C1E C6E 1.364(14)
C1E C2E 1.384(14)
C2E C3E 1.383(14)
C2E H2E 0.9500
C3E C4E 1.366(14)
C3E H3E 0.9500
C4E C5E 1.378(14)
C4E C7E 1.516(14)
C5E C6E 1.414(14)
C5E H5E 0.9500
C6E H6E 0.9500
C7E H7EA 0.9800
C7E H7EB 0.9800
C7E H7EC 0.9800
C8E C9E 1.448(13)
C8E H8E 0.9500
C9E C10E 1.383(13)
C10E C11E 1.369(13)
C10E H10E 0.9500
C11E C12E 1.366(13)
C11E H11E 0.9500
C12E C13E 1.362(13)
C13E H13E 0.9500
C14E C43E 1.522(13)
C14E H14G 0.9900
C14E H14H 0.9900
C15E C16E 1.362(14)
C15E C20E 1.396(15)
C16E C17E 1.381(14)
C16E H16E 0.9500
C17E C18E 1.390(15)
C17E H17E 0.9500
C18E C19E 1.343(15)
C18E C21E 1.549(15)
C19E C20E 1.424(15)
C19E H19E 0.9500
C20E H20E 0.9500
C21E H21J 0.9800
C21E H21K 0.9800
C21E H21L 0.9800
C22E C23E 1.464(13)
C22E H22E 0.9500
C23E C24E 1.371(13)
C24E C25E 1.388(13)
C24E H24E 0.9500
C25E C26E 1.395(13)
C25E H25E 0.9500
C26E C27E 1.400(13)
C27E H27E 0.9500
C28E C43E 1.525(13)
C28E H28G 0.9900
C28E H28H 0.9900
C29E C34E 1.361(15)
C29E C30E 1.366(16)
C30E C31E 1.382(16)
C30E H30E 0.9500
C31E C32E 1.397(17)
C31E H31E 0.9500
C32E C33E 1.350(17)
C32E C35E 1.543(16)
C33E C34E 1.396(15)
C33E H33E 0.9500
C34E H34E 0.9500
C35E H35J 0.9800
C35E H35K 0.9800
C35E H35L 0.9800
C36E C37E 1.475(14)
C36E H36E 0.9500
C37E C38E 1.360(13)
C38E C39E 1.382(13)
C38E H38E 0.9500
C39E C40E 1.356(13)
C39E H39E 0.9500
C40E C41E 1.416(13)
C41E H41E 0.9500
C42E C43E 1.531(13)
C42E H42G 0.9900
C42E H42H 0.9900
C43E C44E 1.570(13)
C44E H44J 0.9800
C44E H44K 0.9800
C44E H44L 0.9800
O1F C12F 1.375(12)
O1F C14F 1.449(12)
O2F C26F 1.332(12)
O2F C28F 1.438(12)
O3F C40F 1.355(12)
O3F C42F 1.455(12)
N1F C8F 1.288(13)
N1F C1F 1.420(14)
N2F C13F 1.334(12)
N2F C9F 1.351(13)
N3F C22F 1.284(14)
N3F C15F 1.453(13)
N4F C27F 1.340(12)
N4F C23F 1.375(13)
N5F C36F 1.232(12)
N5F C29F 1.434(12)
N6F C41F 1.291(12)
N6F C37F 1.362(12)
C1F C6F 1.362(15)
C1F C2F 1.365(15)
C2F C3F 1.391(15)
C2F H2F 0.9500
C3F C4F 1.372(16)
C3F H3F 0.9500
C4F C5F 1.377(16)
C4F C7F 1.524(16)
C5F C6F 1.445(15)
C5F H5F 0.9500
C6F H6F 0.9500
C7F H7FA 0.9800
C7F H7FB 0.9800
C7F H7FC 0.9800
C8F C9F 1.454(14)
C8F H8F 0.9500
C9F C10F 1.360(14)
C10F C11F 1.367(14)
C10F H10F 0.9500
C11F C12F 1.358(13)
C11F H11F 0.9500
C12F C13F 1.360(13)
C13F H13F 0.9500
C14F C43F 1.514(13)
C14F H14I 0.9900
C14F H14J 0.9900
C15F C16F 1.355(14)
C15F C20F 1.391(15)
C16F C17F 1.377(14)
C16F H16F 0.9500
C17F C18F 1.392(15)
C17F H17F 0.9500
C18F C19F 1.330(15)
C18F C21F 1.550(15)
C19F C20F 1.434(14)
C19F H19F 0.9500
C20F H20F 0.9500
C21F H21M 0.9800
C21F H21N 0.9800
C21F H21O 0.9800
C22F C23F 1.460(14)
C22F H22F 0.9500
C23F C24F 1.364(14)
C24F C25F 1.405(13)
C24F H24F 0.9500
C25F C26F 1.377(13)
C25F H25F 0.9500
C26F C27F 1.407(14)
C27F H27F 0.9500
C28F C43F 1.526(13)
C28F H28I 0.9900
C28F H28J 0.9900
C29F C30F 1.366(14)
C29F C34F 1.370(13)
C30F C31F 1.361(14)
C30F H30F 0.9500
C31F C32F 1.393(15)
C31F H31F 0.9500
C32F C33F 1.345(14)
C32F C35F 1.522(14)
C33F C34F 1.399(14)
C33F H33F 0.9500
C34F H34F 0.9500
C35F H35M 0.9800
C35F H35N 0.9800
C35F H35O 0.9800
C36F C37F 1.469(13)
C36F H36F 0.9500
C37F C38F 1.367(13)
C38F C39F 1.391(13)
C38F H38F 0.9500
C39F C40F 1.352(13)
C39F H39F 0.9500
C40F C41F 1.395(13)
C41F H41F 0.9500
C42F C43F 1.518(13)
C42F H42I 0.9900
C42F H42J 0.9900
C43F C44F 1.543(14)
C44F H44M 0.9800
C44F H44N 0.9800
C44F H44O 0.9800
O1G C12G 1.370(12)
O1G C14G 1.434(12)
O2G C26G 1.342(12)
O2G C28G 1.452(12)
O3G C40G 1.354(12)
O3G C42G 1.453(12)
N1G C8G 1.270(12)
N1G C1G 1.420(12)
N2G C13G 1.317(12)
N2G C9G 1.343(12)
N3G C22G 1.278(13)
N3G C15G 1.456(13)
N4G C27G 1.325(12)
N4G C23G 1.384(13)
N5G C36G 1.262(12)
N5G C29G 1.432(13)
N6G C41G 1.289(12)
N6G C37G 1.348(12)
C1G C6G 1.373(13)
C1G C2G 1.377(13)
C2G C3G 1.396(13)
C2G H2G 0.9500
C3G C4G 1.360(14)
C3G H3G 0.9500
C4G C5G 1.381(14)
C4G C7G 1.519(14)
C5G C6G 1.417(14)
C5G H5G 0.9500
C6G H6G 0.9500
C7G H7GA 0.9800
C7G H7GB 0.9800
C7G H7GC 0.9800
C8G C9G 1.461(13)
C8G H8G 0.9500
C9G C10G 1.356(13)
C10G C11G 1.375(13)
C10G H10G 0.9500
C11G C12G 1.377(13)
C11G H11G 0.9500
C12G C13G 1.348(13)
C13G H13G 0.9500
C14G C43G 1.553(13)
C14G H14K 0.9900
C14G H14L 0.9900
C15G C16G 1.362(14)
C15G C20G 1.402(14)
C16G C17G 1.384(14)
C16G H16G 0.9500
C17G C18G 1.374(15)
C17G H17G 0.9500
C18G C19G 1.346(15)
C18G C21G 1.550(14)
C19G C20G 1.432(14)
C19G H19G 0.9500
C20G H20G 0.9500
C21G H21P 0.9800
C21G H21Q 0.9800
C21G H21R 0.9800
C22G C23G 1.458(13)
C22G H22G 0.9500
C23G C24G 1.366(13)
C24G C25G 1.389(13)
C24G H24G 0.9500
C25G C26G 1.412(13)
C25G H25G 0.9500
C26G C27G 1.401(13)
C27G H27G 0.9500
C28G C43G 1.530(13)
C28G H28K 0.9900
C28G H28L 0.9900
C29G C34G 1.350(14)
C29G C30G 1.357(14)
C30G C31G 1.382(14)
C30G H30G 0.9500
C31G C32G 1.388(15)
C31G H31G 0.9500
C32G C33G 1.330(15)
C32G C35G 1.540(15)
C33G C34G 1.384(14)
C33G H33G 0.9500
C34G H34G 0.9500
C35G H35P 0.9800
C35G H35Q 0.9800
C35G H35R 0.9800
C36G C37G 1.467(13)
C36G H36G 0.9500
C37G C38G 1.368(13)
C38G C39G 1.380(13)
C38G H38G 0.9500
C39G C40G 1.362(13)
C39G H39G 0.9500
C40G C41G 1.397(13)
C41G H41G 0.9500
C42G C43G 1.505(13)
C42G H42K 0.9900
C42G H42L 0.9900
C43G C44G 1.566(13)
C44G H44P 0.9800
C44G H44Q 0.9800
C44G H44R 0.9800
O1H C12H 1.378(11)
O1H C14H 1.430(11)
O2H C26H 1.337(12)
O2H C28H 1.459(11)
O3H C40H 1.361(11)
O3H C42H 1.463(12)
N1H C8H 1.275(12)
N1H C1H 1.426(12)
N2H C13H 1.327(12)
N2H C9H 1.360(12)
N3H C22H 1.274(12)
N3H C15H 1.453(13)
N4H C27H 1.319(12)
N4H C23H 1.380(12)
N5H C36H 1.253(12)
N5H C29H 1.436(12)
N6H C41H 1.297(12)
N6H C37H 1.352(12)
C1H C6H 1.356(13)
C1H C2H 1.379(13)
C2H C3H 1.394(13)
C2H H2H 0.9500
C3H C4H 1.361(14)
C3H H3H 0.9500
C4H C5H 1.379(14)
C4H C7H 1.516(14)
C5H C6H 1.426(13)
C5H H5H 0.9500
C6H H6H 0.9500
C7H H7HA 0.9800
C7H H7HB 0.9800
C7H H7HC 0.9800
C8H C9H 1.451(13)
C8H H8H 0.9500
C9H C10H 1.371(13)
C10H C11H 1.379(13)
C10H H10H 0.9500
C11H C12H 1.368(13)
C11H H11H 0.9500
C12H C13H 1.357(13)
C13H H13H 0.9500
C14H C43H 1.521(12)
C14H H14M 0.9900
C14H H14N 0.9900
C15H C16H 1.369(14)
C15H C20H 1.375(14)
C16H C17H 1.378(14)
C16H H16H 0.9500
C17H C18H 1.398(15)
C17H H17H 0.9500
C18H C19H 1.342(14)
C18H C21H 1.546(14)
C19H C20H 1.437(14)
C19H H19H 0.9500
C20H H20H 0.9500
C21H H21S 0.9800
C21H H21T 0.9800
C21H H21U 0.9800
C22H C23H 1.472(13)
C22H H22H 0.9500
C23H C24H 1.362(13)
C24H C25H 1.387(13)
C24H H24H 0.9500
C25H C26H 1.386(13)
C25H H25H 0.9500
C26H C27H 1.399(13)
C27H H27H 0.9500
C28H C43H 1.515(13)
C28H H28M 0.9900
C28H H28N 0.9900
C29H C34H 1.361(13)
C29H C30H 1.363(13)
C30H C31H 1.367(14)
C30H H30H 0.9500
C31H C32H 1.388(15)
C31H H31H 0.9500
C32H C33H 1.339(14)
C32H C35H 1.556(15)
C33H C34H 1.396(14)
C33H H33H 0.9500
C34H H34H 0.9500
C35H H35S 0.9800
C35H H35T 0.9800
C35H H35U 0.9800
C36H C37H 1.477(13)
C36H H36H 0.9500
C37H C38H 1.351(13)
C38H C39H 1.397(14)
C38H H38H 0.9500
C39H C40H 1.372(13)
C39H H39H 0.9500
C40H C41H 1.390(13)
C41H H41H 0.9500
C42H C43H 1.537(13)
C42H H42M 0.9900
C42H H42N 0.9900
C43H C44H 1.539(13)
C44H H44S 0.9800
C44H H44T 0.9800
C44H H44U 0.9800
O1I C12I 1.378(11)
O1I C14I 1.456(12)
O2I C26I 1.333(12)
O2I C28I 1.448(12)
O3I C40I 1.358(11)
O3I C42I 1.434(11)
N1I C8I 1.284(12)
N1I C1I 1.419(12)
N2I C13I 1.325(12)
N2I C9I 1.356(12)
N3I C22I 1.278(13)
N3I C15I 1.447(13)
N4I C27I 1.330(12)
N4I C23I 1.378(13)
N5I C36I 1.266(12)
N5I C29I 1.452(13)
N6I C41I 1.302(12)
N6I C37I 1.358(12)
C1I C6I 1.338(13)
C1I C2I 1.361(13)
C2I C3I 1.387(14)
C2I H2I 0.9500
C3I C4I 1.382(14)
C3I H3I 0.9500
C4I C5I 1.373(14)
C4I C7I 1.505(14)
C5I C6I 1.431(14)
C5I H5I 0.9500
C6I H6I 0.9500
C7I H7IA 0.9800
C7I H7IB 0.9800
C7I H7IC 0.9800
C8I C9I 1.450(13)
C8I H8I 0.9500
C9I C10I 1.368(13)
C10I C11I 1.389(13)
C10I H10I 0.9500
C11I C12I 1.372(13)
C11I H11I 0.9500
C12I C13I 1.360(12)
C13I H13I 0.9500
C14I C43I 1.523(13)
C14I H14O 0.9900
C14I H14P 0.9900
C15I C16I 1.358(15)
C15I C20I 1.398(15)
C16I C17I 1.368(15)
C16I H16I 0.9500
C17I C18I 1.379(16)
C17I H17I 0.9500
C18I C19I 1.342(16)
C18I C21I 1.542(15)
C19I C20I 1.432(15)
C19I H19I 0.9500
C20I H20I 0.9500
C21I H21V 0.9800
C21I H21W 0.9800
C21I H21X 0.9800
C22I C23I 1.466(13)
C22I H22I 0.9500
C23I C24I 1.372(13)
C24I C25I 1.386(13)
C24I H24I 0.9500
C25I C26I 1.400(13)
C25I H25I 0.9500
C26I C27I 1.412(13)
C27I H27I 0.9500
C28I C43I 1.518(13)
C28I H28O 0.9900
C28I H28P 0.9900
C29I C34I 1.361(14)
C29I C30I 1.363(15)
C30I C31I 1.367(14)
C30I H30I 0.9500
C31I C32I 1.383(16)
C31I H31I 0.9500
C32I C33I 1.333(16)
C32I C35I 1.556(15)
C33I C34I 1.405(15)
C33I H33I 0.9500
C34I H34I 0.9500
C35I H35V 0.9800
C35I H35W 0.9800
C35I H35X 0.9800
C36I C37I 1.462(13)
C36I H36I 0.9500
C37I C38I 1.321(13)
C38I C39I 1.407(13)
C38I H38I 0.9500
C39I C40I 1.365(13)
C39I H39I 0.9500
C40I C41I 1.405(13)
C41I H41I 0.9500
C42I C43I 1.531(13)
C42I H42O 0.9900
C42I H42P 0.9900
C43I C44I 1.558(13)
C44I H44V 0.9800
C44I H44W 0.9800
C44I H44X 0.9800
S1 O1 1.40(2)
S1 O3 1.416(19)
S1 O2 1.422(17)
S1 C101 1.98(2)
C101 F1 1.306(18)
C101 F2 1.316(18)
C101 F3 1.323(19)
S2 O6 1.428(18)
S2 O4 1.431(19)
S2 O5 1.440(18)
S2 C102 2.06(2)
C102 F6 1.313(19)
C102 F4 1.322(19)
C102 F5 1.33(2)
S2' O5' 1.39(2)
S2' O6' 1.422(19)
S2' O4' 1.44(2)
S2' C202 2.08(2)
C202 F5' 1.324(19)
C202 F4' 1.325(19)
C202 F6' 1.331(19)
S3 O7 1.43(2)
S3 O9 1.43(2)
S3 O8 1.46(2)
S3 C103 2.08(2)
C103 F7 1.278(19)
C103 F8 1.291(19)
C103 F9 1.323(19)
S3' O7' 1.40(2)
S3' O8' 1.42(2)
S3' O9' 1.49(2)
S3' C203 2.01(2)
C203 F8' 1.300(19)
C203 F9' 1.330(19)
C203 F7' 1.329(19)
S4 O12 1.42(2)
S4 O10 1.460(19)
S4 O11 1.48(2)
S4 C104 1.98(2)
C104 F12 1.308(19)
C104 F11 1.307(19)
C104 F10 1.327(19)
N19S C37S 1.144(17)
C37S C38S 1.466(17)
S5 O14 1.434(14)
S5 O15 1.443(14)
S5 O13 1.460(16)
S5 C105 2.017(19)
C105 F14 1.298(17)
C105 F15 1.308(17)
C105 F13 1.320(17)
S6 O17 1.430(11)
S6 O18 1.432(11)
S6 O16 1.453(12)
S6 C106 1.946(16)
C106 F16 1.290(15)
C106 F17 1.298(16)
C106 F18 1.305(16)
S7 O21 1.32(2)
S7 O19 1.43(2)
S7 O20 1.49(2)
S7 C107 2.10(2)
C107 F21 1.294(18)
C107 F19 1.311(18)
C107 F20 1.314(18)
S7' O20' 1.40(3)
S7' O21' 1.40(3)
S7' O19' 1.45(3)
S7' C207 2.09(4)
C207 F19' 1.30(2)
C207 F21' 1.32(2)
C207 F20' 1.33(2)
S8 O24 1.394(18)
S8 O23 1.430(19)
S8 O22 1.433(19)
S8 C108 2.02(2)
F22 C108 1.329(19)
C108 F24 1.293(19)
C108 F23 1.310(19)
S8' O23' 1.28(2)
S8' O24' 1.46(2)
S8' O22' 1.57(2)
S8' C208 2.03(2)
C208 F22' 1.293(19)
C208 F23' 1.335(19)
C208 F24' 1.340(19)
S9 O25 1.408(19)
S9 O26 1.460(19)
S9 O27 1.470(19)
S9 C109 1.97(2)
C109 F27 1.299(18)
C109 F25 1.306(18)
C109 F26 1.324(18)
S9' O26' 1.41(2)
S9' O27' 1.44(2)
S9' O25' 1.44(3)
S9' C209 2.04(2)
C209 F26' 1.295(19)
C209 F25' 1.311(19)
C209 F27' 1.32(2)
S10 O30 1.389(12)
S10 O29 1.440(13)
S10 O28 1.465(15)
S10 C110 1.924(17)
C110 F29 1.287(16)
C110 F28 1.307(16)
C110 F30 1.328(16)
S11 O31 1.403(19)
S11 O32 1.402(17)
S11 O33 1.495(18)
S11 C111 1.99(2)
C111 F32 1.292(18)
C111 F33 1.310(18)
C111 F31 1.339(18)
S12 O36 1.342(19)
S12 O35 1.426(19)
S12 O34 1.44(2)
S12 C112 2.04(2)
C112 F36 1.305(19)
C112 F35 1.313(19)
C112 F34 1.313(19)
S14 O41 1.35(2)
S14 O42 1.45(2)
S14 O40 1.47(2)
S14 C114 2.03(2)
C114 F42 1.31(2)
C114 F40 1.32(2)
C114 F41 1.32(2)
S15 O45 1.28(2)
S15 O44 1.47(2)
S15 O43 1.52(2)
S15 C115 1.97(2)
C115 F44 1.303(19)
C115 F45 1.314(19)
C115 F43 1.319(19)
S15' O44' 1.39(2)
S15' O45' 1.42(2)
S15' O43' 1.44(3)
S15' C215 2.03(2)
C215 F43' 1.293(19)
C215 F45' 1.31(2)
C215 F44' 1.32(2)
S16 O46 1.37(2)
S16 O47 1.39(2)
S16 O48 1.54(2)
S16 C116 2.00(2)
C116 F48 1.307(19)
C116 F46 1.316(19)
C116 F47 1.333(19)
S17 O49 1.38(2)
S17 O50 1.45(2)
S17 O51 1.48(2)
S17 C117 2.00(2)
C117 F49 1.311(19)
C117 F50 1.33(2)
C117 F51 1.34(2)
S18 O54 1.42(2)
S18 O53 1.42(3)
S18 O52 1.42(3)
S18 C118 2.00(2)
C118 F52 1.302(19)
C118 F54 1.312(19)
C118 F53 1.34(2)
N1S C1S 1.183(16)
C1S C2S 1.444(16)
C2S H2S1 0.9800
C2S H2S2 0.9800
C2S H2S3 0.9800
N2S C3S 1.128(14)
C3S C4S 1.452(15)
C4S H4SA 0.9800
C4S H4SB 0.9800
C4S H4SC 0.9800
N3S C5S 1.175(17)
C5S C6S 1.444(17)
N3A C5A 1.19(3)
C5A C6A 1.46(3)
N4S C7S 1.158(16)
C7S C8S 1.455(16)
C8S H8S1 0.9800
C8S H8S2 0.9800
C8S H8S3 0.9800
N5S C9S 1.170(16)
C9S C10S 1.453(16)
C10S H10A 0.9601
C10S H10J 0.9600
C10S H10K 0.9600
N6S C11S 1.177(18)
C11S C12S 1.436(18)
C12S H12A 0.9800
C12S H12B 0.9800
C12S H12C 0.9800
N7S C13S 1.129(14)
C13S C14S 1.470(15)
C14S H14Q 0.9800
C14S H14R 0.9800
C14S H14S 0.9800
N8S C15S 1.225(15)
C15S C16S 1.368(15)
N9S C17S 1.167(17)
C17S C18S 1.462(17)
C18S H18A 0.9600
C18S H18B 0.9600
C18S H18C 0.9601
N10S C19S 1.190(19)
C19S C20S 1.449(19)
C20S H20A 0.9800
C20S H20J 0.9800
C20S H20K 0.9800
N11S C21S 1.149(17)
C21S C22S 1.487(17)
C22S H22A 0.9800
C22S H22J 0.9800
C22S H22K 0.9800
N12S C23S 1.158(15)
C23S C24S 1.442(15)
C24S H24A 0.9800
C24S H24J 0.9800
C24S H24K 0.9800
N13S C25S 1.164(17)
C25S C26S 1.445(17)
C26S H26A 0.9800
C26S H26B 0.9800
C26S H26C 0.9800
N14S C27S 1.200(16)
N14S C28A 1.54(6)
C27S C28S 1.457(17)
C28S H28X 0.9800
C28S H28Y 0.9800
C28S H28Z 0.9800
C27A C28A 1.43(7)
C27A H27A 0.9800
C27A H27J 0.9800
C27A H27K 0.9800
N15S C29S 1.153(15)
C29S C30S 1.459(15)
C30S H30A 0.9800
C30S H30J 0.9800
C30S H30K 0.9800
N16S C31S 1.169(16)
C31S C32S 1.455(17)
C32S H32A 0.9600
C32S H32B 0.9601
C32S H32C 0.9600
N17S C33S 1.157(18)
C33S C34S 1.466(18)
N18S C35S 1.18(2)
C35S C36S 1.47(2)
C36S H36A 0.9599
C36S H36J 0.9600
C36S H36K 0.9601

loop_
_geom_torsion_atom_site_label_1
_geom_torsion_atom_site_label_2
_geom_torsion_atom_site_label_3
_geom_torsion_atom_site_label_4
_geom_torsion
C8B N1B C1B C6B -138.5(18)
Cd1 N1B C1B C6B 48(2)
C8B N1B C1B C2B 46(2)
Cd1 N1B C1B C2B -128.0(15)
C6B C1B C2B C3B 6(3)
N1B C1B C2B C3B -177.7(16)
C1B C2B C3B C4B -8(3)
C2B C3B C4B C5B 8(3)
C2B C3B C4B C7B -167.6(19)
C3B C4B C5B C6B -6(3)
C7B C4B C5B C6B 168.7(18)
C2B C1B C6B C5B -5(3)
N1B C1B C6B C5B 178.7(15)
C4B C5B C6B C1B 5(3)
C1B N1B C8B C9B -175.0(15)
Cd1 N1B C8B C9B -1(2)
C13B N2B C9B C10B 1(3)
Cd1 N2B C9B C10B 175.9(15)
C13B N2B C9B C8B -175.8(15)
Cd1 N2B C9B C8B -1.2(19)
N1B C8B C9B N2B 1(3)
N1B C8B C9B C10B -175.8(19)
N2B C9B C10B C11B -1(3)
C8B C9B C10B C11B 176.3(18)
C9B C10B C11B C12B 0(3)
C10B C11B C12B C13B 0(3)
C10B C11B C12B O1B -173.2(17)
C14B O1B C12B C13B -176.6(15)
C14B O1B C12B C11B -3(2)
C9B N2B C13B C12B -1(2)
Cd1 N2B C13B C12B -174.7(13)
C11B C12B C13B N2B 0(3)
O1B C12B C13B N2B 174.3(14)
C12B O1B C14B C43B -175.2(13)
C22B N3B C15B C16B 152.8(15)
Cd4 N3B C15B C16B -40.0(19)
C22B N3B C15B C20B -32(2)
Cd4 N3B C15B C20B 135.4(12)
C20B C15B C16B C17B -1(3)
N3B C15B C16B C17B 174.2(15)
C15B C16B C17B C18B 0(3)
C16B C17B C18B C19B 2(3)
C16B C17B C18B C21B -179.9(17)
C17B C18B C19B C20B -4(3)
C21B C18B C19B C20B 178.2(15)
C16B C15B C20B C19B 0(2)
N3B C15B C20B C19B -175.6(14)
C18B C19B C20B C15B 3(2)
C15B N3B C22B C23B -179.8(13)
Cd4 N3B C22B C23B 11.3(18)
C27B N4B C23B C24B 3(2)
Cd4 N4B C23B C24B 168.0(12)
C27B N4B C23B C22B 178.1(13)
Cd4 N4B C23B C22B -16.9(16)
N3B C22B C23B C24B 178.6(15)
N3B C22B C23B N4B 3(2)
N4B C23B C24B C25B -6(3)
C22B C23B C24B C25B 179.1(15)
C23B C24B C25B C26B 5(3)
C28B O2B C26B C25B 0(2)
C28B O2B C26B C27B 179.0(13)
C24B C25B C26B O2B 177.3(16)
C24B C25B C26B C27B -1(2)
C23B N4B C27B C26B 1(2)
Cd4 N4B C27B C26B -162.1(12)
O2B C26B C27B N4B 179.8(14)
C25B C26B C27B N4B -1(3)
C26B O2B C28B C43B 178.8(12)
C36B N5B C29B C34B -148.6(18)
Cd5 N5B C29B C34B 39(2)
C36B N5B C29B C30B 37(3)
Cd5 N5B C29B C30B -135.6(17)
C34B C29B C30B C31B 4(3)
N5B C29B C30B C31B 178(2)
C29B C30B C31B C32B -2(4)
C30B C31B C32B C33B 0(5)
C30B C31B C32B C35B 179(3)
C31B C32B C33B C34B 0(4)
C35B C32B C33B C34B -179(2)
C30B C29B C34B C33B -4(3)
N5B C29B C34B C33B -178.7(17)
C32B C33B C34B C29B 2(4)
C29B N5B C36B C37B -176.5(15)
Cd5 N5B C36B C37B -3(2)
C41B N6B C37B C38B -2(2)
Cd5 N6B C37B C38B -179.4(14)
C41B N6B C37B C36B -176.1(14)
Cd5 N6B C37B C36B 6.1(18)
N5B C36B C37B N6B -2(3)
N5B C36B C37B C38B -176.6(18)
N6B C37B C38B C39B 1(3)
C36B C37B C38B C39B 174.8(17)
C37B C38B C39B C40B 0(3)
C38B C39B C40B O3B -177.4(16)
C38B C39B C40B C41B 1(3)
C42B O3B C40B C39B -7(2)
C42B O3B C40B C41B 174.0(12)
C37B N6B C41B C40B 3(2)
Cd5 N6B C41B C40B -179.9(11)
C39B C40B C41B N6B -3(2)
O3B C40B C41B N6B 176.2(14)
C40B O3B C42B C43B 177.9(11)
O3B C42B C43B C14B -69.9(13)
O3B C42B C43B C28B 170.2(10)
O3B C42B C43B C44B 51.1(14)
O1B C14B C43B C42B -61.2(14)
O1B C14B C43B C28B 58.3(15)
O1B C14B C43B C44B 175.8(12)
O2B C28B C43B C42B -65.1(14)
O2B C28B C43B C14B 174.5(11)
O2B C28B C43B C44B 56.5(14)
C8C N1C C1C C6C 151.0(15)
Cd2 N1C C1C C6C -40.2(17)
C8C N1C C1C C2C -35(2)
Cd2 N1C C1C C2C 134.0(13)
C6C C1C C2C C3C -4(3)
N1C C1C C2C C3C -177.7(15)
C1C C2C C3C C4C 6(3)
C2C C3C C4C C5C -8(3)
C2C C3C C4C C7C 173.0(17)
C3C C4C C5C C6C 8(3)
C7C C4C C5C C6C -172.6(16)
C2C C1C C6C C5C 4(2)
N1C C1C C6C C5C 178.5(14)
C4C C5C C6C C1C -6(3)
C1C N1C C8C C9C 173.0(13)
Cd2 N1C C8C C9C 3.3(19)
C13C N2C C9C C10C 0(2)
Cd2 N2C C9C C10C 170.3(12)
C13C N2C C9C C8C 177.8(14)
Cd2 N2C C9C C8C -12.4(17)
N1C C8C C9C N2C 6(2)
N1C C8C C9C C10C -176.2(15)
N2C C9C C10C C11C -2(2)
C8C C9C C10C C11C -179.6(14)
C9C C10C C11C C12C 2(2)
C10C C11C C12C C13C 0(3)
C10C C11C C12C O1C 176.8(15)
C14C O1C C12C C13C -174.9(13)
C14C O1C C12C C11C 9(2)
C9C N2C C13C C12C 2(2)
Cd2 N2C C13C C12C -166.3(12)
C11C C12C C13C N2C -2(3)
O1C C12C C13C N2C -179.3(14)
C12C O1C C14C C43C 177.1(12)
C22C N3C C15C C16C 143.4(16)
Cd3 N3C C15C C16C -46.6(17)
C22C N3C C15C C20C -40(2)
Cd3 N3C C15C C20C 130.1(12)
C20C C15C C16C C17C -1(2)
N3C C15C C16C C17C 175.8(13)
C15C C16C C17C C18C 0(2)
C16C C17C C18C C19C 1(2)
C16C C17C C18C C21C 179.9(14)
C17C C18C C19C C20C -1(3)
C21C C18C C19C C20C -179.3(14)
C16C C15C C20C C19C 2(2)
N3C C15C C20C C19C -175.2(13)
C18C C19C C20C C15C -1(2)
C15C N3C C22C C23C 176.0(14)
Cd3 N3C C22C C23C 5(2)
C27C N4C C23C C24C -5(2)
Cd3 N4C C23C C24C 171.0(13)
C27C N4C C23C C22C -178.6(14)
Cd3 N4C C23C C22C -2.2(18)
N3C C22C C23C N4C -2(2)
N3C C22C C23C C24C -175.5(17)
N4C C23C C24C C25C 6(3)
C22C C23C C24C C25C 178.7(16)
C23C C24C C25C C26C -3(3)
C28C O2C C26C C25C 0(2)
C28C O2C C26C C27C -175.2(14)
C24C C25C C26C O2C -174.4(16)
C24C C25C C26C C27C 1(2)
C23C N4C C27C C26C 3(2)
Cd3 N4C C27C C26C -173.3(12)
O2C C26C C27C N4C 175.3(14)
C25C C26C C27C N4C 0(3)
C26C O2C C28C C43C 167.3(12)
C36C N5C C29C C34C -137(2)
Cd7 N5C C29C C34C 62(3)
C36C N5C C29C C30C 42(3)
Cd7 N5C C29C C30C -118(2)
C34C C29C C30C C31C 0(4)
N5C C29C C30C C31C -180(2)
C29C C30C C31C C32C -5(5)
C30C C31C C32C C33C 4(5)
C30C C31C C32C C35C -175(3)
C31C C32C C33C C34C 2(5)
C35C C32C C33C C34C -179(3)
C30C C29C C34C C33C 6(4)
N5C C29C C34C C33C -175(2)
C32C C33C C34C C29C -7(4)
C29C N5C C36C C37C -175.0(16)
Cd7 N5C C36C C37C -13(2)
C41C N6C C37C C38C 13(2)
Cd7 N6C C37C C38C -168.6(14)
C41C N6C C37C C36C -177.6(15)
Cd7 N6C C37C C36C 0.4(19)
N5C C36C C37C N6C 9(3)
N5C C36C C37C C38C 178.0(18)
N6C C37C C38C C39C -12(3)
C36C C37C C38C C39C 179.0(16)
C37C C38C C39C C40C 5(3)
C38C C39C C40C O3C 179.1(15)
C38C C39C C40C C41C 0(2)
C42C O3C C40C C39C -2(2)
C42C O3C C40C C41C 177.5(13)
C37C N6C C41C C40C -8(2)
Cd7 N6C C41C C40C 174.1(11)
C39C C40C C41C N6C 2(2)
O3C C40C C41C N6C -177.5(14)
C40C O3C C42C C43C -174.6(12)
O2C C28C C43C C42C -56.8(15)
O2C C28C C43C C14C 62.0(15)
O2C C28C C43C C44C -177.2(12)
O3C C42C C43C C28C -62.9(15)
O3C C42C C43C C14C 177.2(11)
O3C C42C C43C C44C 55.8(14)
O1C C14C C43C C28C 176.6(11)
O1C C14C C43C C42C -62.2(14)
O1C C14C C43C C44C 58.3(14)
C8D N1D C1D C6D 19(3)
Cd3 N1D C1D C6D -158.4(19)
C8D N1D C1D C2D -158(2)
Cd3 N1D C1D C2D 25(3)
C6D C1D C2D C3D 9(4)
N1D C1D C2D C3D -174(2)
C1D C2D C3D C4D -1(4)
C2D C3D C4D C5D -4(4)
C2D C3D C4D C7D -176(2)
C3D C4D C5D C6D 1(4)
C7D C4D C5D C6D 173(3)
C2D C1D C6D C5D -12(4)
N1D C1D C6D C5D 171(2)
C4D C5D C6D C1D 7(4)
C1D N1D C8D C9D -167.7(19)
Cd3 N1D C8D C9D 10(3)
C13D N2D C9D C10D -7(3)
Cd3 N2D C9D C10D 153.9(18)
C13D N2D C9D C8D 178.7(17)
Cd3 N2D C9D C8D -21(2)
N1D C8D C9D N2D 8(3)
N1D C8D C9D C10D -166(2)
N2D C9D C10D C11D 5(4)
C8D C9D C10D C11D -180(2)
C9D C10D C11D C12D 3(4)
C10D C11D C12D C13D -10(3)
C10D C11D C12D O1D 174(2)
C14D O1D C12D C13D -171.3(14)
C14D O1D C12D C11D 5(3)
C9D N2D C13D C12D -1(2)
Cd3 N2D C13D C12D -157.7(13)
C11D C12D C13D N2D 10(3)
O1D C12D C13D N2D -174.1(14)
C12D O1D C14D C43D 169.1(13)
C22D N3D C15D C16D 138.0(16)
Cd4 N3D C15D C16D -45(2)
C22D N3D C15D C20D -46(2)
Cd4 N3D C15D C20D 131.8(13)
C20D C15D C16D C17D 6(3)
N3D C15D C16D C17D -177.9(15)
C15D C16D C17D C18D -4(3)
C16D C17D C18D C19D -2(3)
C16D C17D C18D C21D -177.2(17)
C17D C18D C19D C20D 7(3)
C21D C18D C19D C20D -178.3(16)
C16D C15D C20D C19D -2(2)
N3D C15D C20D C19D -177.9(14)
C18D C19D C20D C15D -5(3)
C15D N3D C22D C23D -180.0(13)
Cd4 N3D C22D C23D 2.3(17)
C27D N4D C23D C24D 3(2)
Cd4 N4D C23D C24D 178.7(11)
C27D N4D C23D C22D -178.8(13)
Cd4 N4D C23D C22D -3.1(16)
N3D C22D C23D C24D 178.8(14)
N3D C22D C23D N4D 1(2)
N4D C23D C24D C25D -2(2)
C22D C23D C24D C25D 179.9(14)
C23D C24D C25D C26D 1(2)
C28D O2D C26D C25D -1(2)
C28D O2D C26D C27D -177.3(12)
C24D C25D C26D O2D -175.9(14)
C24D C25D C26D C27D 0(2)
C23D N4D C27D C26D -3(2)
Cd4 N4D C27D C26D -177.7(10)
O2D C26D C27D N4D 177.6(13)
C25D C26D C27D N4D 1(2)
C26D O2D C28D C43D 179.3(11)
C36D N5D C29D C34D -136.1(19)
Cd8 N5D C29D C34D 70(2)
C36D N5D C29D C30D 46(3)
Cd8 N5D C29D C30D -108(2)
C34D C29D C30D C31D 2(4)
N5D C29D C30D C31D -180(2)
C29D C30D C31D C32D 1(4)
C30D C31D C32D C33D -1(4)
C30D C31D C32D C35D -179(3)
C31D C32D C33D C34D -2(4)
C35D C32D C33D C34D 176(2)
C30D C29D C34D C33D -5(3)
N5D C29D C34D C33D 176.2(18)
C32D C33D C34D C29D 5(4)
C29D N5D C36D C37D -171.9(16)
Cd8 N5D C36D C37D -16(2)
C41D N6D C37D C38D -1(2)
Cd8 N6D C37D C38D -177.3(15)
C41D N6D C37D C36D 179.8(15)
Cd8 N6D C37D C36D 3.9(19)
N5D C36D C37D C38D -170.1(18)
N5D C36D C37D N6D 9(3)
N6D C37D C38D C39D 0(3)
C36D C37D C38D C39D 178.6(18)
C37D C38D C39D C40D -1(3)
C38D C39D C40D O3D 177.9(17)
C38D C39D C40D C41D 3(3)
C42D O3D C40D C39D -6(2)
C42D O3D C40D C41D 169.4(12)
C37D N6D C41D C40D 4(2)
Cd8 N6D C41D C40D 179.4(10)
C39D C40D C41D N6D -5(2)
O3D C40D C41D N6D 179.6(13)
C40D O3D C42D C43D 179.1(12)
O3D C42D C43D C28D -62.2(14)
O3D C42D C43D C14D 179.0(10)
O3D C42D C43D C44D 57.1(13)
O2D C28D C43D C42D -55.9(13)
O2D C28D C43D C14D 62.9(13)
O2D C28D C43D C44D -175.7(10)
O1D C14D C43D C42D -52.0(14)
O1D C14D C43D C28D -172.8(11)
O1D C14D C43D C44D 68.1(14)
C8E N1E C1E C6E 153.5(16)
Cd1 N1E C1E C6E -36.0(19)
C8E N1E C1E C2E -30(2)
Cd1 N1E C1E C2E 140.7(13)
C6E C1E C2E C3E -1(3)
N1E C1E C2E C3E -177.4(15)
C1E C2E C3E C4E 6(3)
C2E C3E C4E C5E -7(3)
C2E C3E C4E C7E 173.7(17)
C3E C4E C5E C6E 4(3)
C7E C4E C5E C6E -177.1(17)
C2E C1E C6E C5E -3(3)
N1E C1E C6E C5E 174.2(14)
C4E C5E C6E C1E 1(3)
C1E N1E C8E C9E 176.1(14)
Cd1 N1E C8E C9E 4(2)
C13E N2E C9E C10E 1(2)
Cd1 N2E C9E C10E 163.3(14)
C13E N2E C9E C8E -178.0(14)
Cd1 N2E C9E C8E -15.9(18)
N1E C8E C9E N2E 8(2)
N1E C8E C9E C10E -171.1(17)
N2E C9E C10E C11E -4(3)
C8E C9E C10E C11E 175.5(17)
C9E C10E C11E C12E 4(3)
C10E C11E C12E C13E -1(3)
C10E C11E C12E O1E 175.7(16)
C14E O1E C12E C13E -165.5(14)
C14E O1E C12E C11E 18(2)
C9E N2E C13E C12E 1(2)
Cd1 N2E C13E C12E -157.8(12)
C11E C12E C13E N2E -2(3)
O1E C12E C13E N2E -178.6(14)
C12E O1E C14E C43E 168.3(12)
C22E N3E C15E C16E 142.6(19)
Cd2 N3E C15E C16E -38(2)
C22E N3E C15E C20E -35(3)
Cd2 N3E C15E C20E 144.1(18)
C20E C15E C16E C17E -4(4)
N3E C15E C16E C17E 177.9(19)
C15E C16E C17E C18E 1(4)
C16E C17E C18E C19E 1(4)
C16E C17E C18E C21E -173(2)
C17E C18E C19E C20E 0(5)
C21E C18E C19E C20E 174(3)
C16E C15E C20E C19E 5(4)
N3E C15E C20E C19E -177(2)
C18E C19E C20E C15E -3(5)
C15E N3E C22E C23E 175.1(15)
Cd2 N3E C22E C23E -4(2)
C27E N4E C23E C24E 5(2)
Cd2 N4E C23E C24E -177.2(14)
C27E N4E C23E C22E -178.1(15)
Cd2 N4E C23E C22E -0.7(19)
N3E C22E C23E C24E 179.7(17)
N3E C22E C23E N4E 3(2)
N4E C23E C24E C25E -3(3)
C22E C23E C24E C25E -179.8(16)
C23E C24E C25E C26E -2(3)
C28E O2E C26E C25E 1(2)
C28E O2E C26E C27E 178.7(13)
C24E C25E C26E O2E -176.4(16)
C24E C25E C26E C27E 6(2)
C23E N4E C27E C26E -2(2)
Cd2 N4E C27E C26E -178.6(11)
O2E C26E C27E N4E 177.9(14)
C25E C26E C27E N4E -4(2)
C26E O2E C28E C43E -178.1(12)
C36E N5E C29E C34E -157(2)
Cd6 N5E C29E C34E 38(3)
C36E N5E C29E C30E 24(3)
Cd6 N5E C29E C30E -140.8(16)
C34E C29E C30E C31E 0.8(19)
N5E C29E C30E C31E 180(2)
C29E C30E C31E C32E 0(2)
C30E C31E C32E C33E 2(4)
C30E C31E C32E C35E 180(2)
C31E C32E C33E C34E -4(5)
C35E C32E C33E C34E 178(3)
C30E C29E C34E C33E -3(3)
N5E C29E C34E C33E 178(2)
C32E C33E C34E C29E 5(4)
C29E N5E C36E C37E -177.4(17)
Cd6 N5E C36E C37E -10(2)
C41E N6E C37E C38E 4(3)
Cd6 N6E C37E C38E -173.9(14)
C41E N6E C37E C36E -174.3(16)
Cd6 N6E C37E C36E 8(2)
N5E C36E C37E N6E 2(3)
N5E C36E C37E C38E -176.6(18)
N6E C37E C38E C39E 0(3)
C36E C37E C38E C39E 178.0(16)
C37E C38E C39E C40E -2(3)
C42E O3E C40E C39E -3(2)
C42E O3E C40E C41E -178.7(13)
C38E C39E C40E O3E -174.0(16)
C38E C39E C40E C41E 1(2)
C37E N6E C41E C40E -5(2)
Cd6 N6E C41E C40E 172.6(11)
O3E C40E C41E N6E 178.4(15)
C39E C40E C41E N6E 2(3)
C40E O3E C42E C43E 173.6(12)
O1E C14E C43E C28E -174.5(11)
O1E C14E C43E C42E -54.5(14)
O1E C14E C43E C44E 65.7(14)
O2E C28E C43E C14E 57.8(15)
O2E C28E C43E C42E -60.1(14)
O2E C28E C43E C44E 179.0(12)
O3E C42E C43E C14E 179.7(11)
O3E C42E C43E C28E -60.2(14)
O3E C42E C43E C44E 59.4(14)
C8F N1F C1F C6F 138(2)
Cd7 N1F C1F C6F -47(3)
C8F N1F C1F C2F -34(4)
Cd7 N1F C1F C2F 142(2)
C6F C1F C2F C3F 10(4)
N1F C1F C2F C3F -179(2)
C1F C2F C3F C4F -2(5)
C2F C3F C4F C5F 0(5)
C2F C3F C4F C7F 179(3)
C3F C4F C5F C6F -6(5)
C7F C4F C5F C6F 175(3)
C2F C1F C6F C5F -14(4)
N1F C1F C6F C5F 174(2)
C4F C5F C6F C1F 13(4)
C1F N1F C8F C9F -174(2)
Cd7 N1F C8F C9F 10(3)
C13F N2F C9F C10F 4(3)
Cd7 N2F C9F C10F 177.3(16)
C13F N2F C9F C8F 179.5(17)
Cd7 N2F C9F C8F -8(2)
N1F C8F C9F N2F -2(3)
N1F C8F C9F C10F 173(2)
N2F C9F C10F C11F -4(3)
C8F C9F C10F C11F -178.9(19)
C9F C10F C11F C12F 6(3)
C10F C11F C12F C13F -9(3)
C10F C11F C12F O1F 177.0(16)
C14F O1F C12F C11F 6(2)
C14F O1F C12F C13F -167.8(15)
C9F N2F C13F C12F -7(3)
Cd7 N2F C13F C12F -179.4(13)
C11F C12F C13F N2F 10(3)
O1F C12F C13F N2F -175.2(15)
C12F O1F C14F C43F 170.1(13)
C22F N3F C15F C16F 144(2)
Cd6 N3F C15F C16F -43(3)
C22F N3F C15F C20F -31(3)
Cd6 N3F C15F C20F 142.4(17)
C20F C15F C16F C17F -5(3)
N3F C15F C16F C17F -179.7(19)
C15F C16F C17F C18F -1(4)
C16F C17F C18F C19F 5(4)
C16F C17F C18F C21F -178(2)
C17F C18F C19F C20F -2(4)
C21F C18F C19F C20F -179(2)
C16F C15F C20F C19F 8(3)
N3F C15F C20F C19F -177.6(18)
C18F C19F C20F C15F -5(4)
C15F N3F C22F C23F 171.2(18)
Cd6 N3F C22F C23F -2(3)
C27F N4F C23F C24F 12(3)
Cd6 N4F C23F C24F 179.1(16)
C27F N4F C23F C22F -174.4(17)
Cd6 N4F C23F C22F -7(2)
N3F C22F C23F C24F -179(2)
N3F C22F C23F N4F 7(3)
N4F C23F C24F C25F -9(3)
C22F C23F C24F C25F 178.0(18)
C23F C24F C25F C26F 0(3)
C28F O2F C26F C25F 5(3)
C28F O2F C26F C27F -175.8(15)
C24F C25F C26F O2F -176.7(18)
C24F C25F C26F C27F 4(3)
C23F N4F C27F C26F -7(3)
Cd6 N4F C27F C26F -172.5(13)
O2F C26F C27F N4F 180(100)
C25F C26F C27F N4F -1(3)
C26F O2F C28F C43F 172.8(13)
C36F N5F C29F C30F 53(2)
Cd2 N5F C29F C30F -105.9(16)
C36F N5F C29F C34F -136.0(17)
Cd2 N5F C29F C34F 65.3(18)
C34F C29F C30F C31F 1(3)
N5F C29F C30F C31F 172.0(16)
C29F C30F C31F C32F 2(3)
C30F C31F C32F C33F -3(3)
C30F C31F C32F C35F 178.3(18)
C31F C32F C33F C34F 0(3)
C35F C32F C33F C34F 179.3(17)
C30F C29F C34F C33F -3(3)
N5F C29F C34F C33F -174.8(15)
C32F C33F C34F C29F 3(3)
C29F N5F C36F C37F -175.9(13)
Cd2 N5F C36F C37F -15.2(19)
C41F N6F C37F C38F -2(2)
Cd2 N6F C37F C38F -176.7(12)
C41F N6F C37F C36F -176.3(13)
Cd2 N6F C37F C36F 9.2(16)
N5F C36F C37F N6F 5(2)
N5F C36F C37F C38F -169.4(16)
N6F C37F C38F C39F 1(2)
C36F C37F C38F C39F 174.7(14)
C37F C38F C39F C40F 2(2)
C38F C39F C40F O3F -176.1(14)
C38F C39F C40F C41F -4(2)
C42F O3F C40F C39F -12(2)
C42F O3F C40F C41F 175.2(13)
C37F N6F C41F C40F 0(2)
Cd2 N6F C41F C40F 174.2(11)
C39F C40F C41F N6F 3(2)
O3F C40F C41F N6F 176.0(13)
C40F O3F C42F C43F -172.1(12)
O1F C14F C43F C42F -53.9(15)
O1F C14F C43F C28F -174.3(12)
O1F C14F C43F C44F 70.4(15)
O3F C42F C43F C14F 179.2(11)
O3F C42F C43F C28F -60.9(15)
O3F C42F C43F C44F 55.7(15)
O2F C28F C43F C14F 58.8(16)
O2F C28F C43F C42F -61.6(15)
O2F C28F C43F C44F 177.7(13)
C8G N1G C1G C6G -151.3(16)
Cd8 N1G C1G C6G 29(2)
C8G N1G C1G C2G 28(2)
Cd8 N1G C1G C2G -152.2(12)
C6G C1G C2G C3G -1(2)
N1G C1G C2G C3G 179.9(14)
C1G C2G C3G C4G 2(3)
C2G C3G C4G C5G -1(3)
C2G C3G C4G C7G -178.5(17)
C3G C4G C5G C6G -1(3)
C7G C4G C5G C6G 176.0(17)
C2G C1G C6G C5G -2(3)
N1G C1G C6G C5G 177.5(15)
C4G C5G C6G C1G 3(3)
C1G N1G C8G C9G -172.1(13)
Cd8 N1G C8G C9G 8.0(19)
C13G N2G C9G C10G -1(2)
Cd8 N2G C9G C10G 166.4(12)
C13G N2G C9G C8G 179.2(13)
Cd8 N2G C9G C8G -13.7(16)
N1G C8G C9G N2G 4(2)
N1G C8G C9G C10G -176.0(16)
N2G C9G C10G C11G -1(3)
C8G C9G C10G C11G 179.3(15)
C9G C10G C11G C12G 2(2)
C14G O1G C12G C13G -159.5(14)
C14G O1G C12G C11G 19(2)
C10G C11G C12G C13G -2(2)
C10G C11G C12G O1G 179.2(15)
C9G N2G C13G C12G 1(2)
Cd8 N2G C13G C12G -164.1(12)
O1G C12G C13G N2G 179.6(14)
C11G C12G C13G N2G 1(2)
C12G O1G C14G C43G 165.9(12)
C22G N3G C15G C16G 132(2)
Cd7 N3G C15G C16G -51(2)
C22G N3G C15G C20G -48(2)
Cd7 N3G C15G C20G 128.9(15)
C20G C15G C16G C17G 2(3)
N3G C15G C16G C17G -178.3(17)
C15G C16G C17G C18G -3(3)
C16G C17G C18G C19G -1(3)
C16G C17G C18G C21G -176.2(18)
C17G C18G C19G C20G 7(3)
C21G C18G C19G C20G -178.1(18)
C16G C15G C20G C19G 3(3)
N3G C15G C20G C19G -176.5(16)
C18G C19G C20G C15G -8(3)
C15G N3G C22G C23G -177.8(16)
Cd7 N3G C22G C23G 5(2)
C27G N4G C23G C24G 1(3)
Cd7 N4G C23G C24G 179.9(15)
C27G N4G C23G C22G 178.6(16)
Cd7 N4G C23G C22G -2(2)
N3G C22G C23G C24G 176.4(19)
N3G C22G C23G N4G -2(3)
N4G C23G C24G C25G -2(3)
C22G C23G C24G C25G -179.7(19)
C23G C24G C25G C26G 2(3)
C28G O2G C26G C27G -179.6(14)
C28G O2G C26G C25G 2(3)
C24G C25G C26G O2G 178.3(18)
C24G C25G C26G C27G 0(3)
C23G N4G C27G C26G 1(3)
Cd7 N4G C27G C26G -178.2(13)
O2G C26G C27G N4G -179.9(17)
C25G C26G C27G N4G -1(3)
C26G O2G C28G C43G 174.7(13)
C36G N5G C29G C34G -147.0(18)
Cd3 N5G C29G C34G 53(2)
C36G N5G C29G C30G 40(3)
Cd3 N5G C29G C30G -119.9(18)
C34G C29G C30G C31G 1(3)
N5G C29G C30G C31G 174(2)
C29G C30G C31G C32G 2(4)
C30G C31G C32G C33G -6(4)
C30G C31G C32G C35G 178(2)
C31G C32G C33G C34G 6(4)
C35G C32G C33G C34G -178(2)
C30G C29G C34G C33G -1(3)
N5G C29G C34G C33G -173.7(18)
C32G C33G C34G C29G -3(4)
C29G N5G C36G C37G -163.8(16)
Cd3 N5G C36G C37G -2(2)
C41G N6G C37G C38G 1(3)
Cd3 N6G C37G C38G -172.9(14)
C41G N6G C37G C36G -172.4(15)
Cd3 N6G C37G C36G 14(2)
N5G C36G C37G N6G -8(3)
N5G C36G C37G C38G 178.3(17)
N6G C37G C38G C39G 2(3)
C36G C37G C38G C39G 175.7(17)
C37G C38G C39G C40G -3(3)
C42G O3G C40G C39G -3(2)
C42G O3G C40G C41G 179.2(13)
C38G C39G C40G O3G -177.2(17)
C38G C39G C40G C41G 1(3)
C37G N6G C41G C40G -4(3)
Cd3 N6G C41G C40G 169.3(12)
O3G C40G C41G N6G -178.9(15)
C39G C40G C41G N6G 3(3)
C40G O3G C42G C43G 175.3(13)
O3G C42G C43G C28G -60.8(15)
O3G C42G C43G C14G -177.9(11)
O3G C42G C43G C44G 60.0(15)
O2G C28G C43G C42G -55.2(15)
O2G C28G C43G C14G 63.0(15)
O2G C28G C43G C44G 179.1(12)
O1G C14G C43G C42G -53.7(15)
O1G C14G C43G C28G -173.9(11)
O1G C14G C43G C44G 71.8(14)
C8H N1H C1H C6H 145.7(15)
Cd8 N1H C1H C6H -37.1(18)
C8H N1H C1H C2H -37(2)
Cd8 N1H C1H C2H 140.3(12)
C6H C1H C2H C3H -2(2)
N1H C1H C2H C3H -179.4(13)
C1H C2H C3H C4H 1(2)
C2H C3H C4H C5H 0(2)
C2H C3H C4H C7H 178.6(17)
C3H C4H C5H C6H -1(2)
C7H C4H C5H C6H -179.4(16)
C2H C1H C6H C5H 1(2)
N1H C1H C6H C5H 178.7(13)
C4H C5H C6H C1H 0(2)
C1H N1H C8H C9H 179.8(13)
Cd8 N1H C8H C9H 2.4(19)
C13H N2H C9H C10H 1(2)
Cd8 N2H C9H C10H 170.8(12)
C13H N2H C9H C8H -176.5(13)
Cd8 N2H C9H C8H -6.4(16)
N1H C8H C9H N2H 3(2)
N1H C8H C9H C10H -174.5(15)
N2H C9H C10H C11H 1(2)
C8H C9H C10H C11H 178.2(15)
C9H C10H C11H C12H -6(2)
C10H C11H C12H C13H 9(2)
C10H C11H C12H O1H -177.1(14)
C14H O1H C12H C13H -179.6(13)
C14H O1H C12H C11H 6(2)
C9H N2H C13H C12H 2(2)
Cd8 N2H C13H C12H -166.2(11)
C11H C12H C13H N2H -7(3)
O1H C12H C13H N2H 177.7(13)
C12H O1H C14H C43H 162.6(11)
C22H N3H C15H C16H -28(2)
Cd5 N3H C15H C16H 145.5(14)
C22H N3H C15H C20H 149.8(16)
Cd5 N3H C15H C20H -37.1(19)
C20H C15H C16H C17H -3(3)
N3H C15H C16H C17H 173.8(17)
C15H C16H C17H C18H 11(3)
C16H C17H C18H C19H -10(3)
C16H C17H C18H C21H 172.4(17)
C17H C18H C19H C20H 1(3)
C21H C18H C19H C20H 179.3(16)
C16H C15H C20H C19H -5(3)
N3H C15H C20H C19H 177.8(14)
C18H C19H C20H C15H 6(3)
C15H N3H C22H C23H -177.6(15)
Cd5 N3H C22H C23H 9(2)
C27H N4H C23H C24H -8(2)
Cd5 N4H C23H C24H 169.7(14)
C27H N4H C23H C22H 177.5(14)
Cd5 N4H C23H C22H -5.0(19)
N3H C22H C23H C24H -177.1(17)
N3H C22H C23H N4H -3(3)
N4H C23H C24H C25H 10(3)
C22H C23H C24H C25H -175.5(17)
C23H C24H C25H C26H -9(3)
C28H O2H C26H C25H 5(2)
C28H O2H C26H C27H 179.4(13)
C24H C25H C26H O2H 179.9(16)
C24H C25H C26H C27H 5(2)
C23H N4H C27H C26H 5(2)
Cd5 N4H C27H C26H -172.2(11)
O2H C26H C27H N4H -179.0(14)
C25H C26H C27H N4H -4(2)
C26H O2H C28H C43H -173.0(12)
C36H N5H C29H C34H -129.6(17)
Cd4 N5H C29H C34H 70.8(18)
C36H N5H C29H C30H 52(2)
Cd4 N5H C29H C30H -107.8(16)
C34H C29H C30H C31H -1(3)
N5H C29H C30H C31H 177.3(17)
C29H C30H C31H C32H -2(3)
C30H C31H C32H C33H 4(4)
C30H C31H C32H C35H 179(2)
C31H C32H C33H C34H -4(3)
C35H C32H C33H C34H -178.6(19)
C30H C29H C34H C33H 1(3)
N5H C29H C34H C33H -177.1(15)
C32H C33H C34H C29H 1(3)
C29H N5H C36H C37H -172.6(13)
Cd4 N5H C36H C37H -11(2)
C41H N6H C37H C38H 0(2)
Cd4 N6H C37H C38H -178.4(16)
C41H N6H C37H C36H -177.3(14)
Cd4 N6H C37H C36H 4.5(17)
N5H C36H C37H C38H -172.7(19)
N5H C36H C37H N6H 4(2)
N6H C37H C38H C39H 2(3)
C36H C37H C38H C39H 179(2)
C37H C38H C39H C40H -3(4)
C42H O3H C40H C39H 0(2)
C42H O3H C40H C41H 175.7(13)
C38H C39H C40H O3H 179.0(18)
C38H C39H C40H C41H 3(3)
C37H N6H C41H C40H 0(2)
Cd4 N6H C41H C40H 177.7(11)
O3H C40H C41H N6H -177.6(13)
C39H C40H C41H N6H -1(3)
C40H O3H C42H C43H -178.8(11)
O2H C28H C43H C14H -179.4(11)
O2H C28H C43H C42H -59.7(14)
O2H C28H C43H C44H 60.8(14)
O1H C14H C43H C28H 57.7(14)
O1H C14H C43H C42H -61.7(13)
O1H C14H C43H C44H 178.2(10)
O3H C42H C43H C28H 172.3(10)
O3H C42H C43H C14H -67.7(13)
O3H C42H C43H C44H 51.8(13)
C8I N1I C1I C6I -140.7(15)
Cd5 N1I C1I C6I 51.9(19)
C8I N1I C1I C2I 42(2)
Cd5 N1I C1I C2I -125.2(14)
C6I C1I C2I C3I 2(3)
N1I C1I C2I C3I 179.4(18)
C1I C2I C3I C4I -2(3)
C2I C3I C4I C5I 3(3)
C2I C3I C4I C7I 179(100)
C3I C4I C5I C6I -5(3)
C7I C4I C5I C6I 180(100)
C2I C1I C6I C5I -3(2)
N1I C1I C6I C5I 179.4(18)
C4I C5I C6I C1I 5(3)
C1I N1I C8I C9I -172.6(14)
Cd5 N1I C8I C9I -3.9(19)
C13I N2I C9I C10I -2(2)
Cd5 N2I C9I C10I 173.1(11)
C13I N2I C9I C8I -176.3(13)
Cd5 N2I C9I C8I -0.9(17)
N1I C8I C9I N2I 3(2)
N1I C8I C9I C10I -170.7(15)
N2I C9I C10I C11I 1(2)
C8I C9I C10I C11I 174.3(14)
C9I C10I C11I C12I 2(2)
C10I C11I C12I C13I -3(2)
C10I C11I C12I O1I -178.1(14)
C14I O1I C12I C13I 178.5(13)
C14I O1I C12I C11I -7(2)
C9I N2I C13I C12I 1(2)
Cd5 N2I C13I C12I -173.5(11)
C11I C12I C13I N2I 2(2)
O1I C12I C13I N2I 177.0(13)
C12I O1I C14I C43I -176.2(12)
C22I N3I C15I C16I 145(3)
Cd6 N3I C15I C16I -43(3)
C22I N3I C15I C20I -33(4)
Cd6 N3I C15I C20I 139(2)
C20I C15I C16I C17I -6(5)
N3I C15I C16I C17I 177(2)
C15I C16I C17I C18I 8(5)
C16I C17I C18I C19I -4(5)
C16I C17I C18I C21I -177(3)
C17I C18I C19I C20I -2(5)
C21I C18I C19I C20I 172(3)
C16I C15I C20I C19I 0(4)
N3I C15I C20I C19I 178(2)
C18I C19I C20I C15I 4(5)
C15I N3I C22I C23I -176.4(18)
Cd6 N3I C22I C23I 10(3)
C27I N4I C23I C24I -5(3)
Cd6 N4I C23I C24I 165.9(13)
C27I N4I C23I C22I -179.1(15)
Cd6 N4I C23I C22I -8.6(19)
N3I C22I C23I C24I -175.9(19)
N3I C22I C23I N4I -1(3)
N4I C23I C24I C25I 1(3)
C22I C23I C24I C25I 175.2(16)
C23I C24I C25I C26I 5(2)
C28I O2I C26I C25I 9(2)
C28I O2I C26I C27I -162.9(13)
C24I C25I C26I O2I -178.4(15)
C24I C25I C26I C27I -7(2)
C23I N4I C27I C26I 2(2)
Cd6 N4I C27I C26I -167.2(11)
O2I C26I C27I N4I 176.2(14)
C25I C26I C27I N4I 4(2)
C26I O2I C28I C43I 173.3(12)
C36I N5I C29I C34I -138(2)
Cd1 N5I C29I C34I 62(2)
C36I N5I C29I C30I 47(2)
Cd1 N5I C29I C30I -113.0(17)
C34I C29I C30I C31I 3(3)
N5I C29I C30I C31I 177.4(18)
C29I C30I C31I C32I -1(3)
C30I C31I C32I C33I 0(4)
C30I C31I C32I C35I -179(2)
C31I C32I C33I C34I -2(4)
C35I C32I C33I C34I 177(2)
C30I C29I C34I C33I -4(3)
N5I C29I C34I C33I -179.2(18)
C32I C33I C34I C29I 4(4)
C29I N5I C36I C37I -178.9(14)
Cd1 N5I C36I C37I -17(2)
C41I N6I C37I C38I 3(2)
Cd1 N6I C37I C38I -175.4(14)
C41I N6I C37I C36I -177.7(14)
Cd1 N6I C37I C36I 3.5(18)
N5I C36I C37I C38I -172.0(17)
N5I C36I C37I N6I 9(2)
N6I C37I C38I C39I 2(3)
C36I C37I C38I C39I -177.3(15)
C37I C38I C39I C40I -7(2)
C42I O3I C40I C39I -5(2)
C42I O3I C40I C41I 175.1(12)
C38I C39I C40I O3I -173.5(13)
C38I C39I C40I C41I 7(2)
C37I N6I C41I C40I -3(2)
Cd1 N6I C41I C40I 175.3(10)
O3I C40I C41I N6I 178.3(13)
C39I C40I C41I N6I -2(2)
C40I O3I C42I C43I -174.2(10)
O2I C28I C43I C14I -174.7(10)
O2I C28I C43I C42I -53.7(13)
O2I C28I C43I C44I 67.2(13)
O1I C14I C43I C28I 59.5(14)
O1I C14I C43I C42I -60.8(14)
O1I C14I C43I C44I 178.9(11)
O3I C42I C43I C28I 179.3(10)
O3I C42I C43I C14I -61.2(13)
O3I C42I C43I C44I 58.2(14)

loop_
_platon_squeeze_void_nr
_platon_squeeze_void_average_x
_platon_squeeze_void_average_y
_platon_squeeze_void_average_z
_platon_squeeze_void_volume
_platon_squeeze_void_count_electrons
_platon_squeeze_void_content
1 0.000 -0.015 -0.002 8363 2609 ' '
2 0.250 0.250 0.000 340 117 ' '
3 0.500 1.163 0.101 8363 2609 ' '
4 0.750 0.750 0.000 340 117 ' '
5 0.124 0.789 0.112 354 95 ' '
6 0.624 0.289 0.112 354 95 ' '
7 0.156 0.405 0.098 23 4 ' '
8 0.656 0.905 0.098 23 4 ' '
9 0.325 0.812 0.162 6 0 ' '
10 0.825 0.312 0.162 6 0 ' '
11 0.289 0.878 0.227 11 1 ' '
12 0.789 0.378 0.227 11 1 ' '
13 0.211 0.378 0.272 11 1 ' '
14 0.711 0.878 0.272 11 1 ' '
15 0.376 0.289 0.388 354 95 ' '
16 0.876 0.789 0.388 354 95 ' '
17 0.175 0.312 0.337 6 0 ' '
18 0.675 0.812 0.337 6 0 ' '
19 0.344 0.905 0.402 23 4 ' '
20 0.844 0.405 0.402 23 4 ' '
21 0.250 0.750 0.500 340 117 ' '
22 0.750 0.250 0.500 340 117 ' '
23 0.124 0.211 0.612 354 95 ' '
24 0.624 0.711 0.612 354 95 ' '
25 0.156 0.595 0.598 23 4 ' '
26 0.656 0.095 0.598 23 4 ' '
27 0.325 0.187 0.662 6 0 ' '
28 0.825 0.687 0.662 6 0 ' '
29 0.289 0.122 0.727 11 1 ' '
30 0.789 0.622 0.727 11 1 ' '
31 0.211 0.622 0.773 11 1 ' '
32 0.711 0.122 0.773 11 1 ' '
33 0.376 0.711 0.888 354 95 ' '
34 0.876 0.211 0.888 354 95 ' '
35 0.175 0.687 0.837 6 0 ' '
36 0.675 0.187 0.837 6 0 ' '
37 0.344 0.095 0.902 23 4 ' '
38 0.843 0.595 0.902 23 4 ' '
